data_7004433
loop_
_publ_author_name
'Tu, Xiaoyan'
'Nichol, Gary S.'
'Wang, Ruiyao'
'Zheng, Zhiping'

_publ_section_title
;
 Complexes of the [Re6(\m3-Se)8]2+ core-containing clusters with the
 water-soluble 1,3,5-triaza-7-phosphaadamantane (PTA) ligand:
 unexpected ligand protonation and related studies
;
_journal_issue 43
_journal_name_full 'Dalton Transactions'
_journal_page_first 6030
_journal_page_last 6038
_journal_paper_doi 10.1039/B806888G
_journal_year 2008
_chemical_formula_moiety 'C36 H87 N3 P6 Re6 Se8 2+, C36 H88 N3 P6 Re6 Se8 3+, 5 Sb F6 -'
_chemical_formula_sum 'C72 H175 F30 N6 P12 Re12 Sb5 Se16'
_chemical_formula_weight 6173.33
_chemical_name_systematic
;
?
;
_space_group_IT_number 14
_symmetry_cell_setting monoclinic
_symmetry_space_group_name_Hall '-P 2ybc'
_symmetry_space_group_name_H-M 'P 1 21/c 1'
_atom_sites_solution_hydrogens geom
_atom_sites_solution_primary direct
_atom_sites_solution_secondary difmap
_audit_creation_method SHELXL-97
_cell_angle_alpha 90.00
_cell_angle_beta 102.71(3)
_cell_angle_gamma 90.00
_cell_formula_units_Z 4
_cell_length_a 25.183(5)
_cell_length_b 23.994(5)
_cell_length_c 24.244(5)
_cell_measurement_reflns_used 248413
_cell_measurement_temperature 150(2)
_cell_measurement_theta_max 25.00
_cell_measurement_theta_min 2.5
_cell_volume 14290(5)
_computing_cell_refinement 'EvalCCD (Duisenberg et al. 2003)'
_computing_data_collection 'COLLECT (Nonius, 1998)'
_computing_data_reduction EvalCCD
_computing_molecular_graphics 'DIAMOND 3 (Brandenburg & Putz, 2004)'
_computing_publication_material 'SHELXTL and local programs'
_computing_structure_refinement SHELXTL
_computing_structure_solution 'SHELXTL (Sheldrick, 2001)'
_diffrn_ambient_temperature 150(2)
_diffrn_measured_fraction_theta_full 0.993
_diffrn_measured_fraction_theta_max 0.993
_diffrn_measurement_device_type 'Nonius KappaCCD diffractometer'
_diffrn_measurement_method '\f and \w scans'
_diffrn_radiation_monochromator graphite
_diffrn_radiation_source 'sealed tube'
_diffrn_radiation_type MoK\a
_diffrn_radiation_wavelength 0.71073
_diffrn_reflns_av_R_equivalents 0.1043
_diffrn_reflns_av_sigmaI/netI 0.0744
_diffrn_reflns_limit_h_max 27
_diffrn_reflns_limit_h_min -27
_diffrn_reflns_limit_k_max 25
_diffrn_reflns_limit_k_min -25
_diffrn_reflns_limit_l_max 26
_diffrn_reflns_limit_l_min -26
_diffrn_reflns_number 116611
_diffrn_reflns_theta_full 22.50
_diffrn_reflns_theta_max 22.50
_diffrn_reflns_theta_min 3.99
_diffrn_standards_number 0
_exptl_absorpt_coefficient_mu 15.327
_exptl_absorpt_correction_T_max 0.5145
_exptl_absorpt_correction_T_min 0.0741
_exptl_absorpt_correction_type numerical
_exptl_absorpt_process_details 'SADABS; Sheldrick, 2007'
_exptl_crystal_colour orangel
_exptl_crystal_density_diffrn 2.869
_exptl_crystal_density_method 'not measured'
_exptl_crystal_description plate
_exptl_crystal_F_000 11192
_exptl_crystal_size_max 0.35
_exptl_crystal_size_mid 0.24
_exptl_crystal_size_min 0.05
_refine_diff_density_max 2.436
_refine_diff_density_min -2.227
_refine_diff_density_rms 0.284
_refine_ls_extinction_method none
_refine_ls_goodness_of_fit_ref 1.109
_refine_ls_hydrogen_treatment constr
_refine_ls_matrix_type full
_refine_ls_number_parameters 1433
_refine_ls_number_reflns 18553
_refine_ls_number_restraints 401
_refine_ls_restrained_S_all 1.098
_refine_ls_R_factor_all 0.1293
_refine_ls_R_factor_gt 0.0790
_refine_ls_shift/su_max 0.067
_refine_ls_shift/su_mean 0.001
_refine_ls_structure_factor_coef Fsqd
_refine_ls_weighting_details 'calc w=1/[\s^2^(Fo^2^)+(0.0001P)^2^+1103.2898P] where P=(Fo^2^+2Fc^2^)/3'
_refine_ls_weighting_scheme calc
_refine_ls_wR_factor_gt 0.1430
_refine_ls_wR_factor_ref 0.1639
_reflns_number_gt 12250
_reflns_number_total 18553
_reflns_threshold_expression I>2\s(I)
_cod_data_source_file B806888G.txt
_cod_data_source_block zz134
_cod_original_sg_symbol_H-M 'P 21/c'
_cod_database_code 7004433

loop_
_symmetry_equiv_pos_as_xyz
'x, y, z'
'-x, y+1/2, -z+1/2'
'-x, -y, -z'
'x, -y-1/2, z-1/2'

loop_
_atom_site_label
_atom_site_type_symbol
_atom_site_fract_x
_atom_site_fract_y
_atom_site_fract_z
_atom_site_U_iso_or_equiv
_atom_site_adp_type
_atom_site_occupancy
_atom_site_symmetry_multiplicity
_atom_site_calc_flag
_atom_site_refinement_flags
_atom_site_disorder_assembly
_atom_site_disorder_group
Re1 Re 0.08031(5) 0.79959(6) -0.06909(5) 0.0505(3) Uani 1 1 d . . .
Re2 Re 0.06070(5) 0.78193(6) -0.17965(6) 0.0592(4) Uani 1 1 d . A .
Re3 Re 0.12758(6) 0.69500(6) -0.16221(6) 0.0565(4) Uani 1 1 d . . .
Re4 Re 0.04472(5) 0.70092(6) -0.11103(6) 0.0605(4) Uani 1 1 d . . .
Re5 Re 0.14556(5) 0.71222(5) -0.05252(5) 0.0476(3) Uani 1 1 d . . .
Re6 Re 0.16207(5) 0.79332(5) -0.12061(5) 0.0486(3) Uani 1 1 d . . .
Re7 Re 0.43702(5) 0.26030(5) 0.22286(4) 0.0356(3) Uani 1 1 d . . .
Re8 Re 0.37174(5) 0.17472(5) 0.22726(5) 0.0424(3) Uani 1 1 d . . .
Re9 Re 0.36644(4) 0.29951(5) 0.13441(4) 0.0346(3) Uani 1 1 d . . .
Re10 Re 0.40288(5) 0.19670(5) 0.13209(5) 0.0395(3) Uani 1 1 d . . .
Re11 Re 0.30073(5) 0.21406(5) 0.13829(5) 0.0407(3) Uani 1 1 d . . .
Re12 Re 0.33415(5) 0.27753(5) 0.22874(4) 0.0380(3) Uani 1 1 d . . .
Se1 Se 0.03009(15) 0.68668(17) -0.21650(16) 0.0748(11) Uani 1 1 d . . .
Se2 Se -0.01502(13) 0.78677(17) -0.12603(16) 0.0705(10) Uani 1 1 d . . .
Se3 Se 0.09635(13) 0.87383(14) -0.13686(15) 0.0609(9) Uani 1 1 d . . .
Se4 Se 0.14098(14) 0.77498(16) -0.22555(14) 0.0657(10) Uani 1 1 d . . .
Se5 Se 0.06486(13) 0.72045(15) -0.00651(15) 0.0621(9) Uani 1 1 d . . .
Se6 Se 0.22254(13) 0.70845(14) -0.10398(13) 0.0552(9) Uani 1 1 d . . .
Se7 Se 0.17768(12) 0.80714(13) -0.01533(13) 0.0486(8) Uani 1 1 d . . .
Se8 Se 0.11033(15) 0.62000(14) -0.09510(16) 0.0652(10) Uani 1 1 d . . .
Se9 Se 0.46893(13) 0.16127(13) 0.21841(12) 0.0496(8) Uani 1 1 d . . .
Se10 Se 0.40296(12) 0.23828(13) 0.31087(11) 0.0473(8) Uani 1 1 d . . .
Se11 Se 0.26863(11) 0.31323(13) 0.14128(12) 0.0452(7) Uani 1 1 d . . .
Se12 Se 0.33351(13) 0.23735(13) 0.05033(11) 0.0476(8) Uani 1 1 d . . .
Se13 Se 0.27390(13) 0.19470(13) 0.23005(12) 0.0497(8) Uani 1 1 d . . .
Se14 Se 0.33886(14) 0.11718(13) 0.13967(12) 0.0529(9) Uani 1 1 d . . .
Se15 Se 0.39765(12) 0.35708(12) 0.22207(12) 0.0422(7) Uani 1 1 d . . .
Se16 Se 0.46420(11) 0.27937(11) 0.13078(11) 0.0375(7) Uani 1 1 d . . .
P1 P 0.0549(4) 0.8713(4) -0.0059(4) 0.072(3) Uani 1 1 d D . .
P2 P 0.0027(5) 0.8280(6) -0.2631(5) 0.096(4) Uani 1 1 d D . .
P3 P 0.1638(5) 0.6261(4) -0.2197(4) 0.077(3) Uani 1 1 d D . .
P4 P -0.0316(5) 0.6379(5) -0.1046(6) 0.102(4) Uani 1 1 d D . .
P5 P 0.2385(3) 0.8566(4) -0.1247(4) 0.056(2) Uani 1 1 d D . .
P6 P 0.2009(4) 0.6655(4) 0.0295(4) 0.059(2) Uani 1 1 d . . .
P7 P 0.2113(4) 0.1827(4) 0.0805(3) 0.060(2) Uani 1 1 d D . .
P8 P 0.5276(3) 0.2903(4) 0.2794(3) 0.048(2) Uani 1 1 d D . .
P9 P 0.3777(4) 0.0889(4) 0.2862(3) 0.058(2) Uani 1 1 d D . .
P10 P 0.2892(3) 0.3304(4) 0.2938(3) 0.052(2) Uani 1 1 d D . .
P11 P 0.4473(4) 0.1436(4) 0.0669(4) 0.059(2) Uani 1 1 d D . .
P12 P 0.3734(3) 0.3826(3) 0.0798(3) 0.0410(19) Uani 1 1 d . . .
N1 N 0.2831(14) 0.6709(12) 0.1248(13) 0.084(10) Uani 1 1 d . . .
N2 N 0.2728(12) 0.5804(12) 0.0694(12) 0.070(8) Uani 1 1 d . . .
N3 N 0.2074(17) 0.6102(18) 0.1287(17) 0.108(13) Uani 1 1 d U . .
N4 N 0.3366(10) 0.4922(11) 0.0504(10) 0.058(7) Uani 1 1 d . . .
H4 H 0.3119 0.5205 0.0524 0.069 Uiso 1 1 calc R . .
N5 N 0.4350(10) 0.4747(10) 0.0643(11) 0.056(7) Uani 1 1 d . . .
N6 N 0.3743(12) 0.4378(12) -0.0196(12) 0.069(8) Uani 1 1 d . . .
C1 C -0.0141(12) 0.899(2) -0.0287(19) 0.210(14) Uani 1 1 d DU . .
H1A H -0.0407 0.8686 -0.0318 0.252 Uiso 1 1 calc R . .
H1B H -0.0211 0.9258 0.0002 0.252 Uiso 1 1 calc R . .
C2 C -0.0224(17) 0.930(2) -0.0858(18) 0.210(14) Uani 1 1 d DU . .
H2A H -0.0598 0.9436 -0.0964 0.315 Uiso 1 1 calc R . .
H2B H -0.0159 0.9035 -0.1147 0.315 Uiso 1 1 calc R . .
H2C H 0.0031 0.9608 -0.0827 0.315 Uiso 1 1 calc R . .
C3 C 0.049(2) 0.857(3) 0.0661(12) 0.165(13) Uani 1 1 d DU . .
H3A H 0.0416 0.8912 0.0858 0.198 Uiso 1 1 calc R . .
H3B H 0.0189 0.8297 0.0666 0.198 Uiso 1 1 calc R . .
C4 C 0.103(2) 0.832(3) 0.092(2) 0.165(13) Uani 1 1 d DU . .
H4A H 0.1039 0.8220 0.1317 0.248 Uiso 1 1 calc R . .
H4B H 0.1315 0.8601 0.0917 0.248 Uiso 1 1 calc R . .
H4C H 0.1096 0.7993 0.0712 0.248 Uiso 1 1 calc R . .
C5 C 0.1000(15) 0.9320(12) 0.0032(19) 0.150(12) Uani 1 1 d DU . .
H5A H 0.1379 0.9187 0.0167 0.180 Uiso 1 1 calc R . .
H5B H 0.0976 0.9492 -0.0344 0.180 Uiso 1 1 calc R . .
C6 C 0.089(2) 0.9765(18) 0.0432(18) 0.150(12) Uani 1 1 d DU . .
H6A H 0.1158 1.0067 0.0448 0.225 Uiso 1 1 calc R . .
H6B H 0.0927 0.9606 0.0810 0.225 Uiso 1 1 calc R . .
H6C H 0.0524 0.9913 0.0297 0.225 Uiso 1 1 calc R . .
C7 C -0.0707(12) 0.826(3) -0.266(5) 0.297(6) Uani 0.67(3) 1 d PDU A 1
H7A H -0.0779 0.8423 -0.2313 0.356 Uiso 0.67(3) 1 calc PR A 1
H7B H -0.0897 0.8483 -0.2986 0.356 Uiso 0.67(3) 1 calc PR A 1
C8 C -0.094(2) 0.767(4) -0.272(5) 0.297(6) Uani 0.67(3) 1 d PDU A 1
H8A H -0.1334 0.7689 -0.2761 0.445 Uiso 0.67(3) 1 calc PR A 1
H8B H -0.0774 0.7451 -0.2391 0.445 Uiso 0.67(3) 1 calc PR A 1
H8C H -0.0859 0.7498 -0.3063 0.445 Uiso 0.67(3) 1 calc PR A 1
C9 C 0.029(3) 0.824(3) -0.328(2) 0.237(11) Uani 0.67(3) 1 d PDU A 1
H9A H 0.0062 0.8480 -0.3572 0.284 Uiso 0.67(3) 1 calc PR A 1
H9B H 0.0665 0.8398 -0.3200 0.284 Uiso 0.67(3) 1 calc PR A 1
C10 C 0.030(4) 0.766(4) -0.351(2) 0.237(11) Uani 0.67(3) 1 d PDU A 1
H10A H 0.0454 0.7668 -0.3844 0.355 Uiso 0.67(3) 1 calc PR A 1
H10B H -0.0070 0.7513 -0.3602 0.355 Uiso 0.67(3) 1 calc PR A 1
H10C H 0.0528 0.7425 -0.3217 0.355 Uiso 0.67(3) 1 calc PR A 1
C11 C -0.002(4) 0.9038(12) -0.254(3) 0.297(6) Uani 0.67(3) 1 d PDU A 1
H11A H -0.0294 0.9117 -0.2318 0.356 Uiso 0.67(3) 1 calc PR A 1
H11B H 0.0338 0.9176 -0.2322 0.356 Uiso 0.67(3) 1 calc PR A 1
C12 C -0.016(4) 0.935(2) -0.309(5) 0.297(6) Uani 0.67(3) 1 d PDU A 1
H12A H -0.0171 0.9754 -0.3014 0.445 Uiso 0.67(3) 1 calc PR A 1
H12B H -0.0523 0.9234 -0.3304 0.445 Uiso 0.67(3) 1 calc PR A 1
H12C H 0.0109 0.9279 -0.3316 0.445 Uiso 0.67(3) 1 calc PR A 1
C7' C -0.045(5) 0.780(5) -0.307(9) 0.297(6) Uani 0.33(3) 1 d PDU A 2
H7'1 H -0.0339 0.7742 -0.3430 0.356 Uiso 0.33(3) 1 calc PR A 2
H7'2 H -0.0425 0.7432 -0.2873 0.356 Uiso 0.33(3) 1 calc PR A 2
C8' C -0.104(4) 0.799(8) -0.319(10) 0.297(6) Uani 0.33(3) 1 d PDU A 2
H8'1 H -0.1269 0.7704 -0.3408 0.445 Uiso 0.33(3) 1 calc PR A 2
H8'2 H -0.1071 0.8338 -0.3408 0.445 Uiso 0.33(3) 1 calc PR A 2
H8'3 H -0.1148 0.8056 -0.2833 0.445 Uiso 0.33(3) 1 calc PR A 2
C9' C 0.036(5) 0.868(4) -0.310(4) 0.237(11) Uani 0.33(3) 1 d PDU A 2
H9'1 H 0.0669 0.8467 -0.3178 0.284 Uiso 0.33(3) 1 calc PR A 2
H9'2 H 0.0096 0.8740 -0.3466 0.284 Uiso 0.33(3) 1 calc PR A 2
C10' C 0.056(5) 0.925(4) -0.287(6) 0.237(11) Uani 0.33(3) 1 d PDU A 2
H10D H 0.0730 0.9443 -0.3141 0.355 Uiso 0.33(3) 1 calc PR A 2
H10E H 0.0838 0.9195 -0.2513 0.355 Uiso 0.33(3) 1 calc PR A 2
H10F H 0.0260 0.9467 -0.2791 0.355 Uiso 0.33(3) 1 calc PR A 2
C11' C -0.049(6) 0.873(7) -0.243(6) 0.297(6) Uani 0.33(3) 1 d PDU A 2
H11C H -0.0753 0.8493 -0.2292 0.356 Uiso 0.33(3) 1 calc PR A 2
H11D H -0.0304 0.8968 -0.2107 0.356 Uiso 0.33(3) 1 calc PR A 2
C12' C -0.079(6) 0.910(6) -0.290(8) 0.297(6) Uani 0.33(3) 1 d PDU A 2
H12D H -0.1055 0.9323 -0.2757 0.445 Uiso 0.33(3) 1 calc PR A 2
H12E H -0.0973 0.8868 -0.3213 0.445 Uiso 0.33(3) 1 calc PR A 2
H12F H -0.0528 0.9347 -0.3023 0.445 Uiso 0.33(3) 1 calc PR A 2
C13 C 0.1930(17) 0.655(2) -0.2758(15) 0.141(11) Uani 1 1 d DU . .
H13A H 0.1979 0.6252 -0.3020 0.169 Uiso 1 1 calc R . .
H13B H 0.1671 0.6827 -0.2974 0.169 Uiso 1 1 calc R . .
C14 C 0.2478(17) 0.684(2) -0.254(2) 0.141(11) Uani 1 1 d DU . .
H14A H 0.2613 0.6986 -0.2863 0.211 Uiso 1 1 calc R . .
H14B H 0.2739 0.6573 -0.2331 0.211 Uiso 1 1 calc R . .
H14C H 0.2432 0.7151 -0.2292 0.211 Uiso 1 1 calc R . .
C15 C 0.2284(16) 0.591(3) -0.192(2) 0.202(15) Uani 1 1 d DU . .
H15A H 0.2374 0.5670 -0.2226 0.242 Uiso 1 1 calc R . .
H15B H 0.2576 0.6186 -0.1816 0.242 Uiso 1 1 calc R . .
C16 C 0.227(3) 0.555(3) -0.142(2) 0.202(15) Uani 1 1 d DU . .
H16A H 0.2621 0.5366 -0.1288 0.302 Uiso 1 1 calc R . .
H16B H 0.1984 0.5263 -0.1526 0.302 Uiso 1 1 calc R . .
H16C H 0.2186 0.5780 -0.1117 0.302 Uiso 1 1 calc R . .
C17 C 0.1116(15) 0.577(2) -0.255(3) 0.245(15) Uani 1 1 d DU . .
H17A H 0.0938 0.5601 -0.2265 0.294 Uiso 1 1 calc R . .
H17B H 0.0834 0.5976 -0.2823 0.294 Uiso 1 1 calc R . .
C18 C 0.134(2) 0.531(2) -0.286(3) 0.245(15) Uani 1 1 d DU . .
H18A H 0.1039 0.5061 -0.3047 0.368 Uiso 1 1 calc R . .
H18B H 0.1607 0.5089 -0.2595 0.368 Uiso 1 1 calc R . .
H18C H 0.1510 0.5468 -0.3152 0.368 Uiso 1 1 calc R . .
C19 C -0.0371(18) 0.5750(13) -0.1483(17) 0.128(11) Uani 1 1 d DU . .
H19A H -0.0403 0.5870 -0.1879 0.154 Uiso 1 1 calc R . .
H19B H -0.0023 0.5545 -0.1370 0.154 Uiso 1 1 calc R . .
C20 C -0.0830(18) 0.5337(19) -0.1477(19) 0.128(11) Uani 1 1 d DU . .
H20A H -0.0801 0.5023 -0.1727 0.192 Uiso 1 1 calc R . .
H20B H -0.1182 0.5522 -0.1608 0.192 Uiso 1 1 calc R . .
H20C H -0.0802 0.5199 -0.1091 0.192 Uiso 1 1 calc R . .
C21 C -0.0992(11) 0.6705(19) -0.125(2) 0.160(12) Uani 1 1 d DU . .
H21A H -0.1262 0.6434 -0.1167 0.192 Uiso 1 1 calc R . .
H21B H -0.0996 0.7029 -0.0993 0.192 Uiso 1 1 calc R . .
C22 C -0.1182(17) 0.690(2) -0.185(2) 0.160(12) Uani 1 1 d DU . .
H22A H -0.1545 0.7067 -0.1895 0.240 Uiso 1 1 calc R . .
H22B H -0.1196 0.6586 -0.2105 0.240 Uiso 1 1 calc R . .
H22C H -0.0928 0.7183 -0.1930 0.240 Uiso 1 1 calc R . .
C23 C -0.031(2) 0.615(2) -0.0325(12) 0.155(12) Uani 1 1 d DU . .
H23A H -0.0309 0.6483 -0.0090 0.186 Uiso 1 1 calc R . .
H23B H -0.0657 0.5950 -0.0335 0.186 Uiso 1 1 calc R . .
C24 C 0.0145(19) 0.5771(19) -0.002(2) 0.155(12) Uani 1 1 d DU . .
H24A H 0.0092 0.5690 0.0361 0.233 Uiso 1 1 calc R . .
H24B H 0.0495 0.5958 0.0008 0.233 Uiso 1 1 calc R . .
H24C H 0.0141 0.5422 -0.0230 0.233 Uiso 1 1 calc R . .
C25 C 0.2406(14) 0.8832(14) -0.1949(10) 0.080(7) Uani 1 1 d DU . .
H25A H 0.2758 0.9023 -0.1926 0.096 Uiso 1 1 calc R . .
H25B H 0.2393 0.8511 -0.2209 0.096 Uiso 1 1 calc R . .
C26 C 0.1951(13) 0.9232(14) -0.2204(14) 0.080(7) Uani 1 1 d DU . .
H26A H 0.1995 0.9353 -0.2578 0.120 Uiso 1 1 calc R . .
H26B H 0.1964 0.9558 -0.1957 0.120 Uiso 1 1 calc R . .
H26C H 0.1599 0.9045 -0.2243 0.120 Uiso 1 1 calc R . .
C27 C 0.2399(14) 0.9192(11) -0.0810(15) 0.089(8) Uani 1 1 d DU . .
H27A H 0.2072 0.9418 -0.0965 0.107 Uiso 1 1 calc R . .
H27B H 0.2379 0.9076 -0.0423 0.107 Uiso 1 1 calc R . .
C28 C 0.2903(13) 0.9558(14) -0.0771(17) 0.089(8) Uani 1 1 d DU . .
H28A H 0.2881 0.9880 -0.0529 0.134 Uiso 1 1 calc R . .
H28B H 0.2921 0.9687 -0.1150 0.134 Uiso 1 1 calc R . .
H28C H 0.3231 0.9341 -0.0610 0.134 Uiso 1 1 calc R . .
C29 C 0.3051(9) 0.8227(14) -0.1040(12) 0.073(7) Uani 1 1 d DU . .
H29A H 0.3034 0.7865 -0.1240 0.087 Uiso 1 1 calc R . .
H29B H 0.3323 0.8461 -0.1171 0.087 Uiso 1 1 calc R . .
C30 C 0.3253(13) 0.8121(14) -0.0408(12) 0.073(7) Uani 1 1 d DU . .
H30A H 0.3611 0.7940 -0.0340 0.109 Uiso 1 1 calc R . .
H30B H 0.2995 0.7879 -0.0273 0.109 Uiso 1 1 calc R . .
H30C H 0.3284 0.8476 -0.0204 0.109 Uiso 1 1 calc R . .
C31 C 0.2514(16) 0.7079(16) 0.0787(16) 0.093(13) Uani 1 1 d U . .
H31A H 0.2765 0.7259 0.0579 0.111 Uiso 1 1 calc R . .
H31B H 0.2327 0.7375 0.0955 0.111 Uiso 1 1 calc R . .
C32 C 0.2415(14) 0.6067(14) 0.0141(13) 0.067(10) Uani 1 1 d . . .
H32A H 0.2174 0.5785 -0.0084 0.080 Uiso 1 1 calc R . .
H32B H 0.2675 0.6197 -0.0084 0.080 Uiso 1 1 calc R . .
C33 C 0.1666(18) 0.6326(19) 0.0791(18) 0.112(17) Uani 1 1 d U . .
H33A H 0.1429 0.6601 0.0924 0.135 Uiso 1 1 calc R . .
H33B H 0.1434 0.6019 0.0602 0.135 Uiso 1 1 calc R . .
C34 C 0.3101(14) 0.6235(14) 0.1036(14) 0.069(10) Uani 1 1 d . . .
H34A H 0.3335 0.6045 0.1365 0.083 Uiso 1 1 calc R . .
H34B H 0.3343 0.6383 0.0800 0.083 Uiso 1 1 calc R . .
C35 C 0.2372(17) 0.5604(18) 0.1063(18) 0.099(14) Uani 1 1 d . . .
H35A H 0.2593 0.5399 0.1387 0.119 Uiso 1 1 calc R . .
H35B H 0.2098 0.5344 0.0847 0.119 Uiso 1 1 calc R . .
C36 C 0.246(2) 0.648(2) 0.158(2) 0.118(17) Uani 1 1 d U . .
H36A H 0.2673 0.6293 0.1922 0.141 Uiso 1 1 calc R . .
H36B H 0.2259 0.6794 0.1714 0.141 Uiso 1 1 calc R . .
C37 C 0.2115(19) 0.1185(12) 0.0399(17) 0.118(10) Uani 1 1 d DU . .
H37A H 0.2269 0.0881 0.0662 0.141 Uiso 1 1 calc R . .
H37B H 0.1735 0.1085 0.0223 0.141 Uiso 1 1 calc R . .
C38 C 0.2432(18) 0.1220(19) -0.0054(17) 0.118(10) Uani 1 1 d DU . .
H38A H 0.2419 0.0860 -0.0247 0.177 Uiso 1 1 calc R . .
H38B H 0.2811 0.1316 0.0115 0.177 Uiso 1 1 calc R . .
H38C H 0.2273 0.1508 -0.0328 0.177 Uiso 1 1 calc R . .
C39 C 0.1784(13) 0.2362(12) 0.0296(16) 0.113(10) Uani 1 1 d DU . .
H39A H 0.1768 0.2710 0.0510 0.136 Uiso 1 1 calc R . .
H39B H 0.2026 0.2434 0.0033 0.136 Uiso 1 1 calc R . .
C40 C 0.1218(13) 0.2252(17) -0.0058(19) 0.113(10) Uani 1 1 d DU . .
H40A H 0.1099 0.2573 -0.0305 0.170 Uiso 1 1 calc R . .
H40B H 0.0965 0.2195 0.0192 0.170 Uiso 1 1 calc R . .
H40C H 0.1225 0.1919 -0.0289 0.170 Uiso 1 1 calc R . .
C41 C 0.1612(15) 0.1669(19) 0.1229(16) 0.156(12) Uani 1 1 d DU . .
H41A H 0.1629 0.1967 0.1515 0.187 Uiso 1 1 calc R . .
H41B H 0.1244 0.1682 0.0978 0.187 Uiso 1 1 calc R . .
C42 C 0.1679(19) 0.1110(19) 0.1532(19) 0.156(12) Uani 1 1 d DU . .
H42A H 0.1391 0.1065 0.1742 0.234 Uiso 1 1 calc R . .
H42B H 0.2035 0.1096 0.1795 0.234 Uiso 1 1 calc R . .
H42C H 0.1654 0.0810 0.1254 0.234 Uiso 1 1 calc R . .
C43 C 0.5842(11) 0.2947(13) 0.2430(14) 0.076(7) Uani 1 1 d DU . .
H43A H 0.5743 0.3205 0.2105 0.091 Uiso 1 1 calc R . .
H43B H 0.6167 0.3100 0.2693 0.091 Uiso 1 1 calc R . .
C44 C 0.5978(13) 0.2382(13) 0.2222(15) 0.076(7) Uani 1 1 d DU . .
H44A H 0.6281 0.2419 0.2032 0.114 Uiso 1 1 calc R . .
H44B H 0.5659 0.2234 0.1956 0.114 Uiso 1 1 calc R . .
H44C H 0.6081 0.2128 0.2544 0.114 Uiso 1 1 calc R . .
C45 C 0.5519(12) 0.2470(13) 0.3421(10) 0.074(7) Uani 1 1 d DU . .
H45A H 0.5243 0.2481 0.3655 0.089 Uiso 1 1 calc R . .
H45B H 0.5542 0.2080 0.3294 0.089 Uiso 1 1 calc R . .
C46 C 0.6060(12) 0.2625(15) 0.3789(12) 0.074(7) Uani 1 1 d DU . .
H46A H 0.6150 0.2366 0.4109 0.112 Uiso 1 1 calc R . .
H46B H 0.6042 0.3005 0.3932 0.112 Uiso 1 1 calc R . .
H46C H 0.6342 0.2606 0.3568 0.112 Uiso 1 1 calc R . .
C47 C 0.5293(12) 0.3612(9) 0.3082(12) 0.066(7) Uani 1 1 d DU . .
H47A H 0.5677 0.3717 0.3238 0.079 Uiso 1 1 calc R . .
H47B H 0.5146 0.3872 0.2769 0.079 Uiso 1 1 calc R . .
C48 C 0.4974(11) 0.3688(14) 0.3540(12) 0.066(7) Uani 1 1 d DU . .
H48A H 0.5003 0.4077 0.3670 0.099 Uiso 1 1 calc R . .
H48B H 0.5122 0.3442 0.3859 0.099 Uiso 1 1 calc R . .
H48C H 0.4590 0.3596 0.3388 0.099 Uiso 1 1 calc R . .
C49 C 0.4085(17) 0.0306(9) 0.2564(13) 0.091(8) Uani 1 1 d DU . .
H49A H 0.3850 0.0215 0.2191 0.109 Uiso 1 1 calc R . .
H49B H 0.4440 0.0430 0.2498 0.109 Uiso 1 1 calc R . .
C50 C 0.4177(17) -0.0223(10) 0.2910(13) 0.091(8) Uani 1 1 d DU . .
H50A H 0.4344 -0.0505 0.2709 0.136 Uiso 1 1 calc R . .
H50B H 0.3828 -0.0362 0.2969 0.136 Uiso 1 1 calc R . .
H50C H 0.4420 -0.0146 0.3277 0.136 Uiso 1 1 calc R . .
C51 C 0.3113(11) 0.0614(15) 0.2928(15) 0.107(9) Uani 1 1 d DU . .
H51A H 0.2859 0.0638 0.2554 0.128 Uiso 1 1 calc R . .
H51B H 0.3157 0.0215 0.3031 0.128 Uiso 1 1 calc R . .
C52 C 0.2861(12) 0.0909(17) 0.3356(16) 0.107(9) Uani 1 1 d DU . .
H52A H 0.2509 0.0737 0.3363 0.160 Uiso 1 1 calc R . .
H52B H 0.2806 0.1303 0.3254 0.160 Uiso 1 1 calc R . .
H52C H 0.3103 0.0878 0.3731 0.160 Uiso 1 1 calc R . .
C53 C 0.4164(12) 0.0962(13) 0.3593(8) 0.110(9) Uani 1 1 d DU . .
H53A H 0.4015 0.1280 0.3770 0.133 Uiso 1 1 calc R . .
H53B H 0.4111 0.0622 0.3805 0.133 Uiso 1 1 calc R . .
C54 C 0.4770(11) 0.1052(17) 0.3649(12) 0.110(9) Uani 1 1 d DU . .
H54A H 0.4949 0.1084 0.4050 0.166 Uiso 1 1 calc R . .
H54B H 0.4829 0.1395 0.3451 0.166 Uiso 1 1 calc R . .
H54C H 0.4924 0.0735 0.3483 0.166 Uiso 1 1 calc R . .
C55 C 0.3369(10) 0.3696(13) 0.3478(11) 0.070(7) Uani 1 1 d DU . .
H55A H 0.3637 0.3431 0.3695 0.084 Uiso 1 1 calc R . .
H55B H 0.3571 0.3959 0.3285 0.084 Uiso 1 1 calc R . .
C56 C 0.3119(14) 0.4021(14) 0.3889(12) 0.070(7) Uani 1 1 d DU . .
H56A H 0.3407 0.4217 0.4158 0.106 Uiso 1 1 calc R . .
H56B H 0.2929 0.3765 0.4095 0.106 Uiso 1 1 calc R . .
H56C H 0.2860 0.4293 0.3682 0.106 Uiso 1 1 calc R . .
C57 C 0.2474(10) 0.2895(13) 0.3323(12) 0.075(7) Uani 1 1 d DU . .
H57A H 0.2263 0.3152 0.3511 0.090 Uiso 1 1 calc R . .
H57B H 0.2213 0.2667 0.3051 0.090 Uiso 1 1 calc R . .
C58 C 0.2813(12) 0.2516(14) 0.3763(13) 0.075(7) Uani 1 1 d DU . .
H58A H 0.2573 0.2305 0.3955 0.113 Uiso 1 1 calc R . .
H58B H 0.3065 0.2741 0.4042 0.113 Uiso 1 1 calc R . .
H58C H 0.3020 0.2257 0.3579 0.113 Uiso 1 1 calc R . .
C59 C 0.2394(11) 0.3828(11) 0.2602(13) 0.068(7) Uani 1 1 d DU . .
H59A H 0.2129 0.3645 0.2293 0.081 Uiso 1 1 calc R . .
H59B H 0.2191 0.3957 0.2885 0.081 Uiso 1 1 calc R . .
C60 C 0.2621(12) 0.4340(12) 0.2358(13) 0.068(7) Uani 1 1 d DU . .
H60A H 0.2322 0.4590 0.2189 0.101 Uiso 1 1 calc R . .
H60B H 0.2814 0.4222 0.2068 0.101 Uiso 1 1 calc R . .
H60C H 0.2874 0.4536 0.2661 0.101 Uiso 1 1 calc R . .
C61 C 0.4292(16) 0.1683(15) -0.0067(9) 0.105(9) Uani 1 1 d DU . .
H61A H 0.4425 0.1404 -0.0306 0.126 Uiso 1 1 calc R . .
H61B H 0.3889 0.1688 -0.0185 0.126 Uiso 1 1 calc R . .
C62 C 0.4499(17) 0.2249(15) -0.0199(13) 0.105(9) Uani 1 1 d DU . .
H62A H 0.4370 0.2329 -0.0603 0.157 Uiso 1 1 calc R . .
H62B H 0.4898 0.2249 -0.0104 0.157 Uiso 1 1 calc R . .
H62C H 0.4363 0.2535 0.0023 0.157 Uiso 1 1 calc R . .
C63 C 0.5219(8) 0.1471(15) 0.0829(14) 0.082(7) Uani 1 1 d DU . .
H63A H 0.5331 0.1865 0.0806 0.098 Uiso 1 1 calc R . .
H63B H 0.5360 0.1344 0.1222 0.098 Uiso 1 1 calc R . .
C64 C 0.5481(10) 0.1125(14) 0.0439(14) 0.082(7) Uani 1 1 d DU . .
H64A H 0.5878 0.1163 0.0551 0.123 Uiso 1 1 calc R . .
H64B H 0.5354 0.1256 0.0049 0.123 Uiso 1 1 calc R . .
H64C H 0.5380 0.0733 0.0464 0.123 Uiso 1 1 calc R . .
C65 C 0.436(3) 0.0677(10) 0.067(3) 0.283(16) Uani 1 1 d DU . .
H65A H 0.4681 0.0486 0.0583 0.339 Uiso 1 1 calc R . .
H65B H 0.4336 0.0561 0.1058 0.339 Uiso 1 1 calc R . .
C66 C 0.386(3) 0.049(2) 0.026(3) 0.283(16) Uani 1 1 d DU . .
H66A H 0.3820 0.0088 0.0272 0.424 Uiso 1 1 calc R . .
H66B H 0.3879 0.0607 -0.0125 0.424 Uiso 1 1 calc R . .
H66C H 0.3536 0.0670 0.0354 0.424 Uiso 1 1 calc R . .
C67 C 0.3702(15) 0.3780(16) 0.0017(13) 0.075(11) Uani 1 1 d . . .
H67A H 0.4007 0.3551 -0.0055 0.090 Uiso 1 1 calc R . .
H67B H 0.3355 0.3606 -0.0179 0.090 Uiso 1 1 calc R . .
C68 C 0.3320(13) 0.4753(13) -0.0129(12) 0.057(9) Uani 1 1 d . . .
H68A H 0.2963 0.4575 -0.0275 0.068 Uiso 1 1 calc R . .
H68B H 0.3339 0.5093 -0.0355 0.068 Uiso 1 1 calc R . .
C69 C 0.3228(14) 0.4405(12) 0.0822(13) 0.060(9) Uani 1 1 d . . .
H69A H 0.2856 0.4275 0.0647 0.072 Uiso 1 1 calc R . .
H69B H 0.3237 0.4505 0.1220 0.072 Uiso 1 1 calc R . .
C70 C 0.3945(14) 0.5125(15) 0.0762(13) 0.067(10) Uani 1 1 d . . .
H70A H 0.3999 0.5497 0.0608 0.080 Uiso 1 1 calc R . .
H70B H 0.3991 0.5162 0.1176 0.080 Uiso 1 1 calc R . .
C71 C 0.4302(14) 0.4614(16) 0.0066(14) 0.074(11) Uani 1 1 d . . .
H71A H 0.4584 0.4337 0.0030 0.089 Uiso 1 1 calc R . .
H71B H 0.4365 0.4953 -0.0143 0.089 Uiso 1 1 calc R . .
C72 C 0.4362(12) 0.4236(12) 0.1015(12) 0.053(8) Uani 1 1 d . . .
H72A H 0.4404 0.4354 0.1414 0.064 Uiso 1 1 calc R . .
H72B H 0.4679 0.4002 0.0989 0.064 Uiso 1 1 calc R . .
Sb1 Sb 0.09372(13) 0.42277(14) 0.35154(14) 0.1000(10) Uani 1 1 d U . .
F1 F 0.069(2) 0.4857(17) 0.344(3) 0.33(3) Uani 1 1 d U . .
F2 F 0.1009(19) 0.416(3) 0.2769(14) 0.34(4) Uani 1 1 d . . .
F3 F 0.037(2) 0.377(3) 0.338(2) 0.32(3) Uani 1 1 d . . .
F4 F 0.0910(16) 0.411(2) 0.4292(13) 0.218(18) Uani 1 1 d . . .
F5 F 0.135(3) 0.364(2) 0.362(3) 0.33(3) Uani 1 1 d . . .
F6 F 0.1567(19) 0.453(3) 0.365(2) 0.32(3) Uani 1 1 d . . .
Sb2 Sb 0.40179(12) 0.53880(11) 0.25929(11) 0.0802(8) Uani 1 1 d . . .
F7 F 0.342(3) 0.524(3) 0.212(2) 0.46(6) Uani 1 1 d . . .
F8 F 0.432(4) 0.4864(15) 0.222(2) 0.47(6) Uani 1 1 d . . .
F9 F 0.4696(10) 0.5439(16) 0.3035(16) 0.194(16) Uani 1 1 d . . .
F10 F 0.4165(12) 0.5915(11) 0.2089(11) 0.139(10) Uani 1 1 d . . .
F11 F 0.3866(10) 0.4849(11) 0.3066(10) 0.125(9) Uani 1 1 d . . .
F12 F 0.375(3) 0.5907(16) 0.295(2) 0.33(4) Uani 1 1 d . . .
Sb3 Sb 0.59968(11) 0.35304(11) 0.06175(11) 0.0767(8) Uani 1 1 d . . .
F13 F 0.6439(16) 0.4137(19) 0.0811(16) 0.23(2) Uani 1 1 d . . .
F14 F 0.5657(12) 0.2878(13) 0.0467(15) 0.166(13) Uani 1 1 d . . .
F15 F 0.6417(15) 0.3374(16) 0.0099(14) 0.194(16) Uani 1 1 d . . .
F16 F 0.5613(9) 0.3700(9) 0.1180(9) 0.099(7) Uani 1 1 d . . .
F17 F 0.5576(18) 0.3963(19) 0.0121(14) 0.24(2) Uani 1 1 d . . .
F18 F 0.6524(11) 0.3160(14) 0.1171(12) 0.159(12) Uani 1 1 d . . .
Sb4 Sb 0.28862(11) 0.93217(12) 0.11757(12) 0.0817(8) Uani 1 1 d . . .
F19 F 0.307(3) 0.892(2) 0.0653(18) 0.32(3) Uani 1 1 d . . .
F20 F 0.276(2) 0.973(3) 0.174(3) 0.45(6) Uani 1 1 d . . .
F21 F 0.3159(14) 0.8839(18) 0.172(2) 0.25(2) Uani 1 1 d . . .
F22 F 0.264(2) 0.982(2) 0.062(2) 0.28(3) Uani 1 1 d . . .
F23 F 0.3559(16) 0.956(2) 0.1268(18) 0.27(3) Uani 1 1 d . . .
F24 F 0.2207(12) 0.9120(19) 0.1164(19) 0.24(2) Uani 1 1 d . . .
Sb5 Sb 0.16214(12) 0.42266(13) -0.04378(14) 0.0960(9) Uani 1 1 d . . .
F25 F 0.1561(18) 0.4349(18) -0.1163(14) 0.215(18) Uani 1 1 d . . .
F26 F 0.1723(14) 0.4098(18) 0.0332(12) 0.198(16) Uani 1 1 d . . .
F27 F 0.1038(11) 0.4658(15) -0.0402(17) 0.192(16) Uani 1 1 d . . .
F28 F 0.1190(12) 0.3626(13) -0.0537(16) 0.174(13) Uani 1 1 d . . .
F29 F 0.2071(11) 0.4854(11) -0.0280(18) 0.180(15) Uani 1 1 d . . .
F30 F 0.2165(17) 0.3806(11) -0.0480(17) 0.201(19) Uani 1 1 d . . .

loop_
_atom_site_aniso_label
_atom_site_aniso_U_11
_atom_site_aniso_U_22
_atom_site_aniso_U_33
_atom_site_aniso_U_23
_atom_site_aniso_U_13
_atom_site_aniso_U_12
Re1 0.0370(7) 0.0532(9) 0.0623(8) 0.0096(7) 0.0131(6) 0.0000(6)
Re2 0.0463(8) 0.0636(10) 0.0651(9) 0.0099(7) 0.0070(7) 0.0008(7)
Re3 0.0595(9) 0.0507(9) 0.0612(8) 0.0060(7) 0.0173(7) 0.0002(7)
Re4 0.0453(8) 0.0611(10) 0.0761(10) 0.0035(8) 0.0156(7) -0.0128(7)
Re5 0.0432(7) 0.0457(8) 0.0572(8) 0.0105(6) 0.0185(6) -0.0038(6)
Re6 0.0414(7) 0.0503(8) 0.0566(8) 0.0160(7) 0.0161(6) -0.0011(6)
Re7 0.0414(7) 0.0365(7) 0.0295(6) 0.0032(5) 0.0090(5) 0.0047(5)
Re8 0.0587(8) 0.0387(8) 0.0352(6) 0.0052(6) 0.0217(6) 0.0005(6)
Re9 0.0431(7) 0.0310(7) 0.0286(6) 0.0020(5) 0.0053(5) -0.0014(5)
Re10 0.0598(8) 0.0297(7) 0.0345(6) 0.0009(5) 0.0222(6) -0.0018(6)
Re11 0.0516(8) 0.0381(8) 0.0342(6) -0.0030(5) 0.0132(5) -0.0099(6)
Re12 0.0428(7) 0.0416(8) 0.0313(6) -0.0037(5) 0.0116(5) -0.0004(6)
Se1 0.066(2) 0.074(3) 0.078(3) -0.008(2) 0.0023(19) -0.011(2)
Se2 0.0351(18) 0.087(3) 0.086(3) 0.003(2) 0.0066(17) -0.0002(18)
Se3 0.055(2) 0.055(2) 0.071(2) 0.0185(18) 0.0077(17) 0.0062(17)
Se4 0.070(2) 0.071(3) 0.059(2) 0.0188(19) 0.0209(18) 0.0065(19)
Se5 0.052(2) 0.062(2) 0.081(2) 0.0141(19) 0.0341(18) -0.0074(17)
Se6 0.053(2) 0.056(2) 0.062(2) 0.0112(17) 0.0234(16) 0.0046(16)
Se7 0.0387(17) 0.050(2) 0.0565(19) 0.0102(16) 0.0094(14) -0.0038(14)
Se8 0.069(2) 0.047(2) 0.082(2) 0.0058(18) 0.0220(19) -0.0095(18)
Se9 0.063(2) 0.0419(19) 0.0495(18) 0.0157(15) 0.0237(16) 0.0151(15)
Se10 0.0524(19) 0.060(2) 0.0305(15) 0.0033(14) 0.0107(14) 0.0032(16)
Se11 0.0419(17) 0.048(2) 0.0455(17) 0.0027(14) 0.0096(14) -0.0029(14)
Se12 0.063(2) 0.052(2) 0.0274(15) -0.0041(14) 0.0084(14) -0.0155(16)
Se13 0.059(2) 0.051(2) 0.0432(17) -0.0035(15) 0.0214(15) -0.0109(16)
Se14 0.083(2) 0.0357(19) 0.0483(18) -0.0051(15) 0.0328(17) -0.0134(16)
Se15 0.0452(18) 0.0358(18) 0.0445(17) -0.0081(14) 0.0076(14) 0.0017(14)
Se16 0.0465(17) 0.0334(17) 0.0345(15) 0.0072(13) 0.0130(13) -0.0010(13)
P1 0.064(6) 0.067(7) 0.078(7) -0.006(5) 0.005(5) 0.015(5)
P2 0.083(8) 0.122(11) 0.071(7) 0.018(7) -0.011(6) 0.024(7)
P3 0.097(8) 0.069(7) 0.065(6) 0.006(5) 0.017(6) 0.014(6)
P4 0.084(8) 0.092(9) 0.137(10) -0.002(8) 0.040(8) -0.045(7)
P5 0.052(5) 0.055(6) 0.065(6) 0.019(5) 0.019(4) -0.006(4)
P6 0.074(6) 0.047(6) 0.067(6) 0.023(5) 0.036(5) 0.008(5)
P7 0.065(6) 0.069(7) 0.047(5) -0.007(4) 0.012(4) -0.032(5)
P8 0.039(5) 0.062(6) 0.040(4) -0.002(4) 0.006(4) -0.003(4)
P9 0.081(6) 0.043(5) 0.059(5) 0.017(4) 0.034(5) 0.003(5)
P10 0.052(5) 0.063(6) 0.046(5) -0.017(4) 0.020(4) 0.002(4)
P11 0.077(6) 0.040(5) 0.074(6) -0.011(4) 0.049(5) -0.007(4)
P12 0.038(4) 0.038(5) 0.046(4) 0.008(4) 0.007(4) 0.006(4)
N1 0.12(3) 0.039(18) 0.08(2) 0.022(16) 0.00(2) 0.030(18)
N2 0.07(2) 0.056(19) 0.08(2) 0.015(16) 0.014(17) 0.010(16)
N3 0.12(3) 0.12(3) 0.10(3) 0.06(3) 0.07(2) 0.04(3)
N4 0.056(17) 0.061(19) 0.060(17) 0.033(14) 0.021(14) 0.000(14)
N5 0.067(19) 0.042(17) 0.058(18) 0.011(14) 0.013(14) -0.007(14)
N6 0.07(2) 0.05(2) 0.08(2) 0.005(16) 0.027(17) -0.005(16)
C1 0.08(2) 0.26(3) 0.26(3) -0.12(3) -0.04(2) 0.09(2)
C2 0.08(2) 0.26(3) 0.26(3) -0.12(3) -0.04(2) 0.09(2)
C3 0.16(2) 0.18(3) 0.15(2) 0.02(2) 0.03(2) -0.01(2)
C4 0.16(2) 0.18(3) 0.15(2) 0.02(2) 0.03(2) -0.01(2)
C5 0.21(3) 0.10(2) 0.12(2) -0.035(17) 0.00(2) 0.08(2)
C6 0.21(3) 0.10(2) 0.12(2) -0.035(17) 0.00(2) 0.08(2)
C7 0.226(10) 0.169(10) 0.368(10) 0.112(10) -0.211(10) -0.066(10)
C8 0.226(10) 0.169(10) 0.368(10) 0.112(10) -0.211(10) -0.066(10)
C9 0.263(19) 0.297(17) 0.105(18) -0.061(17) -0.056(18) 0.228(18)
C10 0.263(19) 0.297(17) 0.105(18) -0.061(17) -0.056(18) 0.228(18)
C11 0.226(10) 0.169(10) 0.368(10) 0.112(10) -0.211(10) -0.066(10)
C12 0.226(10) 0.169(10) 0.368(10) 0.112(10) -0.211(10) -0.066(10)
C7' 0.226(10) 0.169(10) 0.368(10) 0.112(10) -0.211(10) -0.066(10)
C8' 0.226(10) 0.169(10) 0.368(10) 0.112(10) -0.211(10) -0.066(10)
C9' 0.263(19) 0.297(17) 0.105(18) -0.061(17) -0.056(18) 0.228(18)
C10' 0.263(19) 0.297(17) 0.105(18) -0.061(17) -0.056(18) 0.228(18)
C11' 0.226(10) 0.169(10) 0.368(10) 0.112(10) -0.211(10) -0.066(10)
C12' 0.226(10) 0.169(10) 0.368(10) 0.112(10) -0.211(10) -0.066(10)
C13 0.11(2) 0.18(3) 0.16(2) 0.00(2) 0.09(2) 0.01(2)
C14 0.11(2) 0.18(3) 0.16(2) 0.00(2) 0.09(2) 0.01(2)
C15 0.22(3) 0.26(3) 0.11(2) 0.04(2) 0.01(3) 0.08(3)
C16 0.22(3) 0.26(3) 0.11(2) 0.04(2) 0.01(3) 0.08(3)
C17 0.21(3) 0.23(3) 0.32(3) -0.19(2) 0.10(3) 0.00(3)
C18 0.21(3) 0.23(3) 0.32(3) -0.19(2) 0.10(3) 0.00(3)
C19 0.15(2) 0.12(2) 0.11(2) 0.005(19) 0.022(19) -0.067(18)
C20 0.15(2) 0.12(2) 0.11(2) 0.005(19) 0.022(19) -0.067(18)
C21 0.041(17) 0.12(2) 0.31(3) -0.05(3) 0.03(2) -0.019(17)
C22 0.041(17) 0.12(2) 0.31(3) -0.05(3) 0.03(2) -0.019(17)
C23 0.21(3) 0.09(2) 0.20(3) -0.01(2) 0.10(2) -0.09(2)
C24 0.21(3) 0.09(2) 0.20(3) -0.01(2) 0.10(2) -0.09(2)
C25 0.109(19) 0.059(16) 0.084(16) 0.035(13) 0.047(15) 0.011(13)
C26 0.109(19) 0.059(16) 0.085(16) 0.035(13) 0.047(15) 0.011(13)
C27 0.112(19) 0.054(16) 0.125(19) 0.010(15) 0.073(16) -0.012(13)
C28 0.112(19) 0.054(16) 0.125(19) 0.010(15) 0.073(16) -0.012(13)
C29 0.064(15) 0.066(16) 0.089(15) -0.007(14) 0.019(14) 0.002(13)
C30 0.064(15) 0.066(16) 0.089(15) -0.007(14) 0.019(14) 0.002(13)
C31 0.11(3) 0.07(3) 0.09(3) 0.00(2) -0.01(2) 0.00(2)
C32 0.09(3) 0.07(2) 0.05(2) 0.019(18) 0.034(19) 0.04(2)
C33 0.13(3) 0.12(4) 0.12(3) 0.08(3) 0.09(3) 0.03(3)
C34 0.07(2) 0.06(2) 0.06(2) 0.017(19) -0.026(18) 0.010(19)
C35 0.09(3) 0.10(4) 0.11(3) 0.06(3) 0.03(3) 0.01(3)
C36 0.15(4) 0.13(4) 0.10(3) 0.00(3) 0.06(3) -0.02(4)
C37 0.13(2) 0.11(2) 0.13(2) -0.026(19) 0.059(16) 0.003(19)
C38 0.13(2) 0.11(2) 0.13(2) -0.026(19) 0.059(16) 0.003(19)
C39 0.069(16) 0.087(19) 0.16(2) -0.039(18) -0.029(16) 0.008(15)
C40 0.069(16) 0.087(19) 0.16(2) -0.039(18) -0.029(16) 0.008(15)
C41 0.15(2) 0.21(2) 0.10(2) 0.003(19) 0.022(19) -0.14(2)
C42 0.15(2) 0.21(2) 0.10(2) 0.003(19) 0.022(19) -0.14(2)
C43 0.042(13) 0.087(17) 0.100(17) 0.035(15) 0.019(12) 0.020(13)
C44 0.042(13) 0.088(17) 0.100(18) 0.035(15) 0.019(12) 0.020(13)
C45 0.092(17) 0.081(17) 0.042(13) 0.015(12) -0.002(11) 0.013(14)
C46 0.092(17) 0.081(17) 0.042(13) 0.015(12) -0.002(11) 0.013(14)
C47 0.041(13) 0.071(16) 0.075(15) -0.020(13) -0.009(10) 0.007(12)
C48 0.041(13) 0.071(16) 0.075(15) -0.020(13) -0.009(10) 0.007(12)
C49 0.16(2) 0.035(13) 0.088(17) 0.035(12) 0.054(16) 0.006(15)
C50 0.16(2) 0.035(13) 0.088(17) 0.036(12) 0.054(16) 0.006(15)
C51 0.11(2) 0.12(2) 0.106(18) 0.044(17) 0.064(15) 0.028(17)
C52 0.11(2) 0.12(2) 0.106(18) 0.044(17) 0.064(15) 0.028(17)
C53 0.20(2) 0.078(18) 0.049(14) 0.032(13) 0.01(2) -0.02(2)
C54 0.20(2) 0.078(18) 0.049(14) 0.032(13) 0.01(2) -0.02(2)
C55 0.101(17) 0.064(16) 0.040(12) -0.023(11) 0.003(12) 0.017(13)
C56 0.101(17) 0.064(16) 0.040(12) -0.023(11) 0.003(12) 0.017(13)
C57 0.054(15) 0.11(2) 0.060(14) -0.006(13) 0.007(11) -0.004(13)
C58 0.054(15) 0.11(2) 0.060(14) -0.006(13) 0.007(11) -0.004(13)
C59 0.060(15) 0.067(16) 0.063(15) -0.011(12) -0.014(12) 0.021(12)
C60 0.060(15) 0.067(16) 0.063(15) -0.011(12) -0.014(12) 0.021(12)
C61 0.15(2) 0.15(2) 0.037(13) 0.037(14) 0.051(14) 0.057(19)
C62 0.15(2) 0.15(2) 0.037(13) 0.037(14) 0.051(14) 0.057(19)
C63 0.091(17) 0.068(16) 0.095(17) -0.039(13) 0.038(14) 0.001(14)
C64 0.091(17) 0.068(16) 0.095(17) -0.039(13) 0.038(14) 0.001(14)
C65 0.31(3) 0.25(3) 0.34(3) -0.22(3) 0.17(2) -0.14(3)
C66 0.31(3) 0.25(3) 0.34(3) -0.22(3) 0.17(2) -0.14(3)
C67 0.08(3) 0.09(3) 0.06(2) 0.00(2) 0.021(19) -0.01(2)
C68 0.06(2) 0.05(2) 0.06(2) 0.021(17) 0.001(16) 0.001(17)
C69 0.08(2) 0.04(2) 0.06(2) 0.010(16) 0.012(18) 0.014(17)
C70 0.08(3) 0.07(3) 0.05(2) 0.002(18) 0.019(19) 0.00(2)
C71 0.07(3) 0.09(3) 0.07(2) 0.04(2) 0.03(2) -0.01(2)
C72 0.06(2) 0.04(2) 0.053(19) -0.005(16) 0.003(16) -0.011(16)
Sb1 0.089(2) 0.084(2) 0.121(3) -0.0097(19) 0.0121(19) 0.0008(17)
F1 0.36(5) 0.12(2) 0.45(6) -0.08(3) -0.03(5) 0.10(3)
F2 0.23(5) 0.68(12) 0.08(2) 0.01(4) 0.00(3) 0.02(6)
F3 0.21(5) 0.47(9) 0.29(6) -0.10(6) 0.07(4) -0.16(5)
F4 0.21(4) 0.34(6) 0.11(2) 0.02(3) 0.03(2) -0.03(4)
F5 0.39(8) 0.21(5) 0.43(9) -0.09(5) 0.15(7) 0.11(5)
F6 0.19(4) 0.49(9) 0.25(5) 0.04(5) 0.01(4) -0.19(5)
Sb2 0.104(2) 0.0619(18) 0.0687(16) -0.0055(13) 0.0069(15) -0.0245(15)
F7 0.46(8) 0.52(10) 0.25(5) 0.27(6) -0.25(6) -0.43(8)
F8 1.2(2) 0.09(3) 0.22(5) -0.04(3) 0.41(9) 0.00(6)
F9 0.060(17) 0.25(4) 0.26(4) 0.09(3) 0.01(2) -0.01(2)
F10 0.20(3) 0.09(2) 0.11(2) 0.030(16) 0.016(19) -0.028(19)
F11 0.14(2) 0.13(2) 0.096(17) 0.021(15) -0.011(15) -0.059(17)
F12 0.55(9) 0.14(3) 0.42(7) 0.01(4) 0.37(7) 0.12(5)
Sb3 0.0797(18) 0.0731(18) 0.0854(18) 0.0280(15) 0.0358(15) 0.0021(14)
F13 0.21(4) 0.30(5) 0.19(3) 0.03(3) 0.04(3) -0.17(4)
F14 0.16(3) 0.14(3) 0.23(3) -0.05(2) 0.10(3) -0.06(2)
F15 0.24(4) 0.22(4) 0.17(3) 0.03(3) 0.16(3) 0.02(3)
F16 0.103(17) 0.093(17) 0.105(17) -0.002(13) 0.032(14) 0.004(13)
F17 0.29(5) 0.27(5) 0.13(3) 0.06(3) 0.03(3) 0.14(4)
F18 0.10(2) 0.22(3) 0.14(2) 0.02(2) 0.004(17) 0.06(2)
Sb4 0.0793(19) 0.079(2) 0.0856(19) -0.0005(15) 0.0163(15) -0.0045(15)
F19 0.44(8) 0.31(6) 0.18(4) -0.14(4) -0.02(4) 0.12(6)
F20 0.31(6) 0.64(12) 0.48(9) -0.42(10) 0.25(7) -0.10(7)
F21 0.15(3) 0.25(4) 0.34(5) 0.23(4) 0.05(3) 0.06(3)
F22 0.32(6) 0.27(5) 0.26(5) 0.14(4) 0.10(4) 0.10(5)
F23 0.16(3) 0.45(8) 0.21(4) 0.10(5) 0.05(3) -0.09(4)
F24 0.08(2) 0.30(5) 0.32(5) 0.18(4) 0.02(3) -0.02(3)
Sb5 0.079(2) 0.086(2) 0.127(3) -0.0075(19) 0.0301(18) -0.0211(17)
F25 0.28(5) 0.25(5) 0.14(3) 0.00(3) 0.09(3) -0.07(4)
F26 0.18(3) 0.30(5) 0.09(2) 0.00(2) -0.01(2) -0.02(3)
F27 0.09(2) 0.20(4) 0.29(4) 0.09(3) 0.08(2) 0.02(2)
F28 0.12(2) 0.12(2) 0.28(4) -0.01(3) 0.03(2) -0.044(19)
F29 0.11(2) 0.08(2) 0.36(5) -0.03(3) 0.09(3) -0.020(16)
F30 0.31(4) 0.075(19) 0.30(4) -0.07(2) 0.24(4) -0.04(2)

loop_
_atom_type_symbol
_atom_type_description
_atom_type_scat_dispersion_real
_atom_type_scat_dispersion_imag
_atom_type_scat_source
C C 0.0033 0.0016 'International Tables Vol C Tables 4.2.6.8 and 6.1.1.4'
H H 0.0000 0.0000 'International Tables Vol C Tables 4.2.6.8 and 6.1.1.4'
N N 0.0061 0.0033 'International Tables Vol C Tables 4.2.6.8 and 6.1.1.4'
F F 0.0171 0.0103 'International Tables Vol C Tables 4.2.6.8 and 6.1.1.4'
P P 0.1023 0.0942 'International Tables Vol C Tables 4.2.6.8 and 6.1.1.4'
Se Se -0.0929 2.2259 'International Tables Vol C Tables 4.2.6.8 and 6.1.1.4'
Sb Sb -0.5866 1.5461 'International Tables Vol C Tables 4.2.6.8 and 6.1.1.4'
Re Re -1.0185 7.2310 'International Tables Vol C Tables 4.2.6.8 and 6.1.1.4'

loop_
_geom_angle_atom_site_label_1
_geom_angle_atom_site_label_2
_geom_angle_atom_site_label_3
_geom_angle
_geom_angle_site_symmetry_1
_geom_angle_site_symmetry_3
_geom_angle_publ_flag
P1 Re1 Se2 94.6(2) . . ?
P1 Re1 Se5 93.2(3) . . ?
Se2 Re1 Se5 89.03(13) . . ?
P1 Re1 Se3 90.7(3) . . ?
Se2 Re1 Se3 89.95(13) . . ?
Se5 Re1 Se3 176.01(13) . . ?
P1 Re1 Se7 89.1(2) . . ?
Se2 Re1 Se7 176.31(13) . . ?
Se5 Re1 Se7 90.25(11) . . ?
Se3 Re1 Se7 90.52(11) . . ?
P1 Re1 Re6 131.8(3) . . ?
Se2 Re1 Re6 118.96(10) . . ?
Se5 Re1 Re6 118.92(10) . . ?
Se3 Re1 Re6 58.45(9) . . ?
Se7 Re1 Re6 58.42(8) . . ?
P1 Re1 Re5 133.9(2) . . ?
Se2 Re1 Re5 118.31(11) . . ?
Se5 Re1 Re5 58.80(9) . . ?
Se3 Re1 Re5 118.55(10) . . ?
Se7 Re1 Re5 58.37(8) . . ?
Re6 Re1 Re5 60.13(5) . . ?
P1 Re1 Re2 136.0(2) . . ?
Se2 Re1 Re2 58.77(10) . . ?
Se5 Re1 Re2 118.07(11) . . ?
Se3 Re1 Re2 58.24(9) . . ?
Se7 Re1 Re2 118.60(9) . . ?
Re6 Re1 Re2 60.20(5) . . ?
Re5 Re1 Re2 89.90(6) . . ?
P1 Re1 Re4 138.1(3) . . ?
Se2 Re1 Re4 58.57(10) . . ?
Se5 Re1 Re4 58.21(10) . . ?
Se3 Re1 Re4 118.09(10) . . ?
Se7 Re1 Re4 118.10(9) . . ?
Re6 Re1 Re4 90.04(6) . . ?
Re5 Re1 Re4 59.74(5) . . ?
Re2 Re1 Re4 59.86(5) . . ?
P2 Re2 Se1 92.1(3) . . ?
P2 Re2 Se3 92.2(3) . . ?
Se1 Re2 Se3 175.72(13) . . ?
P2 Re2 Se4 93.1(3) . . ?
Se1 Re2 Se4 89.77(14) . . ?
Se3 Re2 Se4 89.54(13) . . ?
P2 Re2 Se2 91.4(3) . . ?
Se1 Re2 Se2 91.00(13) . . ?
Se3 Re2 Se2 89.36(13) . . ?
Se4 Re2 Se2 175.41(13) . . ?
P2 Re2 Re4 134.2(3) . . ?
Se1 Re2 Re4 58.54(10) . . ?
Se3 Re2 Re4 118.31(10) . . ?
Se4 Re2 Re4 118.49(10) . . ?
Se2 Re2 Re4 58.39(10) . . ?
P2 Re2 Re1 134.4(3) . . ?
Se1 Re2 Re1 118.64(11) . . ?
Se3 Re2 Re1 58.20(9) . . ?
Se4 Re2 Re1 117.93(10) . . ?
Se2 Re2 Re1 57.87(9) . . ?
Re4 Re2 Re1 60.13(5) . . ?
P2 Re2 Re6 135.9(3) . . ?
Se1 Re2 Re6 117.98(11) . . ?
Se3 Re2 Re6 58.24(9) . . ?
Se4 Re2 Re6 58.28(9) . . ?
Se2 Re2 Re6 117.51(10) . . ?
Re4 Re2 Re6 89.88(6) . . ?
Re1 Re2 Re6 59.65(5) . . ?
P2 Re2 Re3 136.0(3) . . ?
Se1 Re2 Re3 58.42(10) . . ?
Se3 Re2 Re3 117.80(10) . . ?
Se4 Re2 Re3 58.38(9) . . ?
Se2 Re2 Re3 118.45(11) . . ?
Re4 Re2 Re3 60.12(5) . . ?
Re1 Re2 Re3 89.66(6) . . ?
Re6 Re2 Re3 59.57(5) . . ?
P3 Re3 Se6 88.8(3) . . ?
P3 Re3 Se1 95.2(3) . . ?
Se6 Re3 Se1 176.00(13) . . ?
P3 Re3 Se4 92.9(3) . . ?
Se6 Re3 Se4 90.34(12) . . ?
Se1 Re3 Se4 89.31(13) . . ?
P3 Re3 Se8 91.4(3) . . ?
Se6 Re3 Se8 90.39(12) . . ?
Se1 Re3 Se8 89.66(13) . . ?
Se4 Re3 Se8 175.70(13) . . ?
P3 Re3 Re5 132.4(2) . . ?
Se6 Re3 Re5 58.77(8) . . ?
Se1 Re3 Re5 118.08(11) . . ?
Se4 Re3 Re5 118.62(11) . . ?
Se8 Re3 Re5 58.44(9) . . ?
P3 Re3 Re6 133.2(3) . . ?
Se6 Re3 Re6 58.54(9) . . ?
Se1 Re3 Re6 118.09(11) . . ?
Se4 Re3 Re6 58.40(10) . . ?
Se8 Re3 Re6 118.67(10) . . ?
Re5 Re3 Re6 60.25(5) . . ?
P3 Re3 Re2 137.5(2) . . ?
Se6 Re3 Re2 118.67(10) . . ?
Se1 Re3 Re2 57.96(10) . . ?
Se4 Re3 Re2 58.10(9) . . ?
Se8 Re3 Re2 117.97(10) . . ?
Re5 Re3 Re2 89.98(6) . . ?
Re6 Re3 Re2 60.14(5) . . ?
P3 Re3 Re4 136.6(3) . . ?
Se6 Re3 Re4 118.58(9) . . ?
Se1 Re3 Re4 58.27(10) . . ?
Se4 Re3 Re4 117.85(10) . . ?
Se8 Re3 Re4 58.21(9) . . ?
Re5 Re3 Re4 59.83(5) . . ?
Re6 Re3 Re4 90.00(6) . . ?
Re2 Re3 Re4 59.76(5) . . ?
P4 Re4 Se5 92.2(3) . . ?
P4 Re4 Se8 90.7(3) . . ?
Se5 Re4 Se8 90.52(13) . . ?
P4 Re4 Se1 92.2(3) . . ?
Se5 Re4 Se1 175.62(13) . . ?
Se8 Re4 Se1 89.74(13) . . ?
P4 Re4 Se2 93.5(3) . . ?
Se5 Re4 Se2 88.56(13) . . ?
Se8 Re4 Se2 175.77(12) . . ?
Se1 Re4 Se2 90.86(14) . . ?
P4 Re4 Re5 134.3(3) . . ?
Se5 Re4 Re5 58.82(9) . . ?
Se8 Re4 Re5 58.40(9) . . ?
Se1 Re4 Re5 117.87(11) . . ?
Se2 Re4 Re5 117.76(10) . . ?
P4 Re4 Re2 135.6(3) . . ?
Se5 Re4 Re2 118.13(10) . . ?
Se8 Re4 Re2 118.45(10) . . ?
Se1 Re4 Re2 58.09(10) . . ?
Se2 Re4 Re2 58.62(10) . . ?
Re5 Re4 Re2 90.06(6) . . ?
P4 Re4 Re1 136.2(3) . . ?
Se5 Re4 Re1 58.12(9) . . ?
Se8 Re4 Re1 118.25(10) . . ?
Se1 Re4 Re1 118.07(11) . . ?
Se2 Re4 Re1 57.90(9) . . ?
Re5 Re4 Re1 59.86(5) . . ?
Re2 Re4 Re1 60.02(5) . . ?
P4 Re4 Re3 134.2(3) . . ?
Se5 Re4 Re3 118.39(10) . . ?
Se8 Re4 Re3 58.34(9) . . ?
Se1 Re4 Re3 58.28(10) . . ?
Se2 Re4 Re3 118.68(10) . . ?
Re5 Re4 Re3 59.60(5) . . ?
Re2 Re4 Re3 60.12(5) . . ?
Re1 Re4 Re3 89.59(6) . . ?
P6 Re5 Se7 92.5(2) . . ?
P6 Re5 Se8 91.0(2) . . ?
Se7 Re5 Se8 176.56(12) . . ?
P6 Re5 Se6 91.3(2) . . ?
Se7 Re5 Se6 89.33(11) . . ?
Se8 Re5 Se6 90.32(12) . . ?
P6 Re5 Se5 92.7(2) . . ?
Se7 Re5 Se5 89.85(11) . . ?
Se8 Re5 Se5 90.26(12) . . ?
Se6 Re5 Se5 175.93(12) . . ?
P6 Re5 Re3 133.9(2) . . ?
Se7 Re5 Re3 118.34(9) . . ?
Se8 Re5 Re3 58.73(9) . . ?
Se6 Re5 Re3 58.36(9) . . ?
Se5 Re5 Re3 118.78(10) . . ?
P6 Re5 Re4 134.6(2) . . ?
Se7 Re5 Re4 118.78(9) . . ?
Se8 Re5 Re4 58.57(9) . . ?
Se6 Re5 Re4 118.91(10) . . ?
Se5 Re5 Re4 58.23(9) . . ?
Re3 Re5 Re4 60.57(6) . . ?
P6 Re5 Re1 135.7(2) . . ?
Se7 Re5 Re1 58.39(8) . . ?
Se8 Re5 Re1 118.95(10) . . ?
Se6 Re5 Re1 118.21(9) . . ?
Se5 Re5 Re1 58.12(9) . . ?
Re3 Re5 Re1 90.46(6) . . ?
Re4 Re5 Re1 60.39(5) . . ?
P6 Re5 Re6 135.1(2) . . ?
Se7 Re5 Re6 58.34(8) . . ?
Se8 Re5 Re6 118.71(10) . . ?
Se6 Re5 Re6 58.32(8) . . ?
Se5 Re5 Re6 118.00(10) . . ?
Re3 Re5 Re6 59.99(5) . . ?
Re4 Re5 Re6 90.28(6) . . ?
Re1 Re5 Re6 59.89(5) . . ?
P5 Re6 Se7 90.6(2) . . ?
P5 Re6 Se3 90.7(2) . . ?
Se7 Re6 Se3 90.47(12) . . ?
P5 Re6 Se4 93.4(2) . . ?
Se7 Re6 Se4 175.97(12) . . ?
Se3 Re6 Se4 89.47(12) . . ?
P5 Re6 Se6 93.1(2) . . ?
Se7 Re6 Se6 89.44(11) . . ?
Se3 Re6 Se6 176.12(12) . . ?
Se4 Re6 Se6 90.35(12) . . ?
P5 Re6 Re3 136.8(2) . . ?
Se7 Re6 Re3 118.06(9) . . ?
Se3 Re6 Re3 118.48(10) . . ?
Se4 Re6 Re3 58.61(9) . . ?
Se6 Re6 Re3 58.34(9) . . ?
P5 Re6 Re1 132.9(2) . . ?
Se7 Re6 Re1 58.41(8) . . ?
Se3 Re6 Re1 58.36(9) . . ?
Se4 Re6 Re1 118.36(10) . . ?
Se6 Re6 Re1 118.51(9) . . ?
Re3 Re6 Re1 90.37(6) . . ?
P5 Re6 Re5 135.1(2) . . ?
Se7 Re6 Re5 58.31(8) . . ?
Se3 Re6 Re5 118.31(9) . . ?
Se4 Re6 Re5 118.34(10) . . ?
Se6 Re6 Re5 58.53(8) . . ?
Re3 Re6 Re5 59.76(5) . . ?
Re1 Re6 Re5 59.98(5) . . ?
P5 Re6 Re2 135.0(2) . . ?
Se7 Re6 Re2 118.54(9) . . ?
Se3 Re6 Re2 58.20(9) . . ?
Se4 Re6 Re2 58.22(9) . . ?
Se6 Re6 Re2 118.61(10) . . ?
Re3 Re6 Re2 60.29(5) . . ?
Re1 Re6 Re2 60.15(5) . . ?
Re5 Re6 Re2 89.78(6) . . ?
P8 Re7 Se16 92.31(18) . . ?
P8 Re7 Se9 91.9(2) . . ?
Se16 Re7 Se9 88.96(10) . . ?
P8 Re7 Se15 92.8(2) . . ?
Se16 Re7 Se15 90.52(10) . . ?
Se9 Re7 Se15 175.24(11) . . ?
P8 Re7 Se10 92.06(19) . . ?
Se16 Re7 Se10 175.62(11) . . ?
Se9 Re7 Se10 90.56(10) . . ?
Se15 Re7 Se10 89.60(10) . . ?
P8 Re7 Re9 135.59(19) . . ?
Se16 Re7 Re9 58.70(7) . . ?
Se9 Re7 Re9 117.76(9) . . ?
Se15 Re7 Re9 58.17(7) . . ?
Se10 Re7 Re9 117.91(8) . . ?
P8 Re7 Re8 134.63(19) . . ?
Se16 Re7 Re8 117.99(8) . . ?
Se9 Re7 Re8 58.44(8) . . ?
Se15 Re7 Re8 117.89(8) . . ?
Se10 Re7 Re8 58.27(8) . . ?
Re9 Re7 Re8 89.78(5) . . ?
P8 Re7 Re12 135.23(18) . . ?
Se16 Re7 Re12 118.54(8) . . ?
Se9 Re7 Re12 118.24(9) . . ?
Se15 Re7 Re12 58.08(7) . . ?
Se10 Re7 Re12 58.05(8) . . ?
Re9 Re7 Re12 59.87(4) . . ?
Re8 Re7 Re12 59.82(5) . . ?
P8 Re7 Re10 135.21(18) . . ?
Se16 Re7 Re10 58.14(7) . . ?
Se9 Re7 Re10 58.09(8) . . ?
Se15 Re7 Re10 117.82(8) . . ?
Se10 Re7 Re10 118.10(9) . . ?
Re9 Re7 Re10 59.68(5) . . ?
Re8 Re7 Re10 59.86(4) . . ?
Re12 Re7 Re10 89.55(5) . . ?
P9 Re8 Se14 89.9(2) . . ?
P9 Re8 Se10 94.0(2) . . ?
Se14 Re8 Se10 176.05(11) . . ?
P9 Re8 Se9 90.3(2) . . ?
Se14 Re8 Se9 90.19(11) . . ?
Se10 Re8 Se9 90.52(11) . . ?
P9 Re8 Se13 94.5(2) . . ?
Se14 Re8 Se13 89.14(11) . . ?
Se10 Re8 Se13 89.83(10) . . ?
Se9 Re8 Se13 175.16(11) . . ?
P9 Re8 Re12 137.70(19) . . ?
Se14 Re8 Re12 118.10(9) . . ?
Se10 Re8 Re12 58.27(8) . . ?
Se9 Re8 Re12 118.48(9) . . ?
Se13 Re8 Re12 57.89(8) . . ?
P9 Re8 Re7 134.8(2) . . ?
Se14 Re8 Re7 118.93(8) . . ?
Se10 Re8 Re7 58.43(8) . . ?
Se9 Re8 Re7 58.22(8) . . ?
Se13 Re8 Re7 118.16(9) . . ?
Re12 Re8 Re7 60.29(5) . . ?
P9 Re8 Re10 132.2(2) . . ?
Se14 Re8 Re10 58.63(8) . . ?
Se10 Re8 Re10 118.72(9) . . ?
Se9 Re8 Re10 58.19(8) . . ?
Se13 Re8 Re10 117.59(9) . . ?
Re12 Re8 Re10 90.08(5) . . ?
Re7 Re8 Re10 60.32(4) . . ?
P9 Re8 Re11 134.8(2) . . ?
Se14 Re8 Re11 58.09(9) . . ?
Se10 Re8 Re11 118.27(9) . . ?
Se9 Re8 Re11 117.96(8) . . ?
Se13 Re8 Re11 57.82(8) . . ?
Re12 Re8 Re11 60.01(4) . . ?
Re7 Re8 Re11 90.26(5) . . ?
Re10 Re8 Re11 59.79(5) . . ?
P12 Re9 Se15 87.9(2) . . ?
P12 Re9 Se12 95.5(2) . . ?
Se15 Re9 Se12 176.53(11) . . ?
P12 Re9 Se11 96.78(19) . . ?
Se15 Re9 Se11 90.04(10) . . ?
Se12 Re9 Se11 88.76(11) . . ?
P12 Re9 Se16 87.12(19) . . ?
Se15 Re9 Se16 90.50(10) . . ?
Se12 Re9 Se16 90.48(10) . . ?
Se11 Re9 Se16 176.08(10) . . ?
P12 Re9 Re10 133.73(18) . . ?
Se15 Re9 Re10 119.15(8) . . ?
Se12 Re9 Re10 58.81(8) . . ?
Se11 Re9 Re10 118.17(8) . . ?
Se16 Re9 Re10 58.31(7) . . ?
P12 Re9 Re7 128.38(18) . . ?
Se15 Re9 Re7 58.61(8) . . ?
Se12 Re9 Re7 119.35(9) . . ?
Se11 Re9 Re7 119.01(8) . . ?
Se16 Re9 Re7 58.24(7) . . ?
Re10 Re9 Re7 60.56(4) . . ?
P12 Re9 Re12 135.29(19) . . ?
Se15 Re9 Re12 58.42(8) . . ?
Se12 Re9 Re12 118.27(8) . . ?
Se11 Re9 Re12 58.60(8) . . ?
Se16 Re9 Re12 118.63(8) . . ?
Re10 Re9 Re12 90.38(5) . . ?
Re7 Re9 Re12 60.42(4) . . ?
P12 Re9 Re11 141.06(18) . . ?
Se15 Re9 Re11 118.51(8) . . ?
Se12 Re9 Re11 58.17(8) . . ?
Se11 Re9 Re11 58.19(8) . . ?
Se16 Re9 Re11 118.27(8) . . ?
Re10 Re9 Re11 59.98(5) . . ?
Re7 Re9 Re11 90.54(5) . . ?
Re12 Re9 Re11 60.10(4) . . ?
P11 Re10 Se9 92.7(2) . . ?
P11 Re10 Se16 91.9(2) . . ?
Se9 Re10 Se16 88.95(10) . . ?
P11 Re10 Se14 92.5(2) . . ?
Se9 Re10 Se14 90.00(11) . . ?
Se16 Re10 Se14 175.59(10) . . ?
P11 Re10 Se12 91.7(2) . . ?
Se9 Re10 Se12 175.54(11) . . ?
Se16 Re10 Se12 90.34(10) . . ?
Se14 Re10 Se12 90.38(11) . . ?
P11 Re10 Re9 134.6(2) . . ?
Se9 Re10 Re9 117.88(9) . . ?
Se16 Re10 Re9 58.71(7) . . ?
Se14 Re10 Re9 118.27(9) . . ?
Se12 Re10 Re9 58.19(8) . . ?
P11 Re10 Re11 134.3(2) . . ?
Se9 Re10 Re11 118.65(8) . . ?
Se16 Re10 Re11 118.94(8) . . ?
Se14 Re10 Re11 58.07(9) . . ?
Se12 Re10 Re11 58.07(8) . . ?
Re9 Re10 Re11 60.25(4) . . ?
P11 Re10 Re8 135.6(2) . . ?
Se9 Re10 Re8 58.44(8) . . ?
Se16 Re10 Re8 117.90(8) . . ?
Se14 Re10 Re8 58.06(8) . . ?
Se12 Re10 Re8 118.26(9) . . ?
Re9 Re10 Re8 89.81(5) . . ?
Re11 Re10 Re8 60.22(5) . . ?
P11 Re10 Re7 135.4(2) . . ?
Se9 Re10 Re7 58.13(8) . . ?
Se16 Re10 Re7 58.08(7) . . ?
Se14 Re10 Re7 117.87(8) . . ?
Se12 Re10 Re7 117.93(9) . . ?
Re9 Re10 Re7 59.76(4) . . ?
Re11 Re10 Re7 90.23(5) . . ?
Re8 Re10 Re7 59.83(4) . . ?
P7 Re11 Se13 93.2(2) . . ?
P7 Re11 Se14 91.3(2) . . ?
Se13 Re11 Se14 89.63(11) . . ?
P7 Re11 Se12 90.8(2) . . ?
Se13 Re11 Se12 175.81(11) . . ?
Se14 Re11 Se12 91.21(11) . . ?
P7 Re11 Se11 92.6(2) . . ?
Se13 Re11 Se11 89.92(11) . . ?
Se14 Re11 Se11 176.04(11) . . ?
Se12 Re11 Se11 88.96(11) . . ?
P7 Re11 Re10 133.7(2) . . ?
Se13 Re11 Re10 118.50(9) . . ?
Se14 Re11 Re10 58.73(8) . . ?
Se12 Re11 Re10 58.75(8) . . ?
Se11 Re11 Re10 118.24(8) . . ?
P7 Re11 Re9 135.1(2) . . ?
Se13 Re11 Re9 117.86(9) . . ?
Se14 Re11 Re9 118.46(9) . . ?
Se12 Re11 Re9 58.23(8) . . ?
Se11 Re11 Re9 58.47(7) . . ?
Re10 Re11 Re9 59.77(4) . . ?
P7 Re11 Re12 136.2(2) . . ?
Se13 Re11 Re12 58.04(8) . . ?
Se14 Re11 Re12 118.02(9) . . ?
Se12 Re11 Re12 118.06(8) . . ?
Se11 Re11 Re12 58.59(8) . . ?
Re10 Re11 Re12 90.10(6) . . ?
Re9 Re11 Re12 59.84(4) . . ?
P7 Re11 Re8 135.5(2) . . ?
Se13 Re11 Re8 58.52(8) . . ?
Se14 Re11 Re8 58.19(8) . . ?
Se12 Re11 Re8 118.71(9) . . ?
Se11 Re11 Re8 118.40(8) . . ?
Re10 Re11 Re8 60.00(5) . . ?
Re9 Re11 Re8 89.41(5) . . ?
Re12 Re11 Re8 59.83(5) . . ?
P10 Re12 Se13 92.0(2) . . ?
P10 Re12 Se10 91.1(2) . . ?
Se13 Re12 Se10 90.37(11) . . ?
P10 Re12 Se15 92.2(2) . . ?
Se13 Re12 Se15 175.77(10) . . ?
Se10 Re12 Se15 89.89(11) . . ?
P10 Re12 Se11 93.1(2) . . ?
Se13 Re12 Se11 89.66(11) . . ?
Se10 Re12 Se11 175.74(11) . . ?
Se15 Re12 Se11 89.77(10) . . ?
P10 Re12 Re9 135.9(2) . . ?
Se13 Re12 Re9 118.15(8) . . ?
Se10 Re12 Re9 118.02(8) . . ?
Se15 Re12 Re9 58.17(7) . . ?
Se11 Re12 Re9 58.40(7) . . ?
P10 Re12 Re8 134.4(2) . . ?
Se13 Re12 Re8 58.66(8) . . ?
Se10 Re12 Re8 58.38(8) . . ?
Se15 Re12 Re8 118.15(8) . . ?
Se11 Re12 Re8 118.25(9) . . ?
Re9 Re12 Re8 89.72(5) . . ?
P10 Re12 Re11 135.5(2) . . ?
Se13 Re12 Re11 58.11(7) . . ?
Se10 Re12 Re11 118.52(9) . . ?
Se15 Re12 Re11 118.23(8) . . ?
Se11 Re12 Re11 58.12(8) . . ?
Re9 Re12 Re11 60.06(4) . . ?
Re8 Re12 Re11 60.15(5) . . ?
P10 Re12 Re7 134.4(2) . . ?
Se13 Re12 Re7 118.52(9) . . ?
Se10 Re12 Re7 58.32(7) . . ?
Se15 Re12 Re7 58.28(7) . . ?
Se11 Re12 Re7 118.09(8) . . ?
Re9 Re12 Re7 59.71(5) . . ?
Re8 Re12 Re7 59.89(4) . . ?
Re11 Re12 Re7 90.11(5) . . ?
Re2 Se1 Re4 63.37(10) . . ?
Re2 Se1 Re3 63.62(10) . . ?
Re4 Se1 Re3 63.45(10) . . ?
Re1 Se2 Re4 63.53(9) . . ?
Re1 Se2 Re2 63.36(9) . . ?
Re4 Se2 Re2 62.99(9) . . ?
Re1 Se3 Re2 63.56(9) . . ?
Re1 Se3 Re6 63.19(9) . . ?
Re2 Se3 Re6 63.56(10) . . ?
Re2 Se4 Re6 63.50(9) . . ?
Re2 Se4 Re3 63.52(9) . . ?
Re6 Se4 Re3 62.99(9) . . ?
Re1 Se5 Re4 63.67(9) . . ?
Re1 Se5 Re5 63.07(8) . . ?
Re4 Se5 Re5 62.95(9) . . ?
Re3 Se6 Re6 63.12(9) . . ?
Re3 Se6 Re5 62.87(9) . . ?
Re6 Se6 Re5 63.14(8) . . ?
Re5 Se7 Re1 63.24(8) . . ?
Re5 Se7 Re6 63.34(9) . . ?
Re1 Se7 Re6 63.17(9) . . ?
Re5 Se8 Re4 63.03(10) . . ?
Re5 Se8 Re3 62.83(9) . . ?
Re4 Se8 Re3 63.45(10) . . ?
Re10 Se9 Re7 63.78(8) . . ?
Re10 Se9 Re8 63.37(8) . . ?
Re7 Se9 Re8 63.33(8) . . ?
Re12 Se10 Re8 63.36(8) . . ?
Re12 Se10 Re7 63.63(8) . . ?
Re8 Se10 Re7 63.30(7) . . ?
Re11 Se11 Re9 63.34(8) . . ?
Re11 Se11 Re12 63.29(8) . . ?
Re9 Se11 Re12 63.00(8) . . ?
Re11 Se12 Re9 63.60(7) . . ?
Re11 Se12 Re10 63.18(8) . . ?
Re9 Se12 Re10 63.01(8) . . ?
Re12 Se13 Re11 63.85(8) . . ?
Re12 Se13 Re8 63.45(8) . . ?
Re11 Se13 Re8 63.66(8) . . ?
Re11 Se14 Re8 63.73(8) . . ?
Re11 Se14 Re10 63.20(8) . . ?
Re8 Se14 Re10 63.31(8) . . ?
Re9 Se15 Re12 63.42(8) . . ?
Re9 Se15 Re7 63.22(8) . . ?
Re12 Se15 Re7 63.64(8) . . ?
Re7 Se16 Re10 63.79(7) . . ?
Re7 Se16 Re9 63.07(7) . . ?
Re10 Se16 Re9 62.98(8) . . ?
C3 P1 C5 103(2) . . ?
C3 P1 C1 95(2) . . ?
C5 P1 C1 105(2) . . ?
C3 P1 Re1 123(2) . . ?
C5 P1 Re1 112.9(12) . . ?
C1 P1 Re1 115.2(18) . . ?
C7' P2 C11' 97(8) . . ?
C7' P2 C9' 108(9) . . ?
C11' P2 C9' 107(7) . . ?
C7' P2 C7 55(6) . . ?
C11' P2 C7 43(6) . . ?
C9' P2 C7 126(5) . . ?
C7' P2 C11 130(5) . . ?
C11' P2 C11 47(6) . . ?
C9' P2 C11 66(5) . . ?
C7 P2 C11 87(4) . . ?
C7' P2 C9 78(8) . . ?
C11' P2 C9 132(5) . . ?
C9' P2 C9 36(4) . . ?
C7 P2 C9 121(4) . . ?
C11 P2 C9 101(4) . . ?
C7' P2 Re2 113(6) . . ?
C11' P2 Re2 111(4) . . ?
C9' P2 Re2 118(5) . . ?
C7 P2 Re2 115(3) . . ?
C11 P2 Re2 113(2) . . ?
C9 P2 Re2 115(2) . . ?
C13 P3 C15 89(2) . . ?
C13 P3 C17 105(3) . . ?
C15 P3 C17 111(3) . . ?
C13 P3 Re3 115.1(17) . . ?
C15 P3 Re3 121(2) . . ?
C17 P3 Re3 112.4(13) . . ?
C19 P4 C23 106(2) . . ?
C19 P4 C21 105(2) . . ?
C23 P4 C21 101(3) . . ?
C19 P4 Re4 115.3(12) . . ?
C23 P4 Re4 113.7(15) . . ?
C21 P4 Re4 114.3(16) . . ?
C25 P5 C29 101.4(14) . . ?
C25 P5 C27 104.6(17) . . ?
C29 P5 C27 107.7(17) . . ?
C25 P5 Re6 115.7(13) . . ?
C29 P5 Re6 113.0(12) . . ?
C27 P5 Re6 113.4(9) . . ?
C33 P6 C32 99.8(18) . . ?
C33 P6 C31 100(2) . . ?
C32 P6 C31 102.7(18) . . ?
C33 P6 Re5 118.2(15) . . ?
C32 P6 Re5 115.7(10) . . ?
C31 P6 Re5 117.5(12) . . ?
C37 P7 C41 102.2(19) . . ?
C37 P7 C39 106(2) . . ?
C41 P7 C39 105(2) . . ?
C37 P7 Re11 116.6(16) . . ?
C41 P7 Re11 113.3(14) . . ?
C39 P7 Re11 112.5(10) . . ?
C45 P8 C47 103.5(15) . . ?
C45 P8 C43 106.1(15) . . ?
C47 P8 C43 100.0(14) . . ?
C45 P8 Re7 113.0(10) . . ?
C47 P8 Re7 114.7(10) . . ?
C43 P8 Re7 117.8(12) . . ?
C49 P9 C53 105.9(17) . . ?
C49 P9 C51 103.5(17) . . ?
C53 P9 C51 104.5(16) . . ?
C49 P9 Re8 112.7(8) . . ?
C53 P9 Re8 115.3(10) . . ?
C51 P9 Re8 113.9(13) . . ?
C55 P10 C59 104.1(15) . . ?
C55 P10 C57 105.7(15) . . ?
C59 P10 C57 100.4(14) . . ?
C55 P10 Re12 113.4(9) . . ?
C59 P10 Re12 115.5(11) . . ?
C57 P10 Re12 116.2(12) . . ?
C63 P11 C61 102.4(18) . . ?
C63 P11 C65 101(2) . . ?
C61 P11 C65 109(2) . . ?
C63 P11 Re10 115.3(8) . . ?
C61 P11 Re10 113.7(12) . . ?
C65 P11 Re10 114(2) . . ?
C72 P12 C67 99.5(15) . . ?
C72 P12 C69 98.1(15) . . ?
C67 P12 C69 101.2(15) . . ?
C72 P12 Re9 116.5(10) . . ?
C67 P12 Re9 120.6(12) . . ?
C69 P12 Re9 117.1(10) . . ?
C34 N1 C36 108(3) . . ?
C34 N1 C31 114(3) . . ?
C36 N1 C31 109(4) . . ?
C35 N2 C34 106(3) . . ?
C35 N2 C32 113(3) . . ?
C34 N2 C32 110(3) . . ?
C36 N3 C33 117(4) . . ?
C36 N3 C35 110(4) . . ?
C33 N3 C35 107(4) . . ?
C70 N4 C69 110(2) . . ?
C70 N4 C68 110(2) . . ?
C69 N4 C68 108(2) . . ?
C70 N4 H4 109.6 . . ?
C69 N4 H4 109.6 . . ?
C68 N4 H4 109.6 . . ?
C71 N5 C70 115(3) . . ?
C71 N5 C72 113(3) . . ?
C70 N5 C72 108(2) . . ?
C68 N6 C71 111(3) . . ?
C68 N6 C67 116(3) . . ?
C71 N6 C67 109(3) . . ?
C2 C1 P1 112.3(18) . . ?
C2 C1 H1A 109.1 . . ?
P1 C1 H1A 109.1 . . ?
C2 C1 H1B 109.2 . . ?
P1 C1 H1B 109.2 . . ?
H1A C1 H1B 107.9 . . ?
C1 C2 H2A 109.5 . . ?
C1 C2 H2B 109.5 . . ?
H2A C2 H2B 109.5 . . ?
C1 C2 H2C 109.4 . . ?
H2A C2 H2C 109.5 . . ?
H2B C2 H2C 109.5 . . ?
C4 C3 P1 103(3) . . ?
C4 C3 H3A 111.3 . . ?
P1 C3 H3A 111.3 . . ?
C4 C3 H3B 111.3 . . ?
P1 C3 H3B 111.3 . . ?
H3A C3 H3B 109.2 . . ?
C3 C4 H4A 109.5 . . ?
C3 C4 H4B 109.5 . . ?
H4A C4 H4B 109.5 . . ?
C3 C4 H4C 109.5 . . ?
H4A C4 H4C 109.5 . . ?
H4B C4 H4C 109.5 . . ?
C6 C5 P1 117(3) . . ?
C6 C5 H5A 108.2 . . ?
P1 C5 H5A 108.2 . . ?
C6 C5 H5B 108.2 . . ?
P1 C5 H5B 108.2 . . ?
H5A C5 H5B 107.3 . . ?
C5 C6 H6A 109.5 . . ?
C5 C6 H6B 109.5 . . ?
H6A C6 H6B 109.5 . . ?
C5 C6 H6C 109.5 . . ?
H6A C6 H6C 109.5 . . ?
H6B C6 H6C 109.5 . . ?
C8 C7 P2 113(2) . . ?
C8 C7 H7A 108.9 . . ?
P2 C7 H7A 108.9 . . ?
C8 C7 H7B 108.9 . . ?
P2 C7 H7B 108.9 . . ?
H7A C7 H7B 107.7 . . ?
C7 C8 H8A 109.5 . . ?
C7 C8 H8B 109.5 . . ?
H8A C8 H8B 109.5 . . ?
C7 C8 H8C 109.5 . . ?
H8A C8 H8C 109.5 . . ?
H8B C8 H8C 109.5 . . ?
C10 C9 P2 113(2) . . ?
C10 C9 H9A 108.9 . . ?
P2 C9 H9A 108.9 . . ?
C10 C9 H9B 108.9 . . ?
P2 C9 H9B 108.9 . . ?
H9A C9 H9B 107.8 . . ?
C9 C10 H10A 109.5 . . ?
C9 C10 H10B 109.5 . . ?
H10A C10 H10B 109.5 . . ?
C9 C10 H10C 109.5 . . ?
H10A C10 H10C 109.5 . . ?
H10B C10 H10C 109.5 . . ?
C12 C11 P2 114(2) . . ?
C12 C11 H11A 108.8 . . ?
P2 C11 H11A 108.8 . . ?
C12 C11 H11B 108.8 . . ?
P2 C11 H11B 108.8 . . ?
H11A C11 H11B 107.7 . . ?
C11 C12 H12A 109.5 . . ?
C11 C12 H12B 109.5 . . ?
H12A C12 H12B 109.5 . . ?
C11 C12 H12C 109.5 . . ?
H12A C12 H12C 109.5 . . ?
H12B C12 H12C 109.5 . . ?
C8' C7' P2 114(2) . . ?
C8' C7' H7'1 108.7 . . ?
P2 C7' H7'1 108.7 . . ?
C8' C7' H7'2 108.7 . . ?
P2 C7' H7'2 108.7 . . ?
H7'1 C7' H7'2 107.6 . . ?
C7' C8' H8'1 109.5 . . ?
C7' C8' H8'2 109.5 . . ?
H8'1 C8' H8'2 109.5 . . ?
C7' C8' H8'3 109.5 . . ?
H8'1 C8' H8'3 109.5 . . ?
H8'2 C8' H8'3 109.5 . . ?
C10' C9' P2 114(2) . . ?
C10' C9' H9'1 108.8 . . ?
P2 C9' H9'1 108.8 . . ?
C10' C9' H9'2 108.8 . . ?
P2 C9' H9'2 108.8 . . ?
H9'1 C9' H9'2 107.7 . . ?
C9' C10' H10D 109.5 . . ?
C9' C10' H10E 109.5 . . ?
H10D C10' H10E 109.5 . . ?
C9' C10' H10F 109.5 . . ?
H10D C10' H10F 109.5 . . ?
H10E C10' H10F 109.5 . . ?
C12' C11' P2 114(2) . . ?
C12' C11' H11C 108.7 . . ?
P2 C11' H11C 108.7 . . ?
C12' C11' H11D 108.7 . . ?
P2 C11' H11D 108.7 . . ?
H11C C11' H11D 107.6 . . ?
C11' C12' H12D 109.5 . . ?
C11' C12' H12E 109.5 . . ?
H12D C12' H12E 109.5 . . ?
C11' C12' H12F 109.5 . . ?
H12D C12' H12F 109.5 . . ?
H12E C12' H12F 109.5 . . ?
C14 C13 P3 114(3) . . ?
C14 C13 H13A 108.8 . . ?
P3 C13 H13A 108.8 . . ?
C14 C13 H13B 108.8 . . ?
P3 C13 H13B 108.8 . . ?
H13A C13 H13B 107.7 . . ?
C13 C14 H14A 109.5 . . ?
C13 C14 H14B 109.5 . . ?
H14A C14 H14B 109.5 . . ?
C13 C14 H14C 109.5 . . ?
H14A C14 H14C 109.5 . . ?
H14B C14 H14C 109.5 . . ?
C16 C15 P3 112(3) . . ?
C16 C15 H15A 109.1 . . ?
P3 C15 H15A 109.1 . . ?
C16 C15 H15B 109.1 . . ?
P3 C15 H15B 109.1 . . ?
H15A C15 H15B 107.9 . . ?
C15 C16 H16A 109.5 . . ?
C15 C16 H16B 109.5 . . ?
H16A C16 H16B 109.5 . . ?
C15 C16 H16C 109.5 . . ?
H16A C16 H16C 109.5 . . ?
H16B C16 H16C 109.5 . . ?
C18 C17 P3 113.6(18) . . ?
C18 C17 H17A 108.9 . . ?
P3 C17 H17A 108.9 . . ?
C18 C17 H17B 108.8 . . ?
P3 C17 H17B 108.9 . . ?
H17A C17 H17B 107.7 . . ?
C17 C18 H18A 109.5 . . ?
C17 C18 H18B 109.5 . . ?
H18A C18 H18B 109.5 . . ?
C17 C18 H18C 109.5 . . ?
H18A C18 H18C 109.5 . . ?
H18B C18 H18C 109.5 . . ?
C20 C19 P4 119(3) . . ?
C20 C19 H19A 107.5 . . ?
P4 C19 H19A 107.5 . . ?
C20 C19 H19B 107.5 . . ?
P4 C19 H19B 107.5 . . ?
H19A C19 H19B 107.0 . . ?
C19 C20 H20A 109.5 . . ?
C19 C20 H20B 109.5 . . ?
H20A C20 H20B 109.5 . . ?
C19 C20 H20C 109.5 . . ?
H20A C20 H20C 109.5 . . ?
H20B C20 H20C 109.5 . . ?
C22 C21 P4 118(3) . . ?
C22 C21 H21A 107.9 . . ?
P4 C21 H21A 107.9 . . ?
C22 C21 H21B 107.9 . . ?
P4 C21 H21B 107.9 . . ?
H21A C21 H21B 107.2 . . ?
C21 C22 H22A 109.5 . . ?
C21 C22 H22B 109.5 . . ?
H22A C22 H22B 109.5 . . ?
C21 C22 H22C 109.5 . . ?
H22A C22 H22C 109.5 . . ?
H22B C22 H22C 109.5 . . ?
C24 C23 P4 120(4) . . ?
C24 C23 H23A 107.4 . . ?
P4 C23 H23A 107.4 . . ?
C24 C23 H23B 107.4 . . ?
P4 C23 H23B 107.4 . . ?
H23A C23 H23B 106.9 . . ?
C23 C24 H24A 109.5 . . ?
C23 C24 H24B 109.5 . . ?
H24A C24 H24B 109.5 . . ?
C23 C24 H24C 109.5 . . ?
H24A C24 H24C 109.5 . . ?
H24B C24 H24C 109.5 . . ?
C26 C25 P5 115(2) . . ?
C26 C25 H25A 108.5 . . ?
P5 C25 H25A 108.5 . . ?
C26 C25 H25B 108.5 . . ?
P5 C25 H25B 108.5 . . ?
H25A C25 H25B 107.5 . . ?
C25 C26 H26A 109.5 . . ?
C25 C26 H26B 109.5 . . ?
H26A C26 H26B 109.5 . . ?
C25 C26 H26C 109.5 . . ?
H26A C26 H26C 109.5 . . ?
H26B C26 H26C 109.5 . . ?
C28 C27 P5 115(2) . . ?
C28 C27 H27A 108.6 . . ?
P5 C27 H27A 108.6 . . ?
C28 C27 H27B 108.6 . . ?
P5 C27 H27B 108.6 . . ?
H27A C27 H27B 107.6 . . ?
C27 C28 H28A 109.5 . . ?
C27 C28 H28B 109.5 . . ?
H28A C28 H28B 109.5 . . ?
C27 C28 H28C 109.5 . . ?
H28A C28 H28C 109.5 . . ?
H28B C28 H28C 109.5 . . ?
C30 C29 P5 116(2) . . ?
C30 C29 H29A 108.4 . . ?
P5 C29 H29A 108.4 . . ?
C30 C29 H29B 108.4 . . ?
P5 C29 H29B 108.4 . . ?
H29A C29 H29B 107.4 . . ?
C29 C30 H30A 109.5 . . ?
C29 C30 H30B 109.5 . . ?
H30A C30 H30B 109.5 . . ?
C29 C30 H30C 109.5 . . ?
H30A C30 H30C 109.5 . . ?
H30B C30 H30C 109.5 . . ?
N1 C31 P6 109(3) . . ?
N1 C31 H31A 109.8 . . ?
P6 C31 H31A 109.8 . . ?
N1 C31 H31B 109.8 . . ?
P6 C31 H31B 109.8 . . ?
H31A C31 H31B 108.3 . . ?
N2 C32 P6 110(2) . . ?
N2 C32 H32A 109.7 . . ?
P6 C32 H32A 109.7 . . ?
N2 C32 H32B 109.7 . . ?
P6 C32 H32B 109.7 . . ?
H32A C32 H32B 108.2 . . ?
N3 C33 P6 110(3) . . ?
N3 C33 H33A 109.6 . . ?
P6 C33 H33A 109.6 . . ?
N3 C33 H33B 109.6 . . ?
P6 C33 H33B 109.6 . . ?
H33A C33 H33B 108.1 . . ?
N1 C34 N2 116(3) . . ?
N1 C34 H34A 108.3 . . ?
N2 C34 H34A 108.3 . . ?
N1 C34 H34B 108.3 . . ?
N2 C34 H34B 108.3 . . ?
H34A C34 H34B 107.4 . . ?
N2 C35 N3 111(3) . . ?
N2 C35 H35A 109.4 . . ?
N3 C35 H35A 109.4 . . ?
N2 C35 H35B 109.4 . . ?
N3 C35 H35B 109.4 . . ?
H35A C35 H35B 108.0 . . ?
N3 C36 N1 114(4) . . ?
N3 C36 H36A 108.7 . . ?
N1 C36 H36A 108.7 . . ?
N3 C36 H36B 108.7 . . ?
N1 C36 H36B 108.7 . . ?
H36A C36 H36B 107.6 . . ?
C38 C37 P7 114(3) . . ?
C38 C37 H37A 108.7 . . ?
P7 C37 H37A 108.7 . . ?
C38 C37 H37B 108.7 . . ?
P7 C37 H37B 108.7 . . ?
H37A C37 H37B 107.6 . . ?
C37 C38 H38A 109.5 . . ?
C37 C38 H38B 109.5 . . ?
H38A C38 H38B 109.5 . . ?
C37 C38 H38C 109.5 . . ?
H38A C38 H38C 109.5 . . ?
H38B C38 H38C 109.5 . . ?
C40 C39 P7 119(3) . . ?
C40 C39 H39A 107.5 . . ?
P7 C39 H39A 107.5 . . ?
C40 C39 H39B 107.5 . . ?
P7 C39 H39B 107.5 . . ?
H39A C39 H39B 107.0 . . ?
C39 C40 H40A 109.5 . . ?
C39 C40 H40B 109.5 . . ?
H40A C40 H40B 109.5 . . ?
C39 C40 H40C 109.5 . . ?
H40A C40 H40C 109.5 . . ?
H40B C40 H40C 109.5 . . ?
C42 C41 P7 116(3) . . ?
C42 C41 H41A 108.3 . . ?
P7 C41 H41A 108.3 . . ?
C42 C41 H41B 108.3 . . ?
P7 C41 H41B 108.3 . . ?
H41A C41 H41B 107.4 . . ?
C41 C42 H42A 109.5 . . ?
C41 C42 H42B 109.5 . . ?
H42A C42 H42B 109.5 . . ?
C41 C42 H42C 109.5 . . ?
H42A C42 H42C 109.5 . . ?
H42B C42 H42C 109.5 . . ?
C44 C43 P8 111(2) . . ?
C44 C43 H43A 109.4 . . ?
P8 C43 H43A 109.4 . . ?
C44 C43 H43B 109.4 . . ?
P8 C43 H43B 109.4 . . ?
H43A C43 H43B 108.0 . . ?
C43 C44 H44A 109.5 . . ?
C43 C44 H44B 109.5 . . ?
H44A C44 H44B 109.5 . . ?
C43 C44 H44C 109.5 . . ?
H44A C44 H44C 109.5 . . ?
H44B C44 H44C 109.5 . . ?
C46 C45 P8 117(2) . . ?
C46 C45 H45A 108.1 . . ?
P8 C45 H45A 108.1 . . ?
C46 C45 H45B 108.1 . . ?
P8 C45 H45B 108.1 . . ?
H45A C45 H45B 107.3 . . ?
C45 C46 H46A 109.5 . . ?
C45 C46 H46B 109.5 . . ?
H46A C46 H46B 109.5 . . ?
C45 C46 H46C 109.5 . . ?
H46A C46 H46C 109.5 . . ?
H46B C46 H46C 109.5 . . ?
C48 C47 P8 115(2) . . ?
C48 C47 H47A 108.6 . . ?
P8 C47 H47A 108.6 . . ?
C48 C47 H47B 108.6 . . ?
P8 C47 H47B 108.6 . . ?
H47A C47 H47B 107.6 . . ?
C47 C48 H48A 109.5 . . ?
C47 C48 H48B 109.5 . . ?
H48A C48 H48B 109.5 . . ?
C47 C48 H48C 109.5 . . ?
H48A C48 H48C 109.5 . . ?
H48B C48 H48C 109.5 . . ?
C50 C49 P9 116.9(19) . . ?
C50 C49 H49A 108.1 . . ?
P9 C49 H49A 108.1 . . ?
C50 C49 H49B 108.1 . . ?
P9 C49 H49B 108.1 . . ?
H49A C49 H49B 107.3 . . ?
C49 C50 H50A 109.5 . . ?
C49 C50 H50B 109.5 . . ?
H50A C50 H50B 109.5 . . ?
C49 C50 H50C 109.5 . . ?
H50A C50 H50C 109.5 . . ?
H50B C50 H50C 109.5 . . ?
C52 C51 P9 115.0(18) . . ?
C52 C51 H51A 108.5 . . ?
P9 C51 H51A 108.5 . . ?
C52 C51 H51B 108.5 . . ?
P9 C51 H51B 108.5 . . ?
H51A C51 H51B 107.5 . . ?
C51 C52 H52A 109.5 . . ?
C51 C52 H52B 109.5 . . ?
H52A C52 H52B 109.5 . . ?
C51 C52 H52C 109.5 . . ?
H52A C52 H52C 109.5 . . ?
H52B C52 H52C 109.5 . . ?
C54 C53 P9 114.2(16) . . ?
C54 C53 H53A 108.7 . . ?
P9 C53 H53A 108.7 . . ?
C54 C53 H53B 108.7 . . ?
P9 C53 H53B 108.7 . . ?
H53A C53 H53B 107.6 . . ?
C53 C54 H54A 109.5 . . ?
C53 C54 H54B 109.5 . . ?
H54A C54 H54B 109.5 . . ?
C53 C54 H54C 109.5 . . ?
H54A C54 H54C 109.5 . . ?
H54B C54 H54C 109.5 . . ?
C56 C55 P10 116(2) . . ?
C56 C55 H55A 108.3 . . ?
P10 C55 H55A 108.3 . . ?
C56 C55 H55B 108.3 . . ?
P10 C55 H55B 108.3 . . ?
H55A C55 H55B 107.4 . . ?
C55 C56 H56A 109.5 . . ?
C55 C56 H56B 109.5 . . ?
H56A C56 H56B 109.5 . . ?
C55 C56 H56C 109.5 . . ?
H56A C56 H56C 109.5 . . ?
H56B C56 H56C 109.5 . . ?
C58 C57 P10 113(2) . . ?
C58 C57 H57A 109.1 . . ?
P10 C57 H57A 109.1 . . ?
C58 C57 H57B 109.1 . . ?
P10 C57 H57B 109.1 . . ?
H57A C57 H57B 107.8 . . ?
C57 C58 H58A 109.5 . . ?
C57 C58 H58B 109.5 . . ?
H58A C58 H58B 109.5 . . ?
C57 C58 H58C 109.5 . . ?
H58A C58 H58C 109.5 . . ?
H58B C58 H58C 109.5 . . ?
C60 C59 P10 116(2) . . ?
C60 C59 H59A 108.2 . . ?
P10 C59 H59A 108.2 . . ?
C60 C59 H59B 108.2 . . ?
P10 C59 H59B 108.2 . . ?
H59A C59 H59B 107.3 . . ?
C59 C60 H60A 109.5 . . ?
C59 C60 H60B 109.5 . . ?
H60A C60 H60B 109.5 . . ?
C59 C60 H60C 109.5 . . ?
H60A C60 H60C 109.5 . . ?
H60B C60 H60C 109.5 . . ?
C62 C61 P11 118(2) . . ?
C62 C61 H61A 107.8 . . ?
P11 C61 H61A 107.8 . . ?
C62 C61 H61B 107.8 . . ?
P11 C61 H61B 107.8 . . ?
H61A C61 H61B 107.1 . . ?
C61 C62 H62A 109.5 . . ?
C61 C62 H62B 109.5 . . ?
H62A C62 H62B 109.5 . . ?
C61 C62 H62C 109.5 . . ?
H62A C62 H62C 109.5 . . ?
H62B C62 H62C 109.5 . . ?
C64 C63 P11 114.2(16) . . ?
C64 C63 H63A 108.7 . . ?
P11 C63 H63A 108.7 . . ?
C64 C63 H63B 108.7 . . ?
P11 C63 H63B 108.7 . . ?
H63A C63 H63B 107.6 . . ?
C63 C64 H64A 109.5 . . ?
C63 C64 H64B 109.5 . . ?
H64A C64 H64B 109.5 . . ?
C63 C64 H64C 109.5 . . ?
H64A C64 H64C 109.5 . . ?
H64B C64 H64C 109.5 . . ?
C66 C65 P11 113.0(19) . . ?
C66 C65 H65A 109.0 . . ?
P11 C65 H65A 109.0 . . ?
C66 C65 H65B 109.0 . . ?
P11 C65 H65B 109.0 . . ?
H65A C65 H65B 107.8 . . ?
C65 C66 H66A 109.5 . . ?
C65 C66 H66B 109.5 . . ?
H66A C66 H66B 109.5 . . ?
C65 C66 H66C 109.5 . . ?
H66A C66 H66C 109.5 . . ?
H66B C66 H66C 109.5 . . ?
N6 C67 P12 107(2) . . ?
N6 C67 H67A 110.3 . . ?
P12 C67 H67A 110.3 . . ?
N6 C67 H67B 110.3 . . ?
P12 C67 H67B 110.3 . . ?
H67A C67 H67B 108.6 . . ?
N6 C68 N4 112(2) . . ?
N6 C68 H68A 109.1 . . ?
N4 C68 H68A 109.1 . . ?
N6 C68 H68B 109.1 . . ?
N4 C68 H68B 109.1 . . ?
H68A C68 H68B 107.9 . . ?
N4 C69 P12 110(2) . . ?
N4 C69 H69A 109.6 . . ?
P12 C69 H69A 109.6 . . ?
N4 C69 H69B 109.6 . . ?
P12 C69 H69B 109.6 . . ?
H69A C69 H69B 108.1 . . ?
N5 C70 N4 112(3) . . ?
N5 C70 H70A 109.3 . . ?
N4 C70 H70A 109.3 . . ?
N5 C70 H70B 109.3 . . ?
N4 C70 H70B 109.3 . . ?
H70A C70 H70B 107.9 . . ?
N5 C71 N6 111(3) . . ?
N5 C71 H71A 109.3 . . ?
N6 C71 H71A 109.3 . . ?
N5 C71 H71B 109.3 . . ?
N6 C71 H71B 109.3 . . ?
H71A C71 H71B 108.0 . . ?
N5 C72 P12 111.0(19) . . ?
N5 C72 H72A 109.4 . . ?
P12 C72 H72A 109.4 . . ?
N5 C72 H72B 109.4 . . ?
P12 C72 H72B 109.4 . . ?
H72A C72 H72B 108.0 . . ?
F1 Sb1 F6 87(3) . . ?
F1 Sb1 F5 166(3) . . ?
F6 Sb1 F5 79(3) . . ?
F1 Sb1 F3 106(3) . . ?
F6 Sb1 F3 167(4) . . ?
F5 Sb1 F3 88(3) . . ?
F1 Sb1 F2 95(3) . . ?
F6 Sb1 F2 86(2) . . ?
F5 Sb1 F2 83(3) . . ?
F3 Sb1 F2 90(2) . . ?
F1 Sb1 F4 98(3) . . ?
F6 Sb1 F4 96(2) . . ?
F5 Sb1 F4 84(3) . . ?
F3 Sb1 F4 84(2) . . ?
F2 Sb1 F4 166(3) . . ?
F7 Sb2 F12 96(4) . . ?
F7 Sb2 F8 86(4) . . ?
F12 Sb2 F8 178(3) . . ?
F7 Sb2 F9 170(4) . . ?
F12 Sb2 F9 94(3) . . ?
F8 Sb2 F9 84(4) . . ?
F7 Sb2 F11 89.8(14) . . ?
F12 Sb2 F11 92.4(17) . . ?
F8 Sb2 F11 89.2(16) . . ?
F9 Sb2 F11 88.6(13) . . ?
F7 Sb2 F10 88.7(15) . . ?
F12 Sb2 F10 89.4(17) . . ?
F8 Sb2 F10 89.0(16) . . ?
F9 Sb2 F10 92.6(14) . . ?
F11 Sb2 F10 177.7(12) . . ?
F17 Sb3 F14 101(2) . . ?
F17 Sb3 F13 87(2) . . ?
F14 Sb3 F13 171(2) . . ?
F17 Sb3 F15 90.2(17) . . ?
F14 Sb3 F15 90.2(15) . . ?
F13 Sb3 F15 85.9(18) . . ?
F17 Sb3 F16 92.3(14) . . ?
F14 Sb3 F16 92.1(11) . . ?
F13 Sb3 F16 91.3(15) . . ?
F15 Sb3 F16 176.2(15) . . ?
F17 Sb3 F18 171(2) . . ?
F14 Sb3 F18 87.9(16) . . ?
F13 Sb3 F18 84.3(18) . . ?
F15 Sb3 F18 88.3(15) . . ?
F16 Sb3 F18 88.8(11) . . ?
F19 Sb4 F23 83(3) . . ?
F19 Sb4 F20 175(3) . . ?
F23 Sb4 F20 93(3) . . ?
F19 Sb4 F21 93(3) . . ?
F23 Sb4 F21 84.9(19) . . ?
F20 Sb4 F21 84(4) . . ?
F19 Sb4 F24 104(3) . . ?
F23 Sb4 F24 173(2) . . ?
F20 Sb4 F24 80(2) . . ?
F21 Sb4 F24 92.8(16) . . ?
F19 Sb4 F22 85(2) . . ?
F23 Sb4 F22 92(2) . . ?
F20 Sb4 F22 98(4) . . ?
F21 Sb4 F22 177(2) . . ?
F24 Sb4 F22 90(2) . . ?
F30 Sb5 F25 86.2(19) . . ?
F30 Sb5 F28 89.3(14) . . ?
F25 Sb5 F28 94.8(18) . . ?
F30 Sb5 F27 178.7(18) . . ?
F25 Sb5 F27 93(2) . . ?
F28 Sb5 F27 89.5(15) . . ?
F30 Sb5 F26 91.6(18) . . ?
F25 Sb5 F26 177.1(18) . . ?
F28 Sb5 F26 86.9(17) . . ?
F27 Sb5 F26 88.9(17) . . ?
F30 Sb5 F29 91.8(13) . . ?
F25 Sb5 F29 89.2(18) . . ?
F28 Sb5 F29 176.0(18) . . ?
F27 Sb5 F29 89.5(14) . . ?
F26 Sb5 F29 89.1(18) . . ?

loop_
_geom_bond_atom_site_label_1
_geom_bond_atom_site_label_2
_geom_bond_distance
_geom_bond_site_symmetry_2
_geom_bond_publ_flag
Re1 P1 2.480(10) . ?
Re1 Se2 2.511(4) . ?
Re1 Se5 2.514(3) . ?
Re1 Se3 2.516(4) . ?
Re1 Se7 2.517(3) . ?
Re1 Re6 2.6370(18) . ?
Re1 Re5 2.6392(19) . ?
Re1 Re2 2.650(2) . ?
Re1 Re4 2.653(2) . ?
Re2 P2 2.478(10) . ?
Re2 Se1 2.513(4) . ?
Re2 Se3 2.517(4) . ?
Re2 Se4 2.519(4) . ?
Re2 Se2 2.536(4) . ?
Re2 Re4 2.646(2) . ?
Re2 Re6 2.652(2) . ?
Re2 Re3 2.656(2) . ?
Re3 P3 2.463(10) . ?
Re3 Se6 2.516(4) . ?
Re3 Se1 2.525(4) . ?
Re3 Se4 2.526(4) . ?
Re3 Se8 2.527(4) . ?
Re3 Re5 2.6301(19) . ?
Re3 Re6 2.636(2) . ?
Re3 Re4 2.656(2) . ?
Re4 P4 2.477(10) . ?
Re4 Se5 2.516(4) . ?
Re4 Se8 2.524(4) . ?
Re4 Se1 2.525(4) . ?
Re4 Se2 2.529(4) . ?
Re4 Re5 2.636(2) . ?
Re5 P6 2.436(9) . ?
Re5 Se7 2.517(3) . ?
Re5 Se8 2.519(4) . ?
Re5 Se6 2.527(3) . ?
Re5 Se5 2.532(3) . ?
Re5 Re6 2.6433(17) . ?
Re6 P5 2.470(8) . ?
Re6 Se7 2.518(3) . ?
Re6 Se3 2.518(4) . ?
Re6 Se4 2.521(4) . ?
Re6 Se6 2.521(4) . ?
Re7 P8 2.495(8) . ?
Re7 Se16 2.517(3) . ?
Re7 Se9 2.518(3) . ?
Re7 Se15 2.523(3) . ?
Re7 Se10 2.525(3) . ?
Re7 Re9 2.6390(17) . ?
Re7 Re8 2.6472(17) . ?
Re7 Re12 2.6580(16) . ?
Re7 Re10 2.6603(17) . ?
Re8 P9 2.491(8) . ?
Re8 Se14 2.515(3) . ?
Re8 Se10 2.520(3) . ?
Re8 Se9 2.524(3) . ?
Re8 Se13 2.526(3) . ?
Re8 Re12 2.6456(18) . ?
Re8 Re10 2.6481(16) . ?
Re8 Re11 2.6541(19) . ?
Re9 P12 2.422(8) . ?
Re9 Se15 2.511(3) . ?
Re9 Se12 2.515(3) . ?
Re9 Se11 2.527(3) . ?
Re9 Se16 2.529(3) . ?
Re9 Re10 2.6368(17) . ?
Re9 Re12 2.6434(16) . ?
Re9 Re11 2.6494(16) . ?
Re10 P11 2.480(8) . ?
Re10 Se9 2.517(3) . ?
Re10 Se16 2.518(3) . ?
Re10 Se14 2.531(3) . ?
Re10 Se12 2.531(3) . ?
Re10 Re11 2.6425(18) . ?
Re11 P7 2.492(8) . ?
Re11 Se13 2.507(3) . ?
Re11 Se14 2.512(3) . ?
Re11 Se12 2.513(3) . ?
Re11 Se11 2.519(3) . ?
Re11 Re12 2.6503(16) . ?
Re12 P10 2.484(7) . ?
Re12 Se13 2.505(3) . ?
Re12 Se10 2.517(3) . ?
Re12 Se15 2.518(3) . ?
Re12 Se11 2.532(3) . ?
P1 C3 1.823(19) . ?
P1 C5 1.829(19) . ?
P1 C1 1.833(19) . ?
P2 C7' 1.83(2) . ?
P2 C11' 1.83(2) . ?
P2 C9' 1.83(2) . ?
P2 C7 1.83(2) . ?
P2 C11 1.84(2) . ?
P2 C9 1.84(2) . ?
P3 C13 1.823(19) . ?
P3 C15 1.829(19) . ?
P3 C17 1.83(2) . ?
P4 C19 1.832(19) . ?
P4 C23 1.833(19) . ?
P4 C21 1.837(19) . ?
P5 C25 1.830(17) . ?
P5 C29 1.833(17) . ?
P5 C27 1.834(18) . ?
P6 C33 1.81(3) . ?
P6 C32 1.83(3) . ?
P6 C31 1.85(4) . ?
P7 C37 1.827(18) . ?
P7 C41 1.836(19) . ?
P7 C39 1.846(19) . ?
P8 C45 1.832(17) . ?
P8 C47 1.837(17) . ?
P8 C43 1.838(17) . ?
P9 C49 1.824(18) . ?
P9 C53 1.834(17) . ?
P9 C51 1.837(18) . ?
P10 C55 1.830(17) . ?
P10 C59 1.835(17) . ?
P10 C57 1.837(17) . ?
P11 C63 1.835(18) . ?
P11 C61 1.840(17) . ?
P11 C65 1.84(2) . ?
P12 C72 1.84(3) . ?
P12 C67 1.88(3) . ?
P12 C69 1.90(3) . ?
N1 C34 1.47(4) . ?
N1 C36 1.48(5) . ?
N1 C31 1.51(4) . ?
N2 C35 1.48(4) . ?
N2 C34 1.52(4) . ?
N2 C32 1.53(4) . ?
N3 C36 1.40(5) . ?
N3 C33 1.50(5) . ?
N3 C35 1.57(5) . ?
N4 C70 1.53(4) . ?
N4 C69 1.54(4) . ?
N4 C68 1.57(4) . ?
N4 H4 0.9300 . ?
N5 C71 1.42(4) . ?
N5 C70 1.44(4) . ?
N5 C72 1.52(4) . ?
N6 C68 1.43(4) . ?
N6 C71 1.52(4) . ?
N6 C67 1.54(4) . ?
C1 C2 1.53(2) . ?
C1 H1A 0.9900 . ?
C1 H1B 0.9900 . ?
C2 H2A 0.9800 . ?
C2 H2B 0.9800 . ?
C2 H2C 0.9800 . ?
C3 C4 1.50(2) . ?
C3 H3A 0.9900 . ?
C3 H3B 0.9900 . ?
C4 H4A 0.9800 . ?
C4 H4B 0.9800 . ?
C4 H4C 0.9800 . ?
C5 C6 1.508(19) . ?
C5 H5A 0.9900 . ?
C5 H5B 0.9900 . ?
C6 H6A 0.9800 . ?
C6 H6B 0.9800 . ?
C6 H6C 0.9800 . ?
C7 C8 1.51(2) . ?
C7 H7A 0.9900 . ?
C7 H7B 0.9900 . ?
C8 H8A 0.9800 . ?
C8 H8B 0.9800 . ?
C8 H8C 0.9800 . ?
C9 C10 1.50(2) . ?
C9 H9A 0.9900 . ?
C9 H9B 0.9900 . ?
C10 H10A 0.9800 . ?
C10 H10B 0.9800 . ?
C10 H10C 0.9800 . ?
C11 C12 1.51(2) . ?
C11 H11A 0.9900 . ?
C11 H11B 0.9900 . ?
C12 H12A 0.9800 . ?
C12 H12B 0.9800 . ?
C12 H12C 0.9800 . ?
C7' C8' 1.51(2) . ?
C7' H7'1 0.9900 . ?
C7' H7'2 0.9900 . ?
C8' H8'1 0.9800 . ?
C8' H8'2 0.9800 . ?
C8' H8'3 0.9800 . ?
C9' C10' 1.51(2) . ?
C9' H9'1 0.9900 . ?
C9' H9'2 0.9900 . ?
C10' H10D 0.9800 . ?
C10' H10E 0.9800 . ?
C10' H10F 0.9800 . ?
C11' C12' 1.51(2) . ?
C11' H11C 0.9900 . ?
C11' H11D 0.9900 . ?
C12' H12D 0.9800 . ?
C12' H12E 0.9800 . ?
C12' H12F 0.9800 . ?
C13 C14 1.53(2) . ?
C13 H13A 0.9900 . ?
C13 H13B 0.9900 . ?
C14 H14A 0.9800 . ?
C14 H14B 0.9800 . ?
C14 H14C 0.9800 . ?
C15 C16 1.50(2) . ?
C15 H15A 0.9900 . ?
C15 H15B 0.9900 . ?
C16 H16A 0.9800 . ?
C16 H16B 0.9800 . ?
C16 H16C 0.9800 . ?
C17 C18 1.521(19) . ?
C17 H17A 0.9900 . ?
C17 H17B 0.9900 . ?
C18 H18A 0.9800 . ?
C18 H18B 0.9800 . ?
C18 H18C 0.9800 . ?
C19 C20 1.525(19) . ?
C19 H19A 0.9900 . ?
C19 H19B 0.9900 . ?
C20 H20A 0.9800 . ?
C20 H20B 0.9800 . ?
C20 H20C 0.9800 . ?
C21 C22 1.51(2) . ?
C21 H21A 0.9900 . ?
C21 H21B 0.9900 . ?
C22 H22A 0.9800 . ?
C22 H22B 0.9800 . ?
C22 H22C 0.9800 . ?
C23 C24 1.51(2) . ?
C23 H23A 0.9900 . ?
C23 H23B 0.9900 . ?
C24 H24A 0.9800 . ?
C24 H24B 0.9800 . ?
C24 H24C 0.9800 . ?
C25 C26 1.520(19) . ?
C25 H25A 0.9900 . ?
C25 H25B 0.9900 . ?
C26 H26A 0.9800 . ?
C26 H26B 0.9800 . ?
C26 H26C 0.9800 . ?
C27 C28 1.529(19) . ?
C27 H27A 0.9900 . ?
C27 H27B 0.9900 . ?
C28 H28A 0.9800 . ?
C28 H28B 0.9800 . ?
C28 H28C 0.9800 . ?
C29 C30 1.526(19) . ?
C29 H29A 0.9900 . ?
C29 H29B 0.9900 . ?
C30 H30A 0.9800 . ?
C30 H30B 0.9800 . ?
C30 H30C 0.9800 . ?
C31 H31A 0.9900 . ?
C31 H31B 0.9900 . ?
C32 H32A 0.9900 . ?
C32 H32B 0.9900 . ?
C33 H33A 0.9900 . ?
C33 H33B 0.9900 . ?
C34 H34A 0.9900 . ?
C34 H34B 0.9900 . ?
C35 H35A 0.9900 . ?
C35 H35B 0.9900 . ?
C36 H36A 0.9900 . ?
C36 H36B 0.9900 . ?
C37 C38 1.495(19) . ?
C37 H37A 0.9900 . ?
C37 H37B 0.9900 . ?
C38 H38A 0.9800 . ?
C38 H38B 0.9800 . ?
C38 H38C 0.9800 . ?
C39 C40 1.514(19) . ?
C39 H39A 0.9900 . ?
C39 H39B 0.9900 . ?
C40 H40A 0.9800 . ?
C40 H40B 0.9800 . ?
C40 H40C 0.9800 . ?
C41 C42 1.52(2) . ?
C41 H41A 0.9900 . ?
C41 H41B 0.9900 . ?
C42 H42A 0.9800 . ?
C42 H42B 0.9800 . ?
C42 H42C 0.9800 . ?
C43 C44 1.511(19) . ?
C43 H43A 0.9900 . ?
C43 H43B 0.9900 . ?
C44 H44A 0.9800 . ?
C44 H44B 0.9800 . ?
C44 H44C 0.9800 . ?
C45 C46 1.502(19) . ?
C45 H45A 0.9900 . ?
C45 H45B 0.9900 . ?
C46 H46A 0.9800 . ?
C46 H46B 0.9800 . ?
C46 H46C 0.9800 . ?
C47 C48 1.518(18) . ?
C47 H47A 0.9900 . ?
C47 H47B 0.9900 . ?
C48 H48A 0.9800 . ?
C48 H48B 0.9800 . ?
C48 H48C 0.9800 . ?
C49 C50 1.511(18) . ?
C49 H49A 0.9900 . ?
C49 H49B 0.9900 . ?
C50 H50A 0.9800 . ?
C50 H50B 0.9800 . ?
C50 H50C 0.9800 . ?
C51 C52 1.508(19) . ?
C51 H51A 0.9900 . ?
C51 H51B 0.9900 . ?
C52 H52A 0.9800 . ?
C52 H52B 0.9800 . ?
C52 H52C 0.9800 . ?
C53 C54 1.518(19) . ?
C53 H53A 0.9900 . ?
C53 H53B 0.9900 . ?
C54 H54A 0.9800 . ?
C54 H54B 0.9800 . ?
C54 H54C 0.9800 . ?
C55 C56 1.509(18) . ?
C55 H55A 0.9900 . ?
C55 H55B 0.9900 . ?
C56 H56A 0.9800 . ?
C56 H56B 0.9800 . ?
C56 H56C 0.9800 . ?
C57 C58 1.514(19) . ?
C57 H57A 0.9900 . ?
C57 H57B 0.9900 . ?
C58 H58A 0.9800 . ?
C58 H58B 0.9800 . ?
C58 H58C 0.9800 . ?
C59 C60 1.528(19) . ?
C59 H59A 0.9900 . ?
C59 H59B 0.9900 . ?
C60 H60A 0.9800 . ?
C60 H60B 0.9800 . ?
C60 H60C 0.9800 . ?
C61 C62 1.514(19) . ?
C61 H61A 0.9900 . ?
C61 H61B 0.9900 . ?
C62 H62A 0.9800 . ?
C62 H62B 0.9800 . ?
C62 H62C 0.9800 . ?
C63 C64 1.513(18) . ?
C63 H63A 0.9900 . ?
C63 H63B 0.9900 . ?
C64 H64A 0.9800 . ?
C64 H64B 0.9800 . ?
C64 H64C 0.9800 . ?
C65 C66 1.51(2) . ?
C65 H65A 0.9900 . ?
C65 H65B 0.9900 . ?
C66 H66A 0.9800 . ?
C66 H66B 0.9800 . ?
C66 H66C 0.9800 . ?
C67 H67A 0.9900 . ?
C67 H67B 0.9900 . ?
C68 H68A 0.9900 . ?
C68 H68B 0.9900 . ?
C69 H69A 0.9900 . ?
C69 H69B 0.9900 . ?
C70 H70A 0.9900 . ?
C70 H70B 0.9900 . ?
C71 H71A 0.9900 . ?
C71 H71B 0.9900 . ?
C72 H72A 0.9900 . ?
C72 H72B 0.9900 . ?
Sb1 F1 1.62(4) . ?
Sb1 F6 1.71(4) . ?
Sb1 F5 1.74(5) . ?
Sb1 F3 1.78(4) . ?
Sb1 F2 1.87(4) . ?
Sb1 F4 1.92(3) . ?
Sb2 F7 1.71(3) . ?
Sb2 F12 1.72(3) . ?
Sb2 F8 1.80(5) . ?
Sb2 F9 1.81(3) . ?
Sb2 F11 1.83(2) . ?
Sb2 F10 1.85(2) . ?
Sb3 F17 1.76(3) . ?
Sb3 F14 1.78(3) . ?
Sb3 F13 1.83(3) . ?
Sb3 F15 1.85(3) . ?
Sb3 F16 1.88(2) . ?
Sb3 F18 1.89(3) . ?
Sb4 F19 1.73(4) . ?
Sb4 F23 1.75(4) . ?
Sb4 F20 1.76(4) . ?
Sb4 F21 1.77(3) . ?
Sb4 F24 1.77(3) . ?
Sb4 F22 1.80(4) . ?
Sb5 F30 1.72(3) . ?
Sb5 F25 1.75(3) . ?
Sb5 F28 1.79(3) . ?
Sb5 F27 1.81(3) . ?
Sb5 F26 1.85(3) . ?
Sb5 F29 1.87(3) . ?

loop_
_geom_hbond_atom_site_label_D
_geom_hbond_atom_site_label_H
_geom_hbond_atom_site_label_A
_geom_hbond_distance_DH
_geom_hbond_distance_HA
_geom_hbond_distance_DA
_geom_hbond_angle_DHA
_geom_hbond_site_symmetry_A
N4 H4 N2 0.93 1.84 2.76(4) 168.5 .

loop_
_geom_torsion_atom_site_label_1
_geom_torsion_atom_site_label_2
_geom_torsion_atom_site_label_3
_geom_torsion_atom_site_label_4
_geom_torsion
_geom_torsion_site_symmetry_1
_geom_torsion_site_symmetry_2
_geom_torsion_site_symmetry_3
_geom_torsion_site_symmetry_4
_geom_torsion_publ_flag
P1 Re1 Re2 P2 -5.5(6) . . . . ?
Se2 Re1 Re2 P2 54.9(5) . . . . ?
Se5 Re1 Re2 P2 124.7(4) . . . . ?
Se3 Re1 Re2 P2 -57.1(4) . . . . ?
Se7 Re1 Re2 P2 -128.1(4) . . . . ?
Re6 Re1 Re2 P2 -126.3(4) . . . . ?
Re5 Re1 Re2 P2 178.6(4) . . . . ?
Re4 Re1 Re2 P2 124.2(4) . . . . ?
P1 Re1 Re2 Se1 -131.7(4) . . . . ?
Se2 Re1 Re2 Se1 -71.36(16) . . . . ?
Se5 Re1 Re2 Se1 -1.59(16) . . . . ?
Se3 Re1 Re2 Se1 176.67(15) . . . . ?
Se7 Re1 Re2 Se1 105.65(15) . . . . ?
Re6 Re1 Re2 Se1 107.44(12) . . . . ?
Re5 Re1 Re2 Se1 52.40(12) . . . . ?
Re4 Re1 Re2 Se1 -2.04(11) . . . . ?
P1 Re1 Re2 Se3 51.6(4) . . . . ?
Se2 Re1 Re2 Se3 111.97(15) . . . . ?
Se5 Re1 Re2 Se3 -178.26(14) . . . . ?
Se7 Re1 Re2 Se3 -71.02(13) . . . . ?
Re6 Re1 Re2 Se3 -69.23(10) . . . . ?
Re5 Re1 Re2 Se3 -124.27(10) . . . . ?
Re4 Re1 Re2 Se3 -178.71(11) . . . . ?
P1 Re1 Re2 Se4 121.8(4) . . . . ?
Se2 Re1 Re2 Se4 -177.87(16) . . . . ?
Se5 Re1 Re2 Se4 -108.10(14) . . . . ?
Se3 Re1 Re2 Se4 70.16(14) . . . . ?
Se7 Re1 Re2 Se4 -0.86(16) . . . . ?
Re6 Re1 Re2 Se4 0.93(11) . . . . ?
Re5 Re1 Re2 Se4 -54.11(12) . . . . ?
Re4 Re1 Re2 Se4 -108.55(12) . . . . ?
P1 Re1 Re2 Se2 -60.4(4) . . . . ?
Se5 Re1 Re2 Se2 69.77(15) . . . . ?
Se3 Re1 Re2 Se2 -111.97(15) . . . . ?
Se7 Re1 Re2 Se2 177.01(15) . . . . ?
Re6 Re1 Re2 Se2 178.81(12) . . . . ?
Re5 Re1 Re2 Se2 123.76(12) . . . . ?
Re4 Re1 Re2 Se2 69.32(12) . . . . ?
P1 Re1 Re2 Re4 -129.7(4) . . . . ?
Se2 Re1 Re2 Re4 -69.32(12) . . . . ?
Se5 Re1 Re2 Re4 0.45(10) . . . . ?
Se3 Re1 Re2 Re4 178.71(11) . . . . ?
Se7 Re1 Re2 Re4 107.69(11) . . . . ?
Re6 Re1 Re2 Re4 109.48(6) . . . . ?
Re5 Re1 Re2 Re4 54.44(5) . . . . ?
P1 Re1 Re2 Re6 120.8(4) . . . . ?
Se2 Re1 Re2 Re6 -178.81(12) . . . . ?
Se5 Re1 Re2 Re6 -109.03(11) . . . . ?
Se3 Re1 Re2 Re6 69.23(10) . . . . ?
Se7 Re1 Re2 Re6 -1.80(10) . . . . ?
Re5 Re1 Re2 Re6 -55.05(5) . . . . ?
Re4 Re1 Re2 Re6 -109.48(6) . . . . ?
P1 Re1 Re2 Re3 175.1(4) . . . . ?
Se2 Re1 Re2 Re3 -124.50(12) . . . . ?
Se5 Re1 Re2 Re3 -54.73(11) . . . . ?
Se3 Re1 Re2 Re3 123.53(10) . . . . ?
Se7 Re1 Re2 Re3 52.51(11) . . . . ?
Re6 Re1 Re2 Re3 54.31(5) . . . . ?
Re5 Re1 Re2 Re3 -0.74(6) . . . . ?
Re4 Re1 Re2 Re3 -55.18(6) . . . . ?
P2 Re2 Re3 P3 3.4(6) . . . . ?
Se1 Re2 Re3 P3 58.3(4) . . . . ?
Se3 Re2 Re3 P3 -124.0(4) . . . . ?
Se4 Re2 Re3 P3 -53.6(4) . . . . ?
Se2 Re2 Re3 P3 130.2(4) . . . . ?
Re4 Re2 Re3 P3 127.6(4) . . . . ?
Re1 Re2 Re3 P3 -177.3(4) . . . . ?
Re6 Re2 Re3 P3 -122.9(4) . . . . ?
P2 Re2 Re3 Se6 127.6(5) . . . . ?
Se1 Re2 Re3 Se6 -177.52(15) . . . . ?
Se3 Re2 Re3 Se6 0.18(15) . . . . ?
Se4 Re2 Re3 Se6 70.59(14) . . . . ?
Se2 Re2 Re3 Se6 -105.57(14) . . . . ?
Re4 Re2 Re3 Se6 -108.21(11) . . . . ?
Re1 Re2 Re3 Se6 -53.03(11) . . . . ?
Re6 Re2 Re3 Se6 1.34(10) . . . . ?
P2 Re2 Re3 Se1 -54.9(5) . . . . ?
Se3 Re2 Re3 Se1 177.70(15) . . . . ?
Se4 Re2 Re3 Se1 -111.89(15) . . . . ?
Se2 Re2 Re3 Se1 71.95(15) . . . . ?
Re4 Re2 Re3 Se1 69.31(12) . . . . ?
Re1 Re2 Re3 Se1 124.49(12) . . . . ?
Re6 Re2 Re3 Se1 178.86(12) . . . . ?
P2 Re2 Re3 Se4 57.0(5) . . . . ?
Se1 Re2 Re3 Se4 111.89(15) . . . . ?
Se3 Re2 Re3 Se4 -70.41(14) . . . . ?
Se2 Re2 Re3 Se4 -176.16(16) . . . . ?
Re4 Re2 Re3 Se4 -178.80(12) . . . . ?
Re1 Re2 Re3 Se4 -123.62(12) . . . . ?
Re6 Re2 Re3 Se4 -69.25(11) . . . . ?
P2 Re2 Re3 Se8 -125.0(5) . . . . ?
Se1 Re2 Re3 Se8 -70.11(15) . . . . ?
Se3 Re2 Re3 Se8 107.59(15) . . . . ?
Se4 Re2 Re3 Se8 178.00(16) . . . . ?
Se2 Re2 Re3 Se8 1.84(17) . . . . ?
Re4 Re2 Re3 Se8 -0.80(11) . . . . ?
Re1 Re2 Re3 Se8 54.38(12) . . . . ?
Re6 Re2 Re3 Se8 108.76(12) . . . . ?
P2 Re2 Re3 Re5 -178.6(5) . . . . ?
Se1 Re2 Re3 Re5 -123.75(12) . . . . ?
Se3 Re2 Re3 Re5 53.95(11) . . . . ?
Se4 Re2 Re3 Re5 124.36(12) . . . . ?
Se2 Re2 Re3 Re5 -51.80(12) . . . . ?
Re4 Re2 Re3 Re5 -54.44(6) . . . . ?
Re1 Re2 Re3 Re5 0.74(6) . . . . ?
Re6 Re2 Re3 Re5 55.11(5) . . . . ?
P2 Re2 Re3 Re6 126.3(5) . . . . ?
Se1 Re2 Re3 Re6 -178.86(12) . . . . ?
Se3 Re2 Re3 Re6 -1.16(10) . . . . ?
Se4 Re2 Re3 Re6 69.25(11) . . . . ?
Se2 Re2 Re3 Re6 -106.91(12) . . . . ?
Re4 Re2 Re3 Re6 -109.55(6) . . . . ?
Re1 Re2 Re3 Re6 -54.37(5) . . . . ?
P2 Re2 Re3 Re4 -124.2(5) . . . . ?
Se1 Re2 Re3 Re4 -69.31(12) . . . . ?
Se3 Re2 Re3 Re4 108.39(11) . . . . ?
Se4 Re2 Re3 Re4 178.80(12) . . . . ?
Se2 Re2 Re3 Re4 2.64(11) . . . . ?
Re1 Re2 Re3 Re4 55.18(6) . . . . ?
Re6 Re2 Re3 Re4 109.55(6) . . . . ?
P2 Re2 Re4 P4 2.5(6) . . . . ?
Se1 Re2 Re4 P4 -55.1(5) . . . . ?
Se3 Re2 Re4 P4 128.2(4) . . . . ?
Se4 Re2 Re4 P4 -125.4(5) . . . . ?
Se2 Re2 Re4 P4 58.5(5) . . . . ?
Re1 Re2 Re4 P4 127.0(4) . . . . ?
Re6 Re2 Re4 P4 -178.6(4) . . . . ?
Re3 Re2 Re4 P4 -124.2(4) . . . . ?
P2 Re2 Re4 Se5 -124.9(4) . . . . ?
Se1 Re2 Re4 Se5 177.45(15) . . . . ?
Se3 Re2 Re4 Se5 0.80(15) . . . . ?
Se4 Re2 Re4 Se5 107.18(15) . . . . ?
Se2 Re2 Re4 Se5 -68.93(14) . . . . ?
Re1 Re2 Re4 Se5 -0.45(10) . . . . ?
Re6 Re2 Re4 Se5 54.00(11) . . . . ?
Re3 Re2 Re4 Se5 108.34(11) . . . . ?
P2 Re2 Re4 Se8 127.5(4) . . . . ?
Se1 Re2 Re4 Se8 69.91(15) . . . . ?
Se3 Re2 Re4 Se8 -106.74(15) . . . . ?
Se4 Re2 Re4 Se8 -0.36(17) . . . . ?
Se2 Re2 Re4 Se8 -176.47(15) . . . . ?
Re1 Re2 Re4 Se8 -107.99(12) . . . . ?
Re6 Re2 Re4 Se8 -53.55(12) . . . . ?
Re3 Re2 Re4 Se8 0.80(11) . . . . ?
P2 Re2 Re4 Se1 57.6(4) . . . . ?
Se3 Re2 Re4 Se1 -176.66(15) . . . . ?
Se4 Re2 Re4 Se1 -70.28(16) . . . . ?
Se2 Re2 Re4 Se1 113.61(15) . . . . ?
Re1 Re2 Re4 Se1 -177.90(12) . . . . ?
Re6 Re2 Re4 Se1 -123.46(12) . . . . ?
Re3 Re2 Re4 Se1 -69.11(12) . . . . ?
P2 Re2 Re4 Se2 -56.0(4) . . . . ?
Se1 Re2 Re4 Se2 -113.61(15) . . . . ?
Se3 Re2 Re4 Se2 69.73(14) . . . . ?
Se4 Re2 Re4 Se2 176.11(16) . . . . ?
Re1 Re2 Re4 Se2 68.49(11) . . . . ?
Re6 Re2 Re4 Se2 122.93(11) . . . . ?
Re3 Re2 Re4 Se2 177.27(12) . . . . ?
P2 Re2 Re4 Re5 -179.0(4) . . . . ?
Se1 Re2 Re4 Re5 123.37(12) . . . . ?
Se3 Re2 Re4 Re5 -53.29(11) . . . . ?
Se4 Re2 Re4 Re5 53.09(12) . . . . ?
Se2 Re2 Re4 Re5 -123.02(11) . . . . ?
Re1 Re2 Re4 Re5 -54.53(6) . . . . ?
Re6 Re2 Re4 Re5 -0.09(6) . . . . ?
Re3 Re2 Re4 Re5 54.26(6) . . . . ?
P2 Re2 Re4 Re1 -124.5(4) . . . . ?
Se1 Re2 Re4 Re1 177.90(12) . . . . ?
Se3 Re2 Re4 Re1 1.24(10) . . . . ?
Se4 Re2 Re4 Re1 107.62(12) . . . . ?
Se2 Re2 Re4 Re1 -68.49(11) . . . . ?
Re6 Re2 Re4 Re1 54.44(6) . . . . ?
Re3 Re2 Re4 Re1 108.79(6) . . . . ?
P2 Re2 Re4 Re3 126.7(4) . . . . ?
Se1 Re2 Re4 Re3 69.11(11) . . . . ?
Se3 Re2 Re4 Re3 -107.54(11) . . . . ?
Se4 Re2 Re4 Re3 -1.16(12) . . . . ?
Se2 Re2 Re4 Re3 -177.27(12) . . . . ?
Re1 Re2 Re4 Re3 -108.79(6) . . . . ?
Re6 Re2 Re4 Re3 -54.35(6) . . . . ?
P1 Re1 Re4 P4 0.6(6) . . . . ?
Se2 Re1 Re4 P4 -56.6(5) . . . . ?
Se5 Re1 Re4 P4 54.3(5) . . . . ?
Se3 Re1 Re4 P4 -127.5(5) . . . . ?
Se7 Re1 Re4 P4 125.3(5) . . . . ?
Re6 Re1 Re4 P4 178.9(5) . . . . ?
Re5 Re1 Re4 P4 124.1(5) . . . . ?
Re2 Re1 Re4 P4 -126.2(5) . . . . ?
P1 Re1 Re4 Se5 -53.7(4) . . . . ?
Se2 Re1 Re4 Se5 -110.81(14) . . . . ?
Se3 Re1 Re4 Se5 178.29(14) . . . . ?
Se7 Re1 Re4 Se5 71.03(13) . . . . ?
Re6 Re1 Re4 Se5 124.64(10) . . . . ?
Re5 Re1 Re4 Se5 69.88(10) . . . . ?
Re2 Re1 Re4 Se5 179.53(11) . . . . ?
P1 Re1 Re4 Se8 -124.9(4) . . . . ?
Se2 Re1 Re4 Se8 177.98(15) . . . . ?
Se5 Re1 Re4 Se8 -71.21(14) . . . . ?
Se3 Re1 Re4 Se8 107.08(14) . . . . ?
Se7 Re1 Re4 Se8 -0.18(15) . . . . ?
Re6 Re1 Re4 Se8 53.43(12) . . . . ?
Re5 Re1 Re4 Se8 -1.33(11) . . . . ?
Re2 Re1 Re4 Se8 108.32(12) . . . . ?
P1 Re1 Re4 Se1 128.8(4) . . . . ?
Se2 Re1 Re4 Se1 71.67(15) . . . . ?
Se5 Re1 Re4 Se1 -177.52(15) . . . . ?
Se3 Re1 Re4 Se1 0.78(16) . . . . ?
Se7 Re1 Re4 Se1 -106.48(14) . . . . ?
Re6 Re1 Re4 Se1 -52.87(12) . . . . ?
Re5 Re1 Re4 Se1 -107.63(12) . . . . ?
Re2 Re1 Re4 Se1 2.02(11) . . . . ?
P1 Re1 Re4 Se2 57.2(4) . . . . ?
Se5 Re1 Re4 Se2 110.81(14) . . . . ?
Se3 Re1 Re4 Se2 -70.90(14) . . . . ?
Se7 Re1 Re4 Se2 -178.16(14) . . . . ?
Re6 Re1 Re4 Se2 -124.55(11) . . . . ?
Re5 Re1 Re4 Se2 -179.31(12) . . . . ?
Re2 Re1 Re4 Se2 -69.65(11) . . . . ?
P1 Re1 Re4 Re5 -123.5(3) . . . . ?
Se2 Re1 Re4 Re5 179.31(12) . . . . ?
Se5 Re1 Re4 Re5 -69.88(10) . . . . ?
Se3 Re1 Re4 Re5 108.41(11) . . . . ?
Se7 Re1 Re4 Re5 1.15(9) . . . . ?
Re6 Re1 Re4 Re5 54.76(5) . . . . ?
Re2 Re1 Re4 Re5 109.65(6) . . . . ?
P1 Re1 Re4 Re2 126.8(3) . . . . ?
Se2 Re1 Re4 Re2 69.65(11) . . . . ?
Se5 Re1 Re4 Re2 -179.53(11) . . . . ?
Se3 Re1 Re4 Re2 -1.24(10) . . . . ?
Se7 Re1 Re4 Re2 -108.50(10) . . . . ?
Re6 Re1 Re4 Re2 -54.89(6) . . . . ?
Re5 Re1 Re4 Re2 -109.65(6) . . . . ?
P1 Re1 Re4 Re3 -178.0(3) . . . . ?
Se2 Re1 Re4 Re3 124.83(12) . . . . ?
Se5 Re1 Re4 Re3 -124.36(11) . . . . ?
Se3 Re1 Re4 Re3 53.93(11) . . . . ?
Se7 Re1 Re4 Re3 -53.33(10) . . . . ?
Re6 Re1 Re4 Re3 0.28(6) . . . . ?
Re5 Re1 Re4 Re3 -54.48(5) . . . . ?
Re2 Re1 Re4 Re3 55.17(6) . . . . ?
P3 Re3 Re4 P4 -2.5(6) . . . . ?
Se6 Re3 Re4 P4 -125.4(5) . . . . ?
Se1 Re3 Re4 P4 57.4(5) . . . . ?
Se4 Re3 Re4 P4 127.4(5) . . . . ?
Se8 Re3 Re4 P4 -54.6(5) . . . . ?
Re5 Re3 Re4 P4 -124.0(5) . . . . ?
Re6 Re3 Re4 P4 -178.9(4) . . . . ?
Re2 Re3 Re4 P4 126.2(5) . . . . ?
P3 Re3 Re4 Se5 123.3(4) . . . . ?
Se6 Re3 Re4 Se5 0.44(16) . . . . ?
Se1 Re3 Re4 Se5 -176.71(16) . . . . ?
Se4 Re3 Re4 Se5 -106.76(15) . . . . ?
Se8 Re3 Re4 Se5 71.26(15) . . . . ?
Re5 Re3 Re4 Se5 1.87(11) . . . . ?
Re6 Re3 Re4 Se5 -53.10(12) . . . . ?
Re2 Re3 Re4 Se5 -107.91(12) . . . . ?
P3 Re3 Re4 Se8 52.0(4) . . . . ?
Se6 Re3 Re4 Se8 -70.83(14) . . . . ?
Se1 Re3 Re4 Se8 112.02(15) . . . . ?
Se4 Re3 Re4 Se8 -178.02(16) . . . . ?
Re5 Re3 Re4 Se8 -69.39(11) . . . . ?
Re6 Re3 Re4 Se8 -124.36(11) . . . . ?
Re2 Re3 Re4 Se8 -179.17(12) . . . . ?
P3 Re3 Re4 Se1 -60.0(4) . . . . ?
Se6 Re3 Re4 Se1 177.15(15) . . . . ?
Se4 Re3 Re4 Se1 69.96(16) . . . . ?
Se8 Re3 Re4 Se1 -112.02(15) . . . . ?
Re5 Re3 Re4 Se1 178.58(12) . . . . ?
Re6 Re3 Re4 Se1 123.61(12) . . . . ?
Re2 Re3 Re4 Se1 68.80(12) . . . . ?
P3 Re3 Re4 Se2 -131.4(4) . . . . ?
Se6 Re3 Re4 Se2 105.70(15) . . . . ?
Se1 Re3 Re4 Se2 -71.45(16) . . . . ?
Se4 Re3 Re4 Se2 -1.50(17) . . . . ?
Se8 Re3 Re4 Se2 176.52(15) . . . . ?
Re5 Re3 Re4 Se2 107.13(12) . . . . ?
Re6 Re3 Re4 Se2 52.16(12) . . . . ?
Re2 Re3 Re4 Se2 -2.65(11) . . . . ?
P3 Re3 Re4 Re5 121.4(4) . . . . ?
Se6 Re3 Re4 Re5 -1.43(10) . . . . ?
Se1 Re3 Re4 Re5 -178.58(12) . . . . ?
Se4 Re3 Re4 Re5 -108.63(12) . . . . ?
Se8 Re3 Re4 Re5 69.39(11) . . . . ?
Re6 Re3 Re4 Re5 -54.97(5) . . . . ?
Re2 Re3 Re4 Re5 -109.78(6) . . . . ?
P3 Re3 Re4 Re2 -128.8(4) . . . . ?
Se6 Re3 Re4 Re2 108.35(11) . . . . ?
Se1 Re3 Re4 Re2 -68.80(12) . . . . ?
Se4 Re3 Re4 Re2 1.15(11) . . . . ?
Se8 Re3 Re4 Re2 179.17(12) . . . . ?
Re5 Re3 Re4 Re2 109.78(6) . . . . ?
Re6 Re3 Re4 Re2 54.81(6) . . . . ?
P3 Re3 Re4 Re1 176.1(3) . . . . ?
Se6 Re3 Re4 Re1 53.26(11) . . . . ?
Se1 Re3 Re4 Re1 -123.89(12) . . . . ?
Se4 Re3 Re4 Re1 -53.93(12) . . . . ?
Se8 Re3 Re4 Re1 124.09(11) . . . . ?
Re5 Re3 Re4 Re1 54.69(5) . . . . ?
Re6 Re3 Re4 Re1 -0.28(6) . . . . ?
Re2 Re3 Re4 Re1 -55.09(6) . . . . ?
P3 Re3 Re5 P6 -2.3(5) . . . . ?
Se6 Re3 Re5 P6 -56.3(3) . . . . ?
Se1 Re3 Re5 P6 126.5(3) . . . . ?
Se4 Re3 Re5 P6 -127.5(3) . . . . ?
Se8 Re3 Re5 P6 56.2(3) . . . . ?
Re6 Re3 Re5 P6 -125.4(3) . . . . ?
Re2 Re3 Re5 P6 179.6(3) . . . . ?
Re4 Re3 Re5 P6 125.2(3) . . . . ?
P3 Re3 Re5 Se7 123.7(4) . . . . ?
Se6 Re3 Re5 Se7 69.64(13) . . . . ?
Se1 Re3 Re5 Se7 -107.52(14) . . . . ?
Se4 Re3 Re5 Se7 -1.53(15) . . . . ?
Se8 Re3 Re5 Se7 -177.91(14) . . . . ?
Re6 Re3 Re5 Se7 0.52(9) . . . . ?
Re2 Re3 Re5 Se7 -54.50(10) . . . . ?
Re4 Re3 Re5 Se7 -108.89(10) . . . . ?
P3 Re3 Re5 Se8 -58.4(4) . . . . ?
Se6 Re3 Re5 Se8 -112.45(14) . . . . ?
Se1 Re3 Re5 Se8 70.39(15) . . . . ?
Se4 Re3 Re5 Se8 176.38(15) . . . . ?
Re6 Re3 Re5 Se8 178.43(11) . . . . ?
Re2 Re3 Re5 Se8 123.41(11) . . . . ?
Re4 Re3 Re5 Se8 69.02(11) . . . . ?
P3 Re3 Re5 Se6 54.0(4) . . . . ?
Se1 Re3 Re5 Se6 -177.16(15) . . . . ?
Se4 Re3 Re5 Se6 -71.17(14) . . . . ?
Se8 Re3 Re5 Se6 112.45(14) . . . . ?
Re6 Re3 Re5 Se6 -69.12(10) . . . . ?
Re2 Re3 Re5 Se6 -124.14(10) . . . . ?
Re4 Re3 Re5 Se6 -178.53(11) . . . . ?
P3 Re3 Re5 Se5 -129.3(4) . . . . ?
Se6 Re3 Re5 Se5 176.66(14) . . . . ?
Se1 Re3 Re5 Se5 -0.50(17) . . . . ?
Se4 Re3 Re5 Se5 105.49(14) . . . . ?
Se8 Re3 Re5 Se5 -70.89(14) . . . . ?
Re6 Re3 Re5 Se5 107.54(11) . . . . ?
Re2 Re3 Re5 Se5 52.52(11) . . . . ?
Re4 Re3 Re5 Se5 -1.87(11) . . . . ?
P3 Re3 Re5 Re4 -127.4(4) . . . . ?
Se6 Re3 Re5 Re4 178.53(11) . . . . ?
Se1 Re3 Re5 Re4 1.37(12) . . . . ?
Se4 Re3 Re5 Re4 107.36(12) . . . . ?
Se8 Re3 Re5 Re4 -69.02(11) . . . . ?
Re6 Re3 Re5 Re4 109.41(6) . . . . ?
Re2 Re3 Re5 Re4 54.38(6) . . . . ?
P3 Re3 Re5 Re1 177.4(4) . . . . ?
Se6 Re3 Re5 Re1 123.40(10) . . . . ?
Se1 Re3 Re5 Re1 -53.76(12) . . . . ?
Se4 Re3 Re5 Re1 52.23(11) . . . . ?
Se8 Re3 Re5 Re1 -124.15(11) . . . . ?
Re6 Re3 Re5 Re1 54.28(5) . . . . ?
Re2 Re3 Re5 Re1 -0.75(6) . . . . ?
Re4 Re3 Re5 Re1 -55.13(5) . . . . ?
P3 Re3 Re5 Re6 123.1(4) . . . . ?
Se6 Re3 Re5 Re6 69.12(10) . . . . ?
Se1 Re3 Re5 Re6 -108.04(12) . . . . ?
Se4 Re3 Re5 Re6 -2.05(11) . . . . ?
Se8 Re3 Re5 Re6 -178.43(11) . . . . ?
Re2 Re3 Re5 Re6 -55.02(5) . . . . ?
Re4 Re3 Re5 Re6 -109.41(6) . . . . ?
P4 Re4 Re5 P6 -0.3(5) . . . . ?
Se5 Re4 Re5 P6 57.8(3) . . . . ?
Se8 Re4 Re5 P6 -54.9(3) . . . . ?
Se1 Re4 Re5 P6 -125.5(3) . . . . ?
Se2 Re4 Re5 P6 127.2(3) . . . . ?
Re2 Re4 Re5 P6 -178.8(3) . . . . ?
Re1 Re4 Re5 P6 126.5(3) . . . . ?
Re3 Re4 Re5 P6 -124.2(3) . . . . ?
P4 Re4 Re5 Se7 -128.0(4) . . . . ?
Se5 Re4 Re5 Se7 -69.90(13) . . . . ?
Se8 Re4 Re5 Se7 177.47(14) . . . . ?
Se1 Re4 Re5 Se7 106.81(15) . . . . ?
Se2 Re4 Re5 Se7 -0.49(15) . . . . ?
Re2 Re4 Re5 Se7 53.50(11) . . . . ?
Re1 Re4 Re5 Se7 -1.16(9) . . . . ?
Re3 Re4 Re5 Se7 108.18(10) . . . . ?
P4 Re4 Re5 Se8 54.5(4) . . . . ?
Se5 Re4 Re5 Se8 112.63(14) . . . . ?
Se1 Re4 Re5 Se8 -70.66(15) . . . . ?
Se2 Re4 Re5 Se8 -177.96(15) . . . . ?
Re2 Re4 Re5 Se8 -123.97(11) . . . . ?
Re1 Re4 Re5 Se8 -178.62(11) . . . . ?
Re3 Re4 Re5 Se8 -69.29(10) . . . . ?
P4 Re4 Re5 Se6 125.3(4) . . . . ?
Se5 Re4 Re5 Se6 -176.64(14) . . . . ?
Se8 Re4 Re5 Se6 70.73(14) . . . . ?
Se1 Re4 Re5 Se6 0.07(17) . . . . ?
Se2 Re4 Re5 Se6 -107.23(15) . . . . ?
Re2 Re4 Re5 Se6 -53.24(11) . . . . ?
Re1 Re4 Re5 Se6 -107.90(11) . . . . ?
Re3 Re4 Re5 Se6 1.43(10) . . . . ?
P4 Re4 Re5 Se5 -58.1(4) . . . . ?
Se8 Re4 Re5 Se5 -112.63(14) . . . . ?
Se1 Re4 Re5 Se5 176.71(16) . . . . ?
Se2 Re4 Re5 Se5 69.41(14) . . . . ?
Re2 Re4 Re5 Se5 123.40(11) . . . . ?
Re1 Re4 Re5 Se5 68.74(10) . . . . ?
Re3 Re4 Re5 Se5 178.08(11) . . . . ?
P4 Re4 Re5 Re3 123.8(4) . . . . ?
Se5 Re4 Re5 Re3 -178.08(11) . . . . ?
Se8 Re4 Re5 Re3 69.29(10) . . . . ?
Se1 Re4 Re5 Re3 -1.36(12) . . . . ?
Se2 Re4 Re5 Re3 -108.67(12) . . . . ?
Re2 Re4 Re5 Re3 -54.67(6) . . . . ?
Re1 Re4 Re5 Re3 -109.33(6) . . . . ?
P4 Re4 Re5 Re1 -126.8(4) . . . . ?
Se5 Re4 Re5 Re1 -68.74(10) . . . . ?
Se8 Re4 Re5 Re1 178.62(11) . . . . ?
Se1 Re4 Re5 Re1 107.97(13) . . . . ?
Se2 Re4 Re5 Re1 0.66(11) . . . . ?
Re2 Re4 Re5 Re1 54.66(6) . . . . ?
Re3 Re4 Re5 Re1 109.33(6) . . . . ?
P4 Re4 Re5 Re6 178.6(4) . . . . ?
Se5 Re4 Re5 Re6 -123.31(11) . . . . ?
Se8 Re4 Re5 Re6 124.06(11) . . . . ?
Se1 Re4 Re5 Re6 53.40(13) . . . . ?
Se2 Re4 Re5 Re6 -53.91(12) . . . . ?
Re2 Re4 Re5 Re6 0.09(6) . . . . ?
Re1 Re4 Re5 Re6 -54.57(5) . . . . ?
Re3 Re4 Re5 Re6 54.76(5) . . . . ?
P1 Re1 Re5 P6 4.4(5) . . . . ?
Se2 Re1 Re5 P6 -125.7(3) . . . . ?
Se5 Re1 Re5 P6 -56.1(3) . . . . ?
Se3 Re1 Re5 P6 127.3(3) . . . . ?
Se7 Re1 Re5 P6 56.1(3) . . . . ?
Re6 Re1 Re5 P6 125.3(3) . . . . ?
Re2 Re1 Re5 P6 -179.6(3) . . . . ?
Re4 Re1 Re5 P6 -125.0(3) . . . . ?
P1 Re1 Re5 Se7 -51.7(4) . . . . ?
Se2 Re1 Re5 Se7 178.14(14) . . . . ?
Se5 Re1 Re5 Se7 -112.27(13) . . . . ?
Se3 Re1 Re5 Se7 71.16(13) . . . . ?
Re6 Re1 Re5 Se7 69.18(9) . . . . ?
Re2 Re1 Re5 Se7 124.28(10) . . . . ?
Re4 Re1 Re5 Se7 178.81(10) . . . . ?
P1 Re1 Re5 Se8 130.8(4) . . . . ?
Se2 Re1 Re5 Se8 0.67(16) . . . . ?
Se5 Re1 Re5 Se8 70.26(14) . . . . ?
Se3 Re1 Re5 Se8 -106.31(15) . . . . ?
Se7 Re1 Re5 Se8 -177.47(14) . . . . ?
Re6 Re1 Re5 Se8 -108.29(11) . . . . ?
Re2 Re1 Re5 Se8 -53.19(11) . . . . ?
Re4 Re1 Re5 Se8 1.34(11) . . . . ?
P1 Re1 Re5 Se6 -121.5(4) . . . . ?
Se2 Re1 Re5 Se6 108.37(15) . . . . ?
Se5 Re1 Re5 Se6 177.96(15) . . . . ?
Se3 Re1 Re5 Se6 1.39(16) . . . . ?
Se7 Re1 Re5 Se6 -69.77(13) . . . . ?
Re6 Re1 Re5 Se6 -0.59(10) . . . . ?
Re2 Re1 Re5 Se6 54.51(11) . . . . ?
Re4 Re1 Re5 Se6 109.04(11) . . . . ?
P1 Re1 Re5 Se5 60.5(4) . . . . ?
Se2 Re1 Re5 Se5 -69.59(15) . . . . ?
Se3 Re1 Re5 Se5 -176.56(15) . . . . ?
Se7 Re1 Re5 Se5 112.27(13) . . . . ?
Re6 Re1 Re5 Se5 -178.55(12) . . . . ?
Re2 Re1 Re5 Se5 -123.44(11) . . . . ?
Re4 Re1 Re5 Se5 -68.92(11) . . . . ?
P1 Re1 Re5 Re3 -175.3(3) . . . . ?
Se2 Re1 Re5 Re3 54.60(12) . . . . ?
Se5 Re1 Re5 Re3 124.19(11) . . . . ?
Se3 Re1 Re5 Re3 -52.37(12) . . . . ?
Se7 Re1 Re5 Re3 -123.54(9) . . . . ?
Re6 Re1 Re5 Re3 -54.36(5) . . . . ?
Re2 Re1 Re5 Re3 0.75(6) . . . . ?
Re4 Re1 Re5 Re3 55.27(6) . . . . ?
P1 Re1 Re5 Re4 129.4(4) . . . . ?
Se2 Re1 Re5 Re4 -0.67(11) . . . . ?
Se5 Re1 Re5 Re4 68.92(11) . . . . ?
Se3 Re1 Re5 Re4 -107.65(12) . . . . ?
Se7 Re1 Re5 Re4 -178.81(10) . . . . ?
Re6 Re1 Re5 Re4 -109.63(6) . . . . ?
Re2 Re1 Re5 Re4 -54.53(6) . . . . ?
P1 Re1 Re5 Re6 -120.9(4) . . . . ?
Se2 Re1 Re5 Re6 108.96(12) . . . . ?
Se5 Re1 Re5 Re6 178.55(12) . . . . ?
Se3 Re1 Re5 Re6 1.99(11) . . . . ?
Se7 Re1 Re5 Re6 -69.18(9) . . . . ?
Re2 Re1 Re5 Re6 55.11(5) . . . . ?
Re4 Re1 Re5 Re6 109.63(6) . . . . ?
P3 Re3 Re6 P5 3.3(4) . . . . ?
Se6 Re3 Re6 P5 55.8(3) . . . . ?
Se1 Re3 Re6 P5 -126.7(3) . . . . ?
Se4 Re3 Re6 P5 -56.8(3) . . . . ?
Se8 Re3 Re6 P5 126.8(3) . . . . ?
Re5 Re3 Re6 P5 125.3(3) . . . . ?
Re2 Re3 Re6 P5 -125.6(3) . . . . ?
Re4 Re3 Re6 P5 179.9(3) . . . . ?
P3 Re3 Re6 Se7 -122.5(3) . . . . ?
Se6 Re3 Re6 Se7 -70.01(12) . . . . ?
Se1 Re3 Re6 Se7 107.51(15) . . . . ?
Se4 Re3 Re6 Se7 177.37(14) . . . . ?
Se8 Re3 Re6 Se7 1.00(15) . . . . ?
Re5 Re3 Re6 Se7 -0.52(9) . . . . ?
Re2 Re3 Re6 Se7 108.61(10) . . . . ?
Re4 Re3 Re6 Se7 54.11(11) . . . . ?
P3 Re3 Re6 Se3 130.1(3) . . . . ?
Se6 Re3 Re6 Se3 -177.45(13) . . . . ?
Se1 Re3 Re6 Se3 0.08(16) . . . . ?
Se4 Re3 Re6 Se3 69.93(14) . . . . ?
Se8 Re3 Re6 Se3 -106.43(15) . . . . ?
Re5 Re3 Re6 Se3 -107.95(11) . . . . ?
Re2 Re3 Re6 Se3 1.17(10) . . . . ?
Re4 Re3 Re6 Se3 -53.33(11) . . . . ?
P3 Re3 Re6 Se4 60.1(3) . . . . ?
Se6 Re3 Re6 Se4 112.62(13) . . . . ?
Se1 Re3 Re6 Se4 -69.85(15) . . . . ?
Se8 Re3 Re6 Se4 -176.36(15) . . . . ?
Re5 Re3 Re6 Se4 -177.89(11) . . . . ?
Re2 Re3 Re6 Se4 -68.76(11) . . . . ?
Re4 Re3 Re6 Se4 -123.26(11) . . . . ?
P3 Re3 Re6 Se6 -52.5(3) . . . . ?
Se1 Re3 Re6 Se6 177.52(15) . . . . ?
Se4 Re3 Re6 Se6 -112.62(13) . . . . ?
Se8 Re3 Re6 Se6 71.01(14) . . . . ?
Re5 Re3 Re6 Se6 69.49(9) . . . . ?
Re2 Re3 Re6 Se6 178.62(10) . . . . ?
Re4 Re3 Re6 Se6 124.12(10) . . . . ?
P3 Re3 Re6 Re1 -176.3(3) . . . . ?
Se6 Re3 Re6 Re1 -123.84(9) . . . . ?
Se1 Re3 Re6 Re1 53.69(12) . . . . ?
Se4 Re3 Re6 Re1 123.54(11) . . . . ?
Se8 Re3 Re6 Re1 -52.82(12) . . . . ?
Re5 Re3 Re6 Re1 -54.34(5) . . . . ?
Re2 Re3 Re6 Re1 54.78(5) . . . . ?
Re4 Re3 Re6 Re1 0.28(6) . . . . ?
P3 Re3 Re6 Re5 -122.0(3) . . . . ?
Se6 Re3 Re6 Re5 -69.49(9) . . . . ?
Se1 Re3 Re6 Re5 108.03(12) . . . . ?
Se4 Re3 Re6 Re5 177.89(11) . . . . ?
Se8 Re3 Re6 Re5 1.52(11) . . . . ?
Re2 Re3 Re6 Re5 109.12(6) . . . . ?
Re4 Re3 Re6 Re5 54.62(6) . . . . ?
P3 Re3 Re6 Re2 128.9(3) . . . . ?
Se6 Re3 Re6 Re2 -178.62(10) . . . . ?
Se1 Re3 Re6 Re2 -1.09(12) . . . . ?
Se4 Re3 Re6 Re2 68.76(11) . . . . ?
Se8 Re3 Re6 Re2 -107.60(12) . . . . ?
Re5 Re3 Re6 Re2 -109.12(6) . . . . ?
Re4 Re3 Re6 Re2 -54.50(6) . . . . ?
P1 Re1 Re6 P5 -1.4(4) . . . . ?
Se2 Re1 Re6 P5 126.6(3) . . . . ?
Se5 Re1 Re6 P5 -126.9(3) . . . . ?
Se3 Re1 Re6 P5 56.6(3) . . . . ?
Se7 Re1 Re6 P5 -56.4(3) . . . . ?
Re5 Re1 Re6 P5 -125.5(3) . . . . ?
Re2 Re1 Re6 P5 125.5(3) . . . . ?
Re4 Re1 Re6 P5 -179.9(3) . . . . ?
P1 Re1 Re6 Se7 54.9(3) . . . . ?
Se2 Re1 Re6 Se7 -176.98(15) . . . . ?
Se5 Re1 Re6 Se7 -70.51(14) . . . . ?
Se3 Re1 Re6 Se7 112.96(13) . . . . ?
Re5 Re1 Re6 Se7 -69.09(9) . . . . ?
Re2 Re1 Re6 Se7 -178.15(10) . . . . ?
Re4 Re1 Re6 Se7 -123.54(10) . . . . ?
P1 Re1 Re6 Se3 -58.0(3) . . . . ?
Se2 Re1 Re6 Se3 70.06(15) . . . . ?
Se5 Re1 Re6 Se3 176.54(15) . . . . ?
Se7 Re1 Re6 Se3 -112.96(13) . . . . ?
Re5 Re1 Re6 Se3 177.95(11) . . . . ?
Re2 Re1 Re6 Se3 68.89(11) . . . . ?
Re4 Re1 Re6 Se3 123.51(11) . . . . ?
P1 Re1 Re6 Se4 -127.8(3) . . . . ?
Se2 Re1 Re6 Se4 0.23(17) . . . . ?
Se5 Re1 Re6 Se4 106.71(15) . . . . ?
Se3 Re1 Re6 Se4 -69.83(15) . . . . ?
Se7 Re1 Re6 Se4 177.21(14) . . . . ?
Re5 Re1 Re6 Se4 108.12(12) . . . . ?
Re2 Re1 Re6 Se4 -0.94(11) . . . . ?
Re4 Re1 Re6 Se4 53.68(12) . . . . ?
P1 Re1 Re6 Se6 124.6(3) . . . . ?
Se2 Re1 Re6 Se6 -107.29(15) . . . . ?
Se5 Re1 Re6 Se6 -0.82(16) . . . . ?
Se3 Re1 Re6 Se6 -177.35(15) . . . . ?
Se7 Re1 Re6 Se6 69.69(13) . . . . ?
Re5 Re1 Re6 Se6 0.60(11) . . . . ?
Re2 Re1 Re6 Se6 -108.46(11) . . . . ?
Re4 Re1 Re6 Se6 -53.85(11) . . . . ?
P1 Re1 Re6 Re3 178.2(3) . . . . ?
Se2 Re1 Re6 Re3 -53.73(13) . . . . ?
Se5 Re1 Re6 Re3 52.75(12) . . . . ?
Se3 Re1 Re6 Re3 -123.79(11) . . . . ?
Se7 Re1 Re6 Re3 123.26(10) . . . . ?
Re5 Re1 Re6 Re3 54.17(6) . . . . ?
Re2 Re1 Re6 Re3 -54.89(6) . . . . ?
Re4 Re1 Re6 Re3 -0.28(6) . . . . ?
P1 Re1 Re6 Re5 124.0(3) . . . . ?
Se2 Re1 Re6 Re5 -107.89(13) . . . . ?
Se5 Re1 Re6 Re5 -1.42(11) . . . . ?
Se3 Re1 Re6 Re5 -177.95(11) . . . . ?
Se7 Re1 Re6 Re5 69.09(9) . . . . ?
Re2 Re1 Re6 Re5 -109.06(6) . . . . ?
Re4 Re1 Re6 Re5 -54.45(6) . . . . ?
P1 Re1 Re6 Re2 -126.9(3) . . . . ?
Se2 Re1 Re6 Re2 1.17(12) . . . . ?
Se5 Re1 Re6 Re2 107.64(12) . . . . ?
Se3 Re1 Re6 Re2 -68.89(11) . . . . ?
Se7 Re1 Re6 Re2 178.15(10) . . . . ?
Re5 Re1 Re6 Re2 109.06(6) . . . . ?
Re4 Re1 Re6 Re2 54.61(6) . . . . ?
P6 Re5 Re6 P5 -3.9(4) . . . . ?
Se7 Re5 Re6 P5 52.9(3) . . . . ?
Se8 Re5 Re6 P5 -129.1(3) . . . . ?
Se6 Re5 Re6 P5 -58.4(3) . . . . ?
Se5 Re5 Re6 P5 123.6(3) . . . . ?
Re3 Re5 Re6 P5 -127.6(3) . . . . ?
Re4 Re5 Re6 P5 177.2(3) . . . . ?
Re1 Re5 Re6 P5 122.2(3) . . . . ?
P6 Re5 Re6 Se7 -56.8(3) . . . . ?
Se8 Re5 Re6 Se7 177.94(14) . . . . ?
Se6 Re5 Re6 Se7 -111.36(13) . . . . ?
Se5 Re5 Re6 Se7 70.65(14) . . . . ?
Re3 Re5 Re6 Se7 179.46(10) . . . . ?
Re4 Re5 Re6 Se7 124.23(10) . . . . ?
Re1 Re5 Re6 Se7 69.25(9) . . . . ?
P6 Re5 Re6 Se3 -128.1(3) . . . . ?
Se7 Re5 Re6 Se3 -71.23(13) . . . . ?
Se8 Re5 Re6 Se3 106.70(15) . . . . ?
Se6 Re5 Re6 Se3 177.40(15) . . . . ?
Se5 Re5 Re6 Se3 -0.59(16) . . . . ?
Re3 Re5 Re6 Se3 108.23(12) . . . . ?
Re4 Re5 Re6 Se3 53.00(12) . . . . ?
Re1 Re5 Re6 Se3 -1.98(11) . . . . ?
P6 Re5 Re6 Se4 125.7(3) . . . . ?
Se7 Re5 Re6 Se4 -177.41(14) . . . . ?
Se8 Re5 Re6 Se4 0.52(16) . . . . ?
Se6 Re5 Re6 Se4 71.23(14) . . . . ?
Se5 Re5 Re6 Se4 -106.76(15) . . . . ?
Re3 Re5 Re6 Se4 2.05(11) . . . . ?
Re4 Re5 Re6 Se4 -53.18(12) . . . . ?
Re1 Re5 Re6 Se4 -108.16(11) . . . . ?
P6 Re5 Re6 Se6 54.5(3) . . . . ?
Se7 Re5 Re6 Se6 111.36(13) . . . . ?
Se8 Re5 Re6 Se6 -70.70(14) . . . . ?
Se5 Re5 Re6 Se6 -177.99(15) . . . . ?
Re3 Re5 Re6 Se6 -69.17(10) . . . . ?
Re4 Re5 Re6 Se6 -124.41(11) . . . . ?
Re1 Re5 Re6 Se6 -179.38(11) . . . . ?
P6 Re5 Re6 Re3 123.7(3) . . . . ?
Se7 Re5 Re6 Re3 -179.46(10) . . . . ?
Se8 Re5 Re6 Re3 -1.53(11) . . . . ?
Se6 Re5 Re6 Re3 69.17(10) . . . . ?
Se5 Re5 Re6 Re3 -108.82(12) . . . . ?
Re4 Re5 Re6 Re3 -55.23(6) . . . . ?
Re1 Re5 Re6 Re3 -110.21(6) . . . . ?
P6 Re5 Re6 Re1 -126.1(3) . . . . ?
Se7 Re5 Re6 Re1 -69.25(9) . . . . ?
Se8 Re5 Re6 Re1 108.68(12) . . . . ?
Se6 Re5 Re6 Re1 179.38(11) . . . . ?
Se5 Re5 Re6 Re1 1.39(11) . . . . ?
Re3 Re5 Re6 Re1 110.21(6) . . . . ?
Re4 Re5 Re6 Re1 54.98(6) . . . . ?
P6 Re5 Re6 Re2 178.8(3) . . . . ?
Se7 Re5 Re6 Re2 -124.32(10) . . . . ?
Se8 Re5 Re6 Re2 53.62(12) . . . . ?
Se6 Re5 Re6 Re2 124.32(11) . . . . ?
Se5 Re5 Re6 Re2 -53.67(12) . . . . ?
Re3 Re5 Re6 Re2 55.15(6) . . . . ?
Re4 Re5 Re6 Re2 -0.09(6) . . . . ?
Re1 Re5 Re6 Re2 -55.06(5) . . . . ?
P2 Re2 Re6 P5 1.7(5) . . . . ?
Se1 Re2 Re6 P5 129.1(3) . . . . ?
Se3 Re2 Re6 P5 -53.2(3) . . . . ?
Se4 Re2 Re6 P5 58.6(3) . . . . ?
Se2 Re2 Re6 P5 -123.5(3) . . . . ?
Re4 Re2 Re6 P5 -177.2(3) . . . . ?
Re1 Re2 Re6 P5 -122.3(3) . . . . ?
Re3 Re2 Re6 P5 128.0(3) . . . . ?
P2 Re2 Re6 Se7 125.9(4) . . . . ?
Se1 Re2 Re6 Se7 -106.74(15) . . . . ?
Se3 Re2 Re6 Se7 70.96(13) . . . . ?
Se4 Re2 Re6 Se7 -177.24(14) . . . . ?
Se2 Re2 Re6 Se7 0.66(16) . . . . ?
Re4 Re2 Re6 Se7 -53.04(11) . . . . ?
Re1 Re2 Re6 Se7 1.80(10) . . . . ?
Re3 Re2 Re6 Se7 -107.83(11) . . . . ?
P2 Re2 Re6 Se3 54.9(4) . . . . ?
Se1 Re2 Re6 Se3 -177.69(15) . . . . ?
Se4 Re2 Re6 Se3 111.81(14) . . . . ?
Se2 Re2 Re6 Se3 -70.30(15) . . . . ?
Re4 Re2 Re6 Se3 -123.99(11) . . . . ?
Re1 Re2 Re6 Se3 -69.16(10) . . . . ?
Re3 Re2 Re6 Se3 -178.79(11) . . . . ?
P2 Re2 Re6 Se4 -56.9(4) . . . . ?
Se1 Re2 Re6 Se4 70.50(15) . . . . ?
Se3 Re2 Re6 Se4 -111.81(14) . . . . ?
Se2 Re2 Re6 Se4 177.89(16) . . . . ?
Re4 Re2 Re6 Se4 124.20(12) . . . . ?
Re1 Re2 Re6 Se4 179.03(12) . . . . ?
Re3 Re2 Re6 Se4 69.40(11) . . . . ?
P2 Re2 Re6 Se6 -127.7(4) . . . . ?
Se1 Re2 Re6 Se6 -0.24(16) . . . . ?
Se3 Re2 Re6 Se6 177.45(13) . . . . ?
Se4 Re2 Re6 Se6 -70.74(14) . . . . ?
Se2 Re2 Re6 Se6 107.15(15) . . . . ?
Re4 Re2 Re6 Se6 53.46(10) . . . . ?
Re1 Re2 Re6 Se6 108.29(10) . . . . ?
Re3 Re2 Re6 Se6 -1.34(9) . . . . ?
P2 Re2 Re6 Re3 -126.3(4) . . . . ?
Se1 Re2 Re6 Re3 1.10(12) . . . . ?
Se3 Re2 Re6 Re3 178.79(11) . . . . ?
Se4 Re2 Re6 Re3 -69.40(11) . . . . ?
Se2 Re2 Re6 Re3 108.49(12) . . . . ?
Re4 Re2 Re6 Re3 54.80(6) . . . . ?
Re1 Re2 Re6 Re3 109.63(6) . . . . ?
P2 Re2 Re6 Re1 124.1(4) . . . . ?
Se1 Re2 Re6 Re1 -108.53(12) . . . . ?
Se3 Re2 Re6 Re1 69.16(10) . . . . ?
Se4 Re2 Re6 Re1 -179.03(12) . . . . ?
Se2 Re2 Re6 Re1 -1.14(12) . . . . ?
Re4 Re2 Re6 Re1 -54.83(6) . . . . ?
Re3 Re2 Re6 Re1 -109.63(6) . . . . ?
P2 Re2 Re6 Re5 179.0(4) . . . . ?
Se1 Re2 Re6 Re5 -53.61(12) . . . . ?
Se3 Re2 Re6 Re5 124.08(10) . . . . ?
Se4 Re2 Re6 Re5 -124.11(11) . . . . ?
Se2 Re2 Re6 Re5 53.78(13) . . . . ?
Re4 Re2 Re6 Re5 0.09(6) . . . . ?
Re1 Re2 Re6 Re5 54.92(5) . . . . ?
Re3 Re2 Re6 Re5 -54.71(5) . . . . ?
P8 Re7 Re8 P9 -3.9(4) . . . . ?
Se16 Re7 Re8 P9 122.2(3) . . . . ?
Se9 Re7 Re8 P9 52.7(3) . . . . ?
Se15 Re7 Re8 P9 -130.8(3) . . . . ?
Se10 Re7 Re8 P9 -60.4(3) . . . . ?
Re9 Re7 Re8 P9 176.0(3) . . . . ?
Re12 Re7 Re8 P9 -129.3(3) . . . . ?
Re10 Re7 Re8 P9 121.6(3) . . . . ?
P8 Re7 Re8 Se14 -126.8(3) . . . . ?
Se16 Re7 Re8 Se14 -0.77(14) . . . . ?
Se9 Re7 Re8 Se14 -70.25(13) . . . . ?
Se15 Re7 Re8 Se14 106.26(13) . . . . ?
Se10 Re7 Re8 Se14 176.60(14) . . . . ?
Re9 Re7 Re8 Se14 53.05(11) . . . . ?
Re12 Re7 Re8 Se14 107.71(11) . . . . ?
Re10 Re7 Re8 Se14 -1.39(10) . . . . ?
P8 Re7 Re8 Se10 56.6(3) . . . . ?
Se16 Re7 Re8 Se10 -177.37(12) . . . . ?
Se9 Re7 Re8 Se10 113.15(12) . . . . ?
Se15 Re7 Re8 Se10 -70.34(12) . . . . ?
Re9 Re7 Re8 Se10 -123.55(9) . . . . ?
Re12 Re7 Re8 Se10 -68.89(9) . . . . ?
Re10 Re7 Re8 Se10 -177.99(10) . . . . ?
P8 Re7 Re8 Se9 -56.6(3) . . . . ?
Se16 Re7 Re8 Se9 69.48(12) . . . . ?
Se15 Re7 Re8 Se9 176.51(12) . . . . ?
Se10 Re7 Re8 Se9 -113.15(12) . . . . ?
Re9 Re7 Re8 Se9 123.30(9) . . . . ?
Re12 Re7 Re8 Se9 177.96(9) . . . . ?
Re10 Re7 Re8 Se9 68.86(9) . . . . ?
P8 Re7 Re8 Se13 127.1(3) . . . . ?
Se16 Re7 Re8 Se13 -106.81(12) . . . . ?
Se9 Re7 Re8 Se13 -176.29(12) . . . . ?
Se15 Re7 Re8 Se13 0.22(13) . . . . ?
Se10 Re7 Re8 Se13 70.56(12) . . . . ?
Re9 Re7 Re8 Se13 -52.99(10) . . . . ?
Re12 Re7 Re8 Se13 1.67(9) . . . . ?
Re10 Re7 Re8 Se13 -107.43(10) . . . . ?
P8 Re7 Re8 Re12 125.4(3) . . . . ?
Se16 Re7 Re8 Re12 -108.48(9) . . . . ?
Se9 Re7 Re8 Re12 -177.96(9) . . . . ?
Se15 Re7 Re8 Re12 -1.45(8) . . . . ?
Se10 Re7 Re8 Re12 68.89(9) . . . . ?
Re9 Re7 Re8 Re12 -54.66(5) . . . . ?
Re10 Re7 Re8 Re12 -109.10(6) . . . . ?
P8 Re7 Re8 Re10 -125.5(3) . . . . ?
Se16 Re7 Re8 Re10 0.62(9) . . . . ?
Se9 Re7 Re8 Re10 -68.86(9) . . . . ?
Se15 Re7 Re8 Re10 107.65(9) . . . . ?
Se10 Re7 Re8 Re10 177.99(10) . . . . ?
Re9 Re7 Re8 Re10 54.44(5) . . . . ?
Re12 Re7 Re8 Re10 109.10(6) . . . . ?
P8 Re7 Re8 Re11 -179.9(3) . . . . ?
Se16 Re7 Re8 Re11 -53.79(9) . . . . ?
Se9 Re7 Re8 Re11 -123.27(9) . . . . ?
Se15 Re7 Re8 Re11 53.24(9) . . . . ?
Se10 Re7 Re8 Re11 123.57(9) . . . . ?
Re9 Re7 Re8 Re11 0.02(5) . . . . ?
Re12 Re7 Re8 Re11 54.68(5) . . . . ?
Re10 Re7 Re8 Re11 -54.42(5) . . . . ?
P8 Re7 Re9 P12 0.9(4) . . . . ?
Se16 Re7 Re9 P12 -55.5(2) . . . . ?
Se9 Re7 Re9 P12 -125.4(2) . . . . ?
Se15 Re7 Re9 P12 57.4(2) . . . . ?
Se10 Re7 Re9 P12 127.6(2) . . . . ?
Re8 Re7 Re9 P12 -179.0(2) . . . . ?
Re12 Re7 Re9 P12 126.4(2) . . . . ?
Re10 Re7 Re9 P12 -124.4(2) . . . . ?
P8 Re7 Re9 Se15 -56.5(3) . . . . ?
Se16 Re7 Re9 Se15 -112.95(11) . . . . ?
Se9 Re7 Re9 Se15 177.17(12) . . . . ?
Se10 Re7 Re9 Se15 70.24(12) . . . . ?
Re8 Re7 Re9 Se15 123.57(9) . . . . ?
Re12 Re7 Re9 Se15 68.95(9) . . . . ?
Re10 Re7 Re9 Se15 178.16(9) . . . . ?
P8 Re7 Re9 Se12 126.7(3) . . . . ?
Se16 Re7 Re9 Se12 70.31(12) . . . . ?
Se9 Re7 Re9 Se12 0.43(13) . . . . ?
Se15 Re7 Re9 Se12 -176.74(12) . . . . ?
Se10 Re7 Re9 Se12 -106.51(13) . . . . ?
Re8 Re7 Re9 Se12 -53.17(10) . . . . ?
Re12 Re7 Re9 Se12 -107.79(10) . . . . ?
Re10 Re7 Re9 Se12 1.42(9) . . . . ?
P8 Re7 Re9 Se11 -126.8(3) . . . . ?
Se16 Re7 Re9 Se11 176.77(12) . . . . ?
Se9 Re7 Re9 Se11 106.89(12) . . . . ?
Se15 Re7 Re9 Se11 -70.28(12) . . . . ?
Se10 Re7 Re9 Se11 -0.05(14) . . . . ?
Re8 Re7 Re9 Se11 53.29(10) . . . . ?
Re12 Re7 Re9 Se11 -1.33(9) . . . . ?
Re10 Re7 Re9 Se11 107.87(10) . . . . ?
P8 Re7 Re9 Se16 56.4(3) . . . . ?
Se9 Re7 Re9 Se16 -69.88(11) . . . . ?
Se15 Re7 Re9 Se16 112.95(11) . . . . ?
Se10 Re7 Re9 Se16 -176.81(13) . . . . ?
Re8 Re7 Re9 Se16 -123.48(9) . . . . ?
Re12 Re7 Re9 Se16 -178.10(9) . . . . ?
Re10 Re7 Re9 Se16 -68.89(8) . . . . ?
P8 Re7 Re9 Re10 125.3(3) . . . . ?
Se16 Re7 Re9 Re10 68.89(8) . . . . ?
Se9 Re7 Re9 Re10 -0.99(9) . . . . ?
Se15 Re7 Re9 Re10 -178.16(9) . . . . ?
Se10 Re7 Re9 Re10 -107.92(10) . . . . ?
Re8 Re7 Re9 Re10 -54.59(5) . . . . ?
Re12 Re7 Re9 Re10 -109.21(5) . . . . ?
P8 Re7 Re9 Re12 -125.5(3) . . . . ?
Se16 Re7 Re9 Re12 178.10(9) . . . . ?
Se9 Re7 Re9 Re12 108.22(10) . . . . ?
Se15 Re7 Re9 Re12 -68.95(9) . . . . ?
Se10 Re7 Re9 Re12 1.29(10) . . . . ?
Re8 Re7 Re9 Re12 54.62(5) . . . . ?
Re10 Re7 Re9 Re12 109.21(5) . . . . ?
P8 Re7 Re9 Re11 179.9(3) . . . . ?
Se16 Re7 Re9 Re11 123.46(9) . . . . ?
Se9 Re7 Re9 Re11 53.58(10) . . . . ?
Se15 Re7 Re9 Re11 -123.60(9) . . . . ?
Se10 Re7 Re9 Re11 -53.36(10) . . . . ?
Re8 Re7 Re9 Re11 -0.02(5) . . . . ?
Re12 Re7 Re9 Re11 -54.65(5) . . . . ?
Re10 Re7 Re9 Re11 54.56(5) . . . . ?
P12 Re9 Re10 P11 -9.2(4) . . . . ?
Se15 Re9 Re10 P11 -127.5(3) . . . . ?
Se12 Re9 Re10 P11 55.7(3) . . . . ?
Se11 Re9 Re10 P11 125.1(3) . . . . ?
Se16 Re9 Re10 P11 -56.9(3) . . . . ?
Re7 Re9 Re10 P11 -125.7(3) . . . . ?
Re12 Re9 Re10 P11 179.1(3) . . . . ?
Re11 Re9 Re10 P11 124.5(3) . . . . ?
P12 Re9 Re10 Se9 117.5(3) . . . . ?
Se15 Re9 Re10 Se9 -0.81(13) . . . . ?
Se12 Re9 Re10 Se9 -177.57(12) . . . . ?
Se11 Re9 Re10 Se9 -108.24(12) . . . . ?
Se16 Re9 Re10 Se9 69.77(11) . . . . ?
Re7 Re9 Re10 Se9 0.99(9) . . . . ?
Re12 Re9 Re10 Se9 -54.22(10) . . . . ?
Re11 Re9 Re10 Se9 -108.80(10) . . . . ?
P12 Re9 Re10 Se16 47.8(3) . . . . ?
Se15 Re9 Re10 Se16 -70.58(11) . . . . ?
Se12 Re9 Re10 Se16 112.66(11) . . . . ?
Se11 Re9 Re10 Se16 -178.01(11) . . . . ?
Re7 Re9 Re10 Se16 -68.78(8) . . . . ?
Re12 Re9 Re10 Se16 -123.99(9) . . . . ?
Re11 Re9 Re10 Se16 -178.57(8) . . . . ?
P12 Re9 Re10 Se14 -135.9(3) . . . . ?
Se15 Re9 Re10 Se14 105.71(13) . . . . ?
Se12 Re9 Re10 Se14 -71.04(12) . . . . ?
Se11 Re9 Re10 Se14 -1.72(13) . . . . ?
Se16 Re9 Re10 Se14 176.29(12) . . . . ?
Re7 Re9 Re10 Se14 107.51(10) . . . . ?
Re12 Re9 Re10 Se14 52.30(10) . . . . ?
Re11 Re9 Re10 Se14 -2.28(9) . . . . ?
P12 Re9 Re10 Se12 -64.9(3) . . . . ?
Se15 Re9 Re10 Se12 176.76(12) . . . . ?
Se11 Re9 Re10 Se12 69.33(12) . . . . ?
Se16 Re9 Re10 Se12 -112.66(11) . . . . ?
Re7 Re9 Re10 Se12 178.56(9) . . . . ?
Re12 Re9 Re10 Se12 123.34(9) . . . . ?
Re11 Re9 Re10 Se12 68.76(9) . . . . ?
P12 Re9 Re10 Re11 -133.7(3) . . . . ?
Se15 Re9 Re10 Re11 107.99(10) . . . . ?
Se12 Re9 Re10 Re11 -68.76(9) . . . . ?
Se11 Re9 Re10 Re11 0.56(9) . . . . ?
Se16 Re9 Re10 Re11 178.57(8) . . . . ?
Re7 Re9 Re10 Re11 109.79(5) . . . . ?
Re12 Re9 Re10 Re11 54.58(5) . . . . ?
P12 Re9 Re10 Re8 171.1(3) . . . . ?
Se15 Re9 Re10 Re8 52.76(10) . . . . ?
Se12 Re9 Re10 Re8 -124.00(9) . . . . ?
Se11 Re9 Re10 Re8 -54.67(10) . . . . ?
Se16 Re9 Re10 Re8 123.34(9) . . . . ?
Re7 Re9 Re10 Re8 54.56(5) . . . . ?
Re12 Re9 Re10 Re8 -0.65(5) . . . . ?
Re11 Re9 Re10 Re8 -55.24(5) . . . . ?
P12 Re9 Re10 Re7 116.5(3) . . . . ?
Se15 Re9 Re10 Re7 -1.80(9) . . . . ?
Se12 Re9 Re10 Re7 -178.56(9) . . . . ?
Se11 Re9 Re10 Re7 -109.23(9) . . . . ?
Se16 Re9 Re10 Re7 68.78(8) . . . . ?
Re12 Re9 Re10 Re7 -55.21(5) . . . . ?
Re11 Re9 Re10 Re7 -109.79(5) . . . . ?
P9 Re8 Re10 P11 0.5(4) . . . . ?
Se14 Re8 Re10 P11 -55.7(3) . . . . ?
Se10 Re8 Re10 P11 127.7(3) . . . . ?
Se9 Re8 Re10 P11 56.8(3) . . . . ?
Se13 Re8 Re10 P11 -125.9(3) . . . . ?
Re12 Re8 Re10 P11 -179.1(3) . . . . ?
Re7 Re8 Re10 P11 125.8(3) . . . . ?
Re11 Re8 Re10 P11 -124.5(3) . . . . ?
P9 Re8 Re10 Se9 -56.4(3) . . . . ?
Se14 Re8 Re10 Se9 -112.51(13) . . . . ?
Se10 Re8 Re10 Se9 70.87(13) . . . . ?
Se13 Re8 Re10 Se9 177.28(13) . . . . ?
Re12 Re8 Re10 Se9 124.08(10) . . . . ?
Re7 Re8 Re10 Se9 68.92(10) . . . . ?
Re11 Re8 Re10 Se9 178.68(10) . . . . ?
P9 Re8 Re10 Se16 -125.9(3) . . . . ?
Se14 Re8 Re10 Se16 177.95(13) . . . . ?
Se10 Re8 Re10 Se16 1.33(14) . . . . ?
Se9 Re8 Re10 Se16 -69.54(12) . . . . ?
Se13 Re8 Re10 Se16 107.74(13) . . . . ?
Re12 Re8 Re10 Se16 54.54(10) . . . . ?
Re7 Re8 Re10 Se16 -0.62(9) . . . . ?
Re11 Re8 Re10 Se16 109.14(10) . . . . ?
P9 Re8 Re10 Se14 56.1(3) . . . . ?
Se10 Re8 Re10 Se14 -176.62(14) . . . . ?
Se9 Re8 Re10 Se14 112.51(13) . . . . ?
Se13 Re8 Re10 Se14 -70.21(13) . . . . ?
Re12 Re8 Re10 Se14 -123.42(11) . . . . ?
Re7 Re8 Re10 Se14 -178.58(11) . . . . ?
Re11 Re8 Re10 Se14 -68.81(10) . . . . ?
P9 Re8 Re10 Se12 127.1(3) . . . . ?
Se14 Re8 Re10 Se12 70.96(13) . . . . ?
Se10 Re8 Re10 Se12 -105.66(13) . . . . ?
Se9 Re8 Re10 Se12 -176.53(13) . . . . ?
Se13 Re8 Re10 Se12 0.74(14) . . . . ?
Re12 Re8 Re10 Se12 -52.46(10) . . . . ?
Re7 Re8 Re10 Se12 -107.62(10) . . . . ?
Re11 Re8 Re10 Se12 2.15(9) . . . . ?
P9 Re8 Re10 Re9 -179.8(3) . . . . ?
Se14 Re8 Re10 Re9 124.07(11) . . . . ?
Se10 Re8 Re10 Re9 -52.55(10) . . . . ?
Se9 Re8 Re10 Re9 -123.42(10) . . . . ?
Se13 Re8 Re10 Re9 53.86(10) . . . . ?
Re12 Re8 Re10 Re9 0.65(5) . . . . ?
Re7 Re8 Re10 Re9 -54.51(5) . . . . ?
Re11 Re8 Re10 Re9 55.26(5) . . . . ?
P9 Re8 Re10 Re11 125.0(3) . . . . ?
Se14 Re8 Re10 Re11 68.81(10) . . . . ?
Se10 Re8 Re10 Re11 -107.81(10) . . . . ?
Se9 Re8 Re10 Re11 -178.68(10) . . . . ?
Se13 Re8 Re10 Re11 -1.40(9) . . . . ?
Re12 Re8 Re10 Re11 -54.60(5) . . . . ?
Re7 Re8 Re10 Re11 -109.76(6) . . . . ?
P9 Re8 Re10 Re7 -125.3(3) . . . . ?
Se14 Re8 Re10 Re7 178.58(11) . . . . ?
Se10 Re8 Re10 Re7 1.95(9) . . . . ?
Se9 Re8 Re10 Re7 -68.92(10) . . . . ?
Se13 Re8 Re10 Re7 108.36(10) . . . . ?
Re12 Re8 Re10 Re7 55.16(5) . . . . ?
Re11 Re8 Re10 Re7 109.76(6) . . . . ?
P8 Re7 Re10 P11 -1.4(4) . . . . ?
Se16 Re7 Re10 P11 54.7(3) . . . . ?
Se9 Re7 Re10 P11 -56.6(3) . . . . ?
Se15 Re7 Re10 P11 126.2(3) . . . . ?
Se10 Re7 Re10 P11 -127.9(3) . . . . ?
Re9 Re7 Re10 P11 124.5(3) . . . . ?
Re8 Re7 Re10 P11 -126.0(3) . . . . ?
Re12 Re7 Re10 P11 179.2(3) . . . . ?
P8 Re7 Re10 Se9 55.2(3) . . . . ?
Se16 Re7 Re10 Se9 111.22(12) . . . . ?
Se15 Re7 Re10 Se9 -177.20(12) . . . . ?
Se10 Re7 Re10 Se9 -71.37(12) . . . . ?
Re9 Re7 Re10 Se9 -178.97(9) . . . . ?
Re8 Re7 Re10 Se9 -69.43(9) . . . . ?
Re12 Re7 Re10 Se9 -124.21(9) . . . . ?
P8 Re7 Re10 Se16 -56.0(3) . . . . ?
Se9 Re7 Re10 Se16 -111.22(12) . . . . ?
Se15 Re7 Re10 Se16 71.58(11) . . . . ?
Se10 Re7 Re10 Se16 177.41(12) . . . . ?
Re9 Re7 Re10 Se16 69.81(8) . . . . ?
Re8 Re7 Re10 Se16 179.35(9) . . . . ?
Re12 Re7 Re10 Se16 124.57(9) . . . . ?
P8 Re7 Re10 Se14 126.0(3) . . . . ?
Se16 Re7 Re10 Se14 -177.98(13) . . . . ?
Se9 Re7 Re10 Se14 70.80(13) . . . . ?
Se15 Re7 Re10 Se14 -106.40(13) . . . . ?
Se10 Re7 Re10 Se14 -0.57(14) . . . . ?
Re9 Re7 Re10 Se14 -108.17(11) . . . . ?
Re8 Re7 Re10 Se14 1.37(10) . . . . ?
Re12 Re7 Re10 Se14 -53.41(11) . . . . ?
P8 Re7 Re10 Se12 -127.2(3) . . . . ?
Se16 Re7 Re10 Se12 -71.20(12) . . . . ?
Se9 Re7 Re10 Se12 177.58(12) . . . . ?
Se15 Re7 Re10 Se12 0.38(13) . . . . ?
Se10 Re7 Re10 Se12 106.21(12) . . . . ?
Re9 Re7 Re10 Se12 -1.39(9) . . . . ?
Re8 Re7 Re10 Se12 108.15(10) . . . . ?
Re12 Re7 Re10 Se12 53.38(10) . . . . ?
P8 Re7 Re10 Re9 -125.8(3) . . . . ?
Se16 Re7 Re10 Re9 -69.81(8) . . . . ?
Se9 Re7 Re10 Re9 178.97(9) . . . . ?
Se15 Re7 Re10 Re9 1.77(9) . . . . ?
Se10 Re7 Re10 Re9 107.60(10) . . . . ?
Re8 Re7 Re10 Re9 109.54(5) . . . . ?
Re12 Re7 Re10 Re9 54.76(4) . . . . ?
P8 Re7 Re10 Re11 179.4(3) . . . . ?
Se16 Re7 Re10 Re11 -124.58(9) . . . . ?
Se9 Re7 Re10 Re11 124.20(9) . . . . ?
Se15 Re7 Re10 Re11 -53.00(9) . . . . ?
Se10 Re7 Re10 Re11 52.83(10) . . . . ?
Re9 Re7 Re10 Re11 -54.77(5) . . . . ?
Re8 Re7 Re10 Re11 54.77(5) . . . . ?
Re12 Re7 Re10 Re11 -0.01(5) . . . . ?
P8 Re7 Re10 Re8 124.6(3) . . . . ?
Se16 Re7 Re10 Re8 -179.35(9) . . . . ?
Se9 Re7 Re10 Re8 69.43(9) . . . . ?
Se15 Re7 Re10 Re8 -107.77(9) . . . . ?
Se10 Re7 Re10 Re8 -1.94(9) . . . . ?
Re9 Re7 Re10 Re8 -109.54(5) . . . . ?
Re12 Re7 Re10 Re8 -54.78(5) . . . . ?
P11 Re10 Re11 P7 0.3(4) . . . . ?
Se9 Re10 Re11 P7 -127.2(3) . . . . ?
Se16 Re10 Re11 P7 126.6(3) . . . . ?
Se14 Re10 Re11 P7 -57.2(3) . . . . ?
Se12 Re10 Re11 P7 56.3(3) . . . . ?
Re9 Re10 Re11 P7 125.2(3) . . . . ?
Re8 Re10 Re11 P7 -126.0(3) . . . . ?
Re7 Re10 Re11 P7 179.6(3) . . . . ?
P11 Re10 Re11 Se13 127.7(3) . . . . ?
Se9 Re10 Re11 Se13 0.14(14) . . . . ?
Se16 Re10 Re11 Se13 -106.01(12) . . . . ?
Se14 Re10 Re11 Se13 70.23(12) . . . . ?
Se12 Re10 Re11 Se13 -176.35(13) . . . . ?
Re9 Re10 Re11 Se13 -107.40(10) . . . . ?
Re8 Re10 Re11 Se13 1.42(10) . . . . ?
Re7 Re10 Re11 Se13 -53.02(10) . . . . ?
P11 Re10 Re11 Se14 57.5(3) . . . . ?
Se9 Re10 Re11 Se14 -70.09(13) . . . . ?
Se16 Re10 Re11 Se14 -176.24(12) . . . . ?
Se12 Re10 Re11 Se14 113.42(12) . . . . ?
Re9 Re10 Re11 Se14 -177.63(9) . . . . ?
Re8 Re10 Re11 Se14 -68.81(9) . . . . ?
Re7 Re10 Re11 Se14 -123.25(9) . . . . ?
P11 Re10 Re11 Se12 -55.9(3) . . . . ?
Se9 Re10 Re11 Se12 176.49(13) . . . . ?
Se16 Re10 Re11 Se12 70.34(12) . . . . ?
Se14 Re10 Re11 Se12 -113.42(12) . . . . ?
Re9 Re10 Re11 Se12 68.95(9) . . . . ?
Re8 Re10 Re11 Se12 177.77(10) . . . . ?
Re7 Re10 Re11 Se12 123.32(9) . . . . ?
P11 Re10 Re11 Se11 -125.4(3) . . . . ?
Se9 Re10 Re11 Se11 106.98(13) . . . . ?
Se16 Re10 Re11 Se11 0.83(13) . . . . ?
Se14 Re10 Re11 Se11 177.07(12) . . . . ?
Se12 Re10 Re11 Se11 -69.51(12) . . . . ?
Re9 Re10 Re11 Se11 -0.56(9) . . . . ?
Re8 Re10 Re11 Se11 108.26(9) . . . . ?
Re7 Re10 Re11 Se11 53.81(9) . . . . ?
P11 Re10 Re11 Re9 -124.9(3) . . . . ?
Se9 Re10 Re11 Re9 107.54(10) . . . . ?
Se16 Re10 Re11 Re9 1.39(8) . . . . ?
Se14 Re10 Re11 Re9 177.63(9) . . . . ?
Se12 Re10 Re11 Re9 -68.95(9) . . . . ?
Re8 Re10 Re11 Re9 108.83(5) . . . . ?
Re7 Re10 Re11 Re9 54.38(4) . . . . ?
P11 Re10 Re11 Re12 -179.2(3) . . . . ?
Se9 Re10 Re11 Re12 53.18(11) . . . . ?
Se16 Re10 Re11 Re12 -52.98(9) . . . . ?
Se14 Re10 Re11 Re12 123.26(9) . . . . ?
Se12 Re10 Re11 Re12 -123.31(9) . . . . ?
Re9 Re10 Re11 Re12 -54.37(4) . . . . ?
Re8 Re10 Re11 Re12 54.46(5) . . . . ?
Re7 Re10 Re11 Re12 0.01(5) . . . . ?
P11 Re10 Re11 Re8 126.3(3) . . . . ?
Se9 Re10 Re11 Re8 -1.28(10) . . . . ?
Se16 Re10 Re11 Re8 -107.43(9) . . . . ?
Se14 Re10 Re11 Re8 68.81(9) . . . . ?
Se12 Re10 Re11 Re8 -177.77(10) . . . . ?
Re9 Re10 Re11 Re8 -108.83(5) . . . . ?
Re7 Re10 Re11 Re8 -54.45(5) . . . . ?
P12 Re9 Re11 P7 0.5(4) . . . . ?
Se15 Re9 Re11 P7 127.8(3) . . . . ?
Se12 Re9 Re11 P7 -53.4(3) . . . . ?
Se11 Re9 Re11 P7 57.4(3) . . . . ?
Se16 Re9 Re11 P7 -124.6(3) . . . . ?
Re10 Re9 Re11 P7 -123.2(3) . . . . ?
Re7 Re9 Re11 P7 -178.2(3) . . . . ?
Re12 Re9 Re11 P7 126.9(3) . . . . ?
P12 Re9 Re11 Se13 -127.8(3) . . . . ?
Se15 Re9 Re11 Se13 -0.59(14) . . . . ?
Se12 Re9 Re11 Se13 178.25(14) . . . . ?
Se11 Re9 Re11 Se13 -70.96(13) . . . . ?
Se16 Re9 Re11 Se13 107.08(13) . . . . ?
Re10 Re9 Re11 Se13 108.46(11) . . . . ?
Re7 Re9 Re11 Se13 53.43(11) . . . . ?
Re12 Re9 Re11 Se13 -1.48(10) . . . . ?
P12 Re9 Re11 Se14 126.0(3) . . . . ?
Se15 Re9 Re11 Se14 -106.74(12) . . . . ?
Se12 Re9 Re11 Se14 72.09(13) . . . . ?
Se11 Re9 Re11 Se14 -177.12(12) . . . . ?
Se16 Re9 Re11 Se14 0.92(13) . . . . ?
Re10 Re9 Re11 Se14 2.30(9) . . . . ?
Re7 Re9 Re11 Se14 -52.73(10) . . . . ?
Re12 Re9 Re11 Se14 -107.64(10) . . . . ?
P12 Re9 Re11 Se12 53.9(3) . . . . ?
Se15 Re9 Re11 Se12 -178.84(13) . . . . ?
Se11 Re9 Re11 Se12 110.79(12) . . . . ?
Se16 Re9 Re11 Se12 -71.17(12) . . . . ?
Re10 Re9 Re11 Se12 -69.79(10) . . . . ?
Re7 Re9 Re11 Se12 -124.83(10) . . . . ?
Re12 Re9 Re11 Se12 -179.73(10) . . . . ?
P12 Re9 Re11 Se11 -56.9(3) . . . . ?
Se15 Re9 Re11 Se11 70.37(12) . . . . ?
Se12 Re9 Re11 Se11 -110.79(12) . . . . ?
Se16 Re9 Re11 Se11 178.04(11) . . . . ?
Re10 Re9 Re11 Se11 179.42(9) . . . . ?
Re7 Re9 Re11 Se11 124.39(9) . . . . ?
Re12 Re9 Re11 Se11 69.48(9) . . . . ?
P12 Re9 Re11 Re10 123.7(3) . . . . ?
Se15 Re9 Re11 Re10 -109.05(10) . . . . ?
Se12 Re9 Re11 Re10 69.79(10) . . . . ?
Se11 Re9 Re11 Re10 -179.42(9) . . . . ?
Se16 Re9 Re11 Re10 -1.38(8) . . . . ?
Re7 Re9 Re11 Re10 -55.03(5) . . . . ?
Re12 Re9 Re11 Re10 -109.94(6) . . . . ?
P12 Re9 Re11 Re12 -126.3(3) . . . . ?
Se15 Re9 Re11 Re12 0.89(9) . . . . ?
Se12 Re9 Re11 Re12 179.73(10) . . . . ?
Se11 Re9 Re11 Re12 -69.48(9) . . . . ?
Se16 Re9 Re11 Re12 108.56(9) . . . . ?
Re10 Re9 Re11 Re12 109.94(6) . . . . ?
Re7 Re9 Re11 Re12 54.91(5) . . . . ?
P12 Re9 Re11 Re8 178.8(3) . . . . ?
Se15 Re9 Re11 Re8 -53.99(10) . . . . ?
Se12 Re9 Re11 Re8 124.85(10) . . . . ?
Se11 Re9 Re11 Re8 -124.36(9) . . . . ?
Se16 Re9 Re11 Re8 53.68(9) . . . . ?
Re10 Re9 Re11 Re8 55.05(5) . . . . ?
Re7 Re9 Re11 Re8 0.02(5) . . . . ?
Re12 Re9 Re11 Re8 -54.88(5) . . . . ?
P9 Re8 Re11 P7 2.2(4) . . . . ?
Se14 Re8 Re11 P7 53.7(3) . . . . ?
Se10 Re8 Re11 P7 -128.1(3) . . . . ?
Se9 Re8 Re11 P7 124.6(3) . . . . ?
Se13 Re8 Re11 P7 -58.1(3) . . . . ?
Re12 Re8 Re11 P7 -126.9(3) . . . . ?
Re7 Re8 Re11 P7 178.2(3) . . . . ?
Re10 Re8 Re11 P7 123.4(3) . . . . ?
P9 Re8 Re11 Se13 60.3(3) . . . . ?
Se14 Re8 Re11 Se13 111.78(12) . . . . ?
Se10 Re8 Re11 Se13 -69.98(12) . . . . ?
Se9 Re8 Re11 Se13 -177.26(13) . . . . ?
Re12 Re8 Re11 Se13 -68.78(9) . . . . ?
Re7 Re8 Re11 Se13 -123.69(10) . . . . ?
Re10 Re8 Re11 Se13 -178.53(10) . . . . ?
P9 Re8 Re11 Se14 -51.5(3) . . . . ?
Se10 Re8 Re11 Se14 178.24(12) . . . . ?
Se9 Re8 Re11 Se14 70.96(12) . . . . ?
Se13 Re8 Re11 Se14 -111.78(12) . . . . ?
Re12 Re8 Re11 Se14 179.45(9) . . . . ?
Re7 Re8 Re11 Se14 124.54(9) . . . . ?
Re10 Re8 Re11 Se14 69.69(9) . . . . ?
P9 Re8 Re11 Se12 -123.3(3) . . . . ?
Se14 Re8 Re11 Se12 -71.86(12) . . . . ?
Se10 Re8 Re11 Se12 106.38(12) . . . . ?
Se9 Re8 Re11 Se12 -0.90(14) . . . . ?
Se13 Re8 Re11 Se12 176.36(13) . . . . ?
Re12 Re8 Re11 Se12 107.58(10) . . . . ?
Re7 Re8 Re11 Se12 52.67(10) . . . . ?
Re10 Re8 Re11 Se12 -2.17(9) . . . . ?
P9 Re8 Re11 Se11 130.8(3) . . . . ?
Se14 Re8 Re11 Se11 -177.68(12) . . . . ?
Se10 Re8 Re11 Se11 0.56(13) . . . . ?
Se9 Re8 Re11 Se11 -106.72(12) . . . . ?
Se13 Re8 Re11 Se11 70.54(12) . . . . ?
Re12 Re8 Re11 Se11 1.77(9) . . . . ?
Re7 Re8 Re11 Se11 -53.14(9) . . . . ?
Re10 Re8 Re11 Se11 -107.99(9) . . . . ?
P9 Re8 Re11 Re10 -121.2(3) . . . . ?
Se14 Re8 Re11 Re10 -69.69(9) . . . . ?
Se10 Re8 Re11 Re10 108.55(10) . . . . ?
Se9 Re8 Re11 Re10 1.27(10) . . . . ?
Se13 Re8 Re11 Re10 178.53(10) . . . . ?
Re12 Re8 Re11 Re10 109.76(5) . . . . ?
Re7 Re8 Re11 Re10 54.85(4) . . . . ?
P9 Re8 Re11 Re9 -176.0(3) . . . . ?
Se14 Re8 Re11 Re9 -124.56(9) . . . . ?
Se10 Re8 Re11 Re9 53.68(10) . . . . ?
Se9 Re8 Re11 Re9 -53.60(10) . . . . ?
Se13 Re8 Re11 Re9 123.66(10) . . . . ?
Re12 Re8 Re11 Re9 54.89(5) . . . . ?
Re7 Re8 Re11 Re9 -0.02(5) . . . . ?
Re10 Re8 Re11 Re9 -54.87(5) . . . . ?
P9 Re8 Re11 Re12 129.1(3) . . . . ?
Se14 Re8 Re11 Re12 -179.45(9) . . . . ?
Se10 Re8 Re11 Re12 -1.20(9) . . . . ?
Se9 Re8 Re11 Re12 -108.48(10) . . . . ?
Se13 Re8 Re11 Re12 68.78(9) . . . . ?
Re7 Re8 Re11 Re12 -54.91(5) . . . . ?
Re10 Re8 Re11 Re12 -109.76(5) . . . . ?
P12 Re9 Re12 P10 8.0(4) . . . . ?
Se15 Re9 Re12 P10 54.9(3) . . . . ?
Se12 Re9 Re12 P10 -126.3(3) . . . . ?
Se11 Re9 Re12 P10 -57.2(3) . . . . ?
Se16 Re9 Re12 P10 126.0(3) . . . . ?
Re10 Re9 Re12 P10 179.5(3) . . . . ?
Re7 Re9 Re12 P10 124.2(3) . . . . ?
Re11 Re9 Re12 P10 -126.0(3) . . . . ?
P12 Re9 Re12 Se13 135.5(3) . . . . ?
Se15 Re9 Re12 Se13 -177.60(13) . . . . ?
Se12 Re9 Re12 Se13 1.22(15) . . . . ?
Se11 Re9 Re12 Se13 70.30(13) . . . . ?
Se16 Re9 Re12 Se13 -106.49(13) . . . . ?
Re10 Re9 Re12 Se13 -53.01(11) . . . . ?
Re7 Re9 Re12 Se13 -108.33(11) . . . . ?
Re11 Re9 Re12 Se13 1.48(10) . . . . ?
P12 Re9 Re12 Se10 -117.5(3) . . . . ?
Se15 Re9 Re12 Se10 -70.56(12) . . . . ?
Se12 Re9 Re12 Se10 108.27(13) . . . . ?
Se11 Re9 Re12 Se10 177.34(13) . . . . ?
Se16 Re9 Re12 Se10 0.55(14) . . . . ?
Re10 Re9 Re12 Se10 54.04(10) . . . . ?
Re7 Re9 Re12 Se10 -1.29(10) . . . . ?
Re11 Re9 Re12 Se10 108.52(11) . . . . ?
P12 Re9 Re12 Se15 -46.9(3) . . . . ?
Se12 Re9 Re12 Se15 178.82(13) . . . . ?
Se11 Re9 Re12 Se15 -112.10(12) . . . . ?
Se16 Re9 Re12 Se15 71.10(12) . . . . ?
Re10 Re9 Re12 Se15 124.59(9) . . . . ?
Re7 Re9 Re12 Se15 69.26(9) . . . . ?
Re11 Re9 Re12 Se15 179.08(9) . . . . ?
P12 Re9 Re12 Se11 65.2(3) . . . . ?
Se15 Re9 Re12 Se11 112.10(12) . . . . ?
Se12 Re9 Re12 Se11 -69.08(13) . . . . ?
Se16 Re9 Re12 Se11 -176.79(12) . . . . ?
Re10 Re9 Re12 Se11 -123.31(9) . . . . ?
Re7 Re9 Re12 Se11 -178.63(10) . . . . ?
Re11 Re9 Re12 Se11 -68.82(9) . . . . ?
P12 Re9 Re12 Re8 -170.9(3) . . . . ?
Se15 Re9 Re12 Re8 -123.94(9) . . . . ?
Se12 Re9 Re12 Re8 54.88(11) . . . . ?
Se11 Re9 Re12 Re8 123.96(9) . . . . ?
Se16 Re9 Re12 Re8 -52.83(9) . . . . ?
Re10 Re9 Re12 Re8 0.65(5) . . . . ?
Re7 Re9 Re12 Re8 -54.67(5) . . . . ?
Re11 Re9 Re12 Re8 55.14(5) . . . . ?
P12 Re9 Re12 Re11 134.0(3) . . . . ?
Se15 Re9 Re12 Re11 -179.08(9) . . . . ?
Se12 Re9 Re12 Re11 -0.26(10) . . . . ?
Se11 Re9 Re12 Re11 68.82(9) . . . . ?
Se16 Re9 Re12 Re11 -107.98(10) . . . . ?
Re10 Re9 Re12 Re11 -54.49(5) . . . . ?
Re7 Re9 Re12 Re11 -109.82(6) . . . . ?
P12 Re9 Re12 Re7 -116.2(3) . . . . ?
Se15 Re9 Re12 Re7 -69.26(9) . . . . ?
Se12 Re9 Re12 Re7 109.56(11) . . . . ?
Se11 Re9 Re12 Re7 178.63(10) . . . . ?
Se16 Re9 Re12 Re7 1.84(9) . . . . ?
Re10 Re9 Re12 Re7 55.33(5) . . . . ?
Re11 Re9 Re12 Re7 109.82(6) . . . . ?
P9 Re8 Re12 P10 1.0(4) . . . . ?
Se14 Re8 Re12 P10 126.6(3) . . . . ?
Se10 Re8 Re12 P10 -55.2(3) . . . . ?
Se9 Re8 Re12 P10 -126.3(3) . . . . ?
Se13 Re8 Re12 P10 57.4(3) . . . . ?
Re7 Re8 Re12 P10 -124.3(3) . . . . ?
Re10 Re8 Re12 P10 -179.5(3) . . . . ?
Re11 Re8 Re12 P10 126.1(3) . . . . ?
P9 Re8 Re12 Se13 -56.4(3) . . . . ?
Se14 Re8 Re12 Se13 69.20(12) . . . . ?
Se10 Re8 Re12 Se13 -112.58(12) . . . . ?
Se9 Re8 Re12 Se13 176.29(12) . . . . ?
Re7 Re8 Re12 Se13 178.27(9) . . . . ?
Re10 Re8 Re12 Se13 123.09(9) . . . . ?
Re11 Re8 Re12 Se13 68.67(9) . . . . ?
P9 Re8 Re12 Se10 56.2(3) . . . . ?
Se14 Re8 Re12 Se10 -178.22(12) . . . . ?
Se9 Re8 Re12 Se10 -71.13(12) . . . . ?
Se13 Re8 Re12 Se10 112.58(12) . . . . ?
Re7 Re8 Re12 Se10 -69.15(9) . . . . ?
Re10 Re8 Re12 Se10 -124.33(9) . . . . ?
Re11 Re8 Re12 Se10 -178.75(9) . . . . ?
P9 Re8 Re12 Se15 126.8(3) . . . . ?
Se14 Re8 Re12 Se15 -107.61(12) . . . . ?
Se10 Re8 Re12 Se15 70.61(12) . . . . ?
Se9 Re8 Re12 Se15 -0.52(13) . . . . ?
Se13 Re8 Re12 Se15 -176.82(12) . . . . ?
Re7 Re8 Re12 Se15 1.45(9) . . . . ?
Re10 Re8 Re12 Se15 -53.73(10) . . . . ?
Re11 Re8 Re12 Se15 -108.15(9) . . . . ?
P9 Re8 Re12 Se11 -126.8(3) . . . . ?
Se14 Re8 Re12 Se11 -1.22(13) . . . . ?
Se10 Re8 Re12 Se11 177.00(12) . . . . ?
Se9 Re8 Re12 Se11 105.87(12) . . . . ?
Se13 Re8 Re12 Se11 -70.42(12) . . . . ?
Re7 Re8 Re12 Se11 107.84(9) . . . . ?
Re10 Re8 Re12 Se11 52.66(10) . . . . ?
Re11 Re8 Re12 Se11 -1.76(9) . . . . ?
P9 Re8 Re12 Re9 179.8(3) . . . . ?
Se14 Re8 Re12 Re9 -54.54(10) . . . . ?
Se10 Re8 Re12 Re9 123.68(9) . . . . ?
Se9 Re8 Re12 Re9 52.55(10) . . . . ?
Se13 Re8 Re12 Re9 -123.74(9) . . . . ?
Re7 Re8 Re12 Re9 54.53(5) . . . . ?
Re10 Re8 Re12 Re9 -0.65(5) . . . . ?
Re11 Re8 Re12 Re9 -55.07(5) . . . . ?
P9 Re8 Re12 Re11 -125.1(3) . . . . ?
Se14 Re8 Re12 Re11 0.53(9) . . . . ?
Se10 Re8 Re12 Re11 178.75(9) . . . . ?
Se9 Re8 Re12 Re11 107.62(10) . . . . ?
Se13 Re8 Re12 Re11 -68.67(9) . . . . ?
Re7 Re8 Re12 Re11 109.60(5) . . . . ?
Re10 Re8 Re12 Re11 54.42(5) . . . . ?
P9 Re8 Re12 Re7 125.3(3) . . . . ?
Se14 Re8 Re12 Re7 -109.07(10) . . . . ?
Se10 Re8 Re12 Re7 69.15(9) . . . . ?
Se9 Re8 Re12 Re7 -1.98(9) . . . . ?
Se13 Re8 Re12 Re7 -178.27(9) . . . . ?
Re10 Re8 Re12 Re7 -55.18(5) . . . . ?
Re11 Re8 Re12 Re7 -109.60(5) . . . . ?
P7 Re11 Re12 P10 1.3(4) . . . . ?
Se13 Re11 Re12 P10 -55.0(3) . . . . ?
Se14 Re11 Re12 P10 -125.1(3) . . . . ?
Se12 Re11 Re12 P10 126.8(3) . . . . ?
Se11 Re11 Re12 P10 57.3(3) . . . . ?
Re10 Re11 Re12 P10 -179.1(3) . . . . ?
Re9 Re11 Re12 P10 126.5(3) . . . . ?
Re8 Re11 Re12 P10 -124.5(3) . . . . ?
P7 Re11 Re12 Se13 56.3(3) . . . . ?
Se14 Re11 Re12 Se13 -70.09(13) . . . . ?
Se12 Re11 Re12 Se13 -178.20(14) . . . . ?
Se11 Re11 Re12 Se13 112.27(12) . . . . ?
Re10 Re11 Re12 Se13 -124.14(10) . . . . ?
Re9 Re11 Re12 Se13 -178.46(10) . . . . ?
Re8 Re11 Re12 Se13 -69.56(10) . . . . ?
P7 Re11 Re12 Se10 127.1(3) . . . . ?
Se13 Re11 Re12 Se10 70.76(13) . . . . ?
Se14 Re11 Re12 Se10 0.68(13) . . . . ?
Se12 Re11 Re12 Se10 -107.44(13) . . . . ?
Se11 Re11 Re12 Se10 -176.97(12) . . . . ?
Re10 Re11 Re12 Se10 -53.38(10) . . . . ?
Re9 Re11 Re12 Se10 -107.70(10) . . . . ?
Re8 Re11 Re12 Se10 1.21(9) . . . . ?
P7 Re11 Re12 Se15 -126.1(3) . . . . ?
Se13 Re11 Re12 Se15 177.57(13) . . . . ?
Se14 Re11 Re12 Se15 107.48(12) . . . . ?
Se12 Re11 Re12 Se15 -0.63(14) . . . . ?
Se11 Re11 Re12 Se15 -70.16(12) . . . . ?
Re10 Re11 Re12 Se15 53.43(10) . . . . ?
Re9 Re11 Re12 Se15 -0.89(9) . . . . ?
Re8 Re11 Re12 Se15 108.02(10) . . . . ?
P7 Re11 Re12 Se11 -56.0(3) . . . . ?
Se13 Re11 Re12 Se11 -112.27(12) . . . . ?
Se14 Re11 Re12 Se11 177.65(12) . . . . ?
Se12 Re11 Re12 Se11 69.53(12) . . . . ?
Re10 Re11 Re12 Se11 123.59(9) . . . . ?
Re9 Re11 Re12 Se11 69.27(8) . . . . ?
Re8 Re11 Re12 Se11 178.18(9) . . . . ?
P7 Re11 Re12 Re9 -125.2(3) . . . . ?
Se13 Re11 Re12 Re9 178.46(10) . . . . ?
Se14 Re11 Re12 Re9 108.37(10) . . . . ?
Se12 Re11 Re12 Re9 0.26(10) . . . . ?
Se11 Re11 Re12 Re9 -69.27(8) . . . . ?
Re10 Re11 Re12 Re9 54.31(5) . . . . ?
Re8 Re11 Re12 Re9 108.90(5) . . . . ?
P7 Re11 Re12 Re8 125.9(3) . . . . ?
Se13 Re11 Re12 Re8 69.56(10) . . . . ?
Se14 Re11 Re12 Re8 -0.53(9) . . . . ?
Se12 Re11 Re12 Re8 -108.65(11) . . . . ?
Se11 Re11 Re12 Re8 -178.18(9) . . . . ?
Re10 Re11 Re12 Re8 -54.59(5) . . . . ?
Re9 Re11 Re12 Re8 -108.90(5) . . . . ?
P7 Re11 Re12 Re7 -179.6(3) . . . . ?
Se13 Re11 Re12 Re7 124.13(10) . . . . ?
Se14 Re11 Re12 Re7 54.05(10) . . . . ?
Se12 Re11 Re12 Re7 -54.07(11) . . . . ?
Se11 Re11 Re12 Re7 -123.60(9) . . . . ?
Re10 Re11 Re12 Re7 -0.01(5) . . . . ?
Re9 Re11 Re12 Re7 -54.33(5) . . . . ?
Re8 Re11 Re12 Re7 54.58(5) . . . . ?
P8 Re7 Re12 P10 -0.2(4) . . . . ?
Se16 Re7 Re12 P10 -128.1(3) . . . . ?
Se9 Re7 Re12 P10 126.3(3) . . . . ?
Se15 Re7 Re12 P10 -57.2(3) . . . . ?
Se10 Re7 Re12 P10 55.1(3) . . . . ?
Re9 Re7 Re12 P10 -126.2(3) . . . . ?
Re8 Re7 Re12 P10 124.3(3) . . . . ?
Re10 Re7 Re12 P10 179.2(3) . . . . ?
P8 Re7 Re12 Se13 -126.3(3) . . . . ?
Se16 Re7 Re12 Se13 105.88(12) . . . . ?
Se9 Re7 Re12 Se13 0.29(13) . . . . ?
Se15 Re7 Re12 Se13 176.81(12) . . . . ?
Se10 Re7 Re12 Se13 -70.93(12) . . . . ?
Re9 Re7 Re12 Se13 107.73(9) . . . . ?
Re8 Re7 Re12 Se13 -1.68(9) . . . . ?
Re10 Re7 Re12 Se13 53.12(9) . . . . ?
P8 Re7 Re12 Se10 -55.3(3) . . . . ?
Se16 Re7 Re12 Se10 176.81(13) . . . . ?
Se9 Re7 Re12 Se10 71.22(12) . . . . ?
Se15 Re7 Re12 Se10 -112.26(12) . . . . ?
Re9 Re7 Re12 Se10 178.66(10) . . . . ?
Re8 Re7 Re12 Se10 69.25(9) . . . . ?
Re10 Re7 Re12 Se10 124.06(10) . . . . ?
P8 Re7 Re12 Se15 56.9(3) . . . . ?
Se16 Re7 Re12 Se15 -70.93(11) . . . . ?
Se9 Re7 Re12 Se15 -176.52(12) . . . . ?
Se10 Re7 Re12 Se15 112.26(12) . . . . ?
Re9 Re7 Re12 Se15 -69.08(8) . . . . ?
Re8 Re7 Re12 Se15 -178.50(9) . . . . ?
Re10 Re7 Re12 Se15 -123.69(9) . . . . ?
P8 Re7 Re12 Se11 127.3(3) . . . . ?
Se16 Re7 Re12 Se11 -0.53(13) . . . . ?
Se9 Re7 Re12 Se11 -106.12(12) . . . . ?
Se15 Re7 Re12 Se11 70.40(12) . . . . ?
Se10 Re7 Re12 Se11 -177.34(13) . . . . ?
Re9 Re7 Re12 Se11 1.32(9) . . . . ?
Re8 Re7 Re12 Se11 -108.09(10) . . . . ?
Re10 Re7 Re12 Se11 -53.28(10) . . . . ?
P8 Re7 Re12 Re9 126.0(3) . . . . ?
Se16 Re7 Re12 Re9 -1.85(9) . . . . ?
Se9 Re7 Re12 Re9 -107.44(10) . . . . ?
Se15 Re7 Re12 Re9 69.08(8) . . . . ?
Se10 Re7 Re12 Re9 -178.66(10) . . . . ?
Re8 Re7 Re12 Re9 -109.41(5) . . . . ?
Re10 Re7 Re12 Re9 -54.60(5) . . . . ?
P8 Re7 Re12 Re8 -124.6(3) . . . . ?
Se16 Re7 Re12 Re8 107.56(9) . . . . ?
Se9 Re7 Re12 Re8 1.98(9) . . . . ?
Se15 Re7 Re12 Re8 178.50(9) . . . . ?
Se10 Re7 Re12 Re8 -69.25(9) . . . . ?
Re9 Re7 Re12 Re8 109.41(5) . . . . ?
Re10 Re7 Re12 Re8 54.81(4) . . . . ?
P8 Re7 Re12 Re11 -179.4(3) . . . . ?
Se16 Re7 Re12 Re11 52.77(10) . . . . ?
Se9 Re7 Re12 Re11 -52.82(10) . . . . ?
Se15 Re7 Re12 Re11 123.70(9) . . . . ?
Se10 Re7 Re12 Re11 -124.04(10) . . . . ?
Re9 Re7 Re12 Re11 54.61(5) . . . . ?
Re8 Re7 Re12 Re11 -54.80(5) . . . . ?
Re10 Re7 Re12 Re11 0.01(5) . . . . ?
P2 Re2 Se1 Re4 -142.7(3) . . . . ?
Se3 Re2 Se1 Re4 43.5(19) . . . . ?
Se4 Re2 Se1 Re4 124.17(11) . . . . ?
Se2 Re2 Se1 Re4 -51.30(11) . . . . ?
Re1 Re2 Se1 Re4 2.07(12) . . . . ?
Re6 Re2 Se1 Re4 70.86(11) . . . . ?
Re3 Re2 Se1 Re4 71.97(9) . . . . ?
P2 Re2 Se1 Re3 145.3(3) . . . . ?
Se3 Re2 Se1 Re3 -28.5(19) . . . . ?
Se4 Re2 Se1 Re3 52.20(10) . . . . ?
Se2 Re2 Se1 Re3 -123.27(11) . . . . ?
Re4 Re2 Se1 Re3 -71.97(9) . . . . ?
Re1 Re2 Se1 Re3 -69.90(11) . . . . ?
Re6 Re2 Se1 Re3 -1.11(12) . . . . ?
P4 Re4 Se1 Re2 145.0(3) . . . . ?
Se5 Re4 Se1 Re2 -30.9(19) . . . . ?
Se8 Re4 Se1 Re2 -124.33(11) . . . . ?
Se2 Re4 Se1 Re2 51.48(11) . . . . ?
Re5 Re4 Se1 Re2 -70.86(11) . . . . ?
Re1 Re4 Se1 Re2 -2.06(12) . . . . ?
Re3 Re4 Se1 Re2 -72.24(8) . . . . ?
P4 Re4 Se1 Re3 -142.8(3) . . . . ?
Se5 Re4 Se1 Re3 41.4(19) . . . . ?
Se8 Re4 Se1 Re3 -52.10(10) . . . . ?
Se2 Re4 Se1 Re3 123.71(11) . . . . ?
Re5 Re4 Se1 Re3 1.38(12) . . . . ?
Re2 Re4 Se1 Re3 72.24(8) . . . . ?
Re1 Re4 Se1 Re3 70.18(11) . . . . ?
P3 Re3 Se1 Re2 -144.8(2) . . . . ?
Se6 Re3 Se1 Re2 33.0(19) . . . . ?
Se4 Re3 Se1 Re2 -51.98(11) . . . . ?
Se8 Re3 Se1 Re2 123.85(11) . . . . ?
Re5 Re3 Se1 Re2 70.46(11) . . . . ?
Re6 Re3 Se1 Re2 1.12(12) . . . . ?
Re4 Re3 Se1 Re2 71.85(9) . . . . ?
P3 Re3 Se1 Re4 143.3(2) . . . . ?
Se6 Re3 Se1 Re4 -38.8(19) . . . . ?
Se4 Re3 Se1 Re4 -123.83(12) . . . . ?
Se8 Re3 Se1 Re4 52.00(11) . . . . ?
Re5 Re3 Se1 Re4 -1.39(12) . . . . ?
Re6 Re3 Se1 Re4 -70.73(11) . . . . ?
Re2 Re3 Se1 Re4 -71.85(9) . . . . ?
P1 Re1 Se2 Re4 -145.8(3) . . . . ?
Se5 Re1 Se2 Re4 -52.62(11) . . . . ?
Se3 Re1 Se2 Re4 123.52(11) . . . . ?
Se7 Re1 Se2 Re4 26(2) . . . . ?
Re6 Re1 Se2 Re4 70.29(11) . . . . ?
Re5 Re1 Se2 Re4 0.68(11) . . . . ?
Re2 Re1 Se2 Re4 71.47(8) . . . . ?
P1 Re1 Se2 Re2 142.7(3) . . . . ?
Se5 Re1 Se2 Re2 -124.10(11) . . . . ?
Se3 Re1 Se2 Re2 52.05(11) . . . . ?
Se7 Re1 Se2 Re2 -45(2) . . . . ?
Re6 Re1 Se2 Re2 -1.18(12) . . . . ?
Re5 Re1 Se2 Re2 -70.79(11) . . . . ?
Re4 Re1 Se2 Re2 -71.47(8) . . . . ?
P4 Re4 Se2 Re1 144.6(3) . . . . ?
Se5 Re4 Se2 Re1 52.56(10) . . . . ?
Se8 Re4 Se2 Re1 -24.9(19) . . . . ?
Se1 Re4 Se2 Re1 -123.10(11) . . . . ?
Re5 Re4 Se2 Re1 -0.68(11) . . . . ?
Re2 Re4 Se2 Re1 -72.04(8) . . . . ?
Re3 Re4 Se2 Re1 -69.34(11) . . . . ?
P4 Re4 Se2 Re2 -143.3(3) . . . . ?
Se5 Re4 Se2 Re2 124.59(10) . . . . ?
Se8 Re4 Se2 Re2 47.1(19) . . . . ?
Se1 Re4 Se2 Re2 -51.06(11) . . . . ?
Re5 Re4 Se2 Re2 71.36(10) . . . . ?
Re1 Re4 Se2 Re2 72.04(8) . . . . ?
Re3 Re4 Se2 Re2 2.69(11) . . . . ?
P2 Re2 Se2 Re1 -144.2(3) . . . . ?
Se1 Re2 Se2 Re1 123.72(12) . . . . ?
Se3 Re2 Se2 Re1 -52.02(10) . . . . ?
Se4 Re2 Se2 Re1 24.2(18) . . . . ?
Re4 Re2 Se2 Re1 72.30(8) . . . . ?
Re6 Re2 Se2 Re1 1.16(12) . . . . ?
Re3 Re2 Se2 Re1 69.61(11) . . . . ?
P2 Re2 Se2 Re4 143.5(3) . . . . ?
Se1 Re2 Se2 Re4 51.42(11) . . . . ?
Se3 Re2 Se2 Re4 -124.32(10) . . . . ?
Se4 Re2 Se2 Re4 -48.1(18) . . . . ?
Re1 Re2 Se2 Re4 -72.30(8) . . . . ?
Re6 Re2 Se2 Re4 -71.14(11) . . . . ?
Re3 Re2 Se2 Re4 -2.69(11) . . . . ?
P1 Re1 Se3 Re2 -147.0(2) . . . . ?
Se2 Re1 Se3 Re2 -52.47(11) . . . . ?
Se5 Re1 Se3 Re2 22.6(18) . . . . ?
Se7 Re1 Se3 Re2 123.87(10) . . . . ?
Re6 Re1 Se3 Re2 72.20(8) . . . . ?
Re5 Re1 Se3 Re2 70.17(10) . . . . ?
Re4 Re1 Se3 Re2 1.26(10) . . . . ?
P1 Re1 Se3 Re6 140.8(2) . . . . ?
Se2 Re1 Se3 Re6 -124.67(12) . . . . ?
Se5 Re1 Se3 Re6 -49.6(18) . . . . ?
Se7 Re1 Se3 Re6 51.67(10) . . . . ?
Re5 Re1 Se3 Re6 -2.02(11) . . . . ?
Re2 Re1 Se3 Re6 -72.20(8) . . . . ?
Re4 Re1 Se3 Re6 -70.93(10) . . . . ?
P2 Re2 Se3 Re1 143.1(3) . . . . ?
Se1 Re2 Se3 Re1 -43.1(19) . . . . ?
Se4 Re2 Se3 Re1 -123.78(11) . . . . ?
Se2 Re2 Se3 Re1 51.76(10) . . . . ?
Re4 Re2 Se3 Re1 -1.27(10) . . . . ?
Re6 Re2 Se3 Re1 -71.62(7) . . . . ?
Re3 Re2 Se3 Re1 -70.44(10) . . . . ?
P2 Re2 Se3 Re6 -145.3(3) . . . . ?
Se1 Re2 Se3 Re6 28.5(19) . . . . ?
Se4 Re2 Se3 Re6 -52.17(10) . . . . ?
Se2 Re2 Se3 Re6 123.37(11) . . . . ?
Re4 Re2 Se3 Re6 70.35(10) . . . . ?
Re1 Re2 Se3 Re6 71.62(7) . . . . ?
Re3 Re2 Se3 Re6 1.18(11) . . . . ?
P5 Re6 Se3 Re1 -142.3(2) . . . . ?
Se7 Re6 Se3 Re1 -51.66(9) . . . . ?
Se4 Re6 Se3 Re1 124.30(11) . . . . ?
Se6 Re6 Se3 Re1 36.9(18) . . . . ?
Re3 Re6 Se3 Re1 71.00(10) . . . . ?
Re5 Re6 Se3 Re1 2.01(11) . . . . ?
Re2 Re6 Se3 Re1 72.19(8) . . . . ?
P5 Re6 Se3 Re2 145.5(2) . . . . ?
Se7 Re6 Se3 Re2 -123.85(10) . . . . ?
Se4 Re6 Se3 Re2 52.11(10) . . . . ?
Se6 Re6 Se3 Re2 -35.3(18) . . . . ?
Re3 Re6 Se3 Re2 -1.20(11) . . . . ?
Re1 Re6 Se3 Re2 -72.19(8) . . . . ?
Re5 Re6 Se3 Re2 -70.18(10) . . . . ?
P2 Re2 Se4 Re6 144.3(3) . . . . ?
Se1 Re2 Se4 Re6 -123.65(12) . . . . ?
Se3 Re2 Se4 Re6 52.13(10) . . . . ?
Se2 Re2 Se4 Re6 -24.0(18) . . . . ?
Re4 Re2 Se4 Re6 -70.23(11) . . . . ?
Re1 Re2 Se4 Re6 -0.95(11) . . . . ?
Re3 Re2 Se4 Re6 -71.42(8) . . . . ?
P2 Re2 Se4 Re3 -144.3(3) . . . . ?
Se1 Re2 Se4 Re3 -52.23(11) . . . . ?
Se3 Re2 Se4 Re3 123.55(11) . . . . ?
Se2 Re2 Se4 Re3 47.4(18) . . . . ?
Re4 Re2 Se4 Re3 1.19(12) . . . . ?
Re1 Re2 Se4 Re3 70.47(11) . . . . ?
Re6 Re2 Se4 Re3 71.42(8) . . . . ?
P5 Re6 Se4 Re2 -142.8(2) . . . . ?
Se7 Re6 Se4 Re2 37.0(18) . . . . ?
Se3 Re6 Se4 Re2 -52.10(10) . . . . ?
Se6 Re6 Se4 Re2 124.03(10) . . . . ?
Re3 Re6 Se4 Re2 72.24(8) . . . . ?
Re1 Re6 Se4 Re2 0.95(11) . . . . ?
Re5 Re6 Se4 Re2 70.17(10) . . . . ?
P5 Re6 Se4 Re3 144.9(2) . . . . ?
Se7 Re6 Se4 Re3 -35.2(18) . . . . ?
Se3 Re6 Se4 Re3 -124.34(11) . . . . ?
Se6 Re6 Se4 Re3 51.79(10) . . . . ?
Re1 Re6 Se4 Re3 -71.29(10) . . . . ?
Re5 Re6 Se4 Re3 -2.08(11) . . . . ?
Re2 Re6 Se4 Re3 -72.24(8) . . . . ?
P3 Re3 Se4 Re2 147.0(3) . . . . ?
Se6 Re3 Se4 Re2 -124.15(11) . . . . ?
Se1 Re3 Se4 Re2 51.87(11) . . . . ?
Se8 Re3 Se4 Re2 -24.3(19) . . . . ?
Re5 Re3 Se4 Re2 -70.12(11) . . . . ?
Re6 Re3 Se4 Re2 -72.21(8) . . . . ?
Re4 Re3 Se4 Re2 -1.17(12) . . . . ?
P3 Re3 Se4 Re6 -140.8(3) . . . . ?
Se6 Re3 Se4 Re6 -51.94(10) . . . . ?
Se1 Re3 Se4 Re6 124.07(12) . . . . ?
Se8 Re3 Se4 Re6 48.0(18) . . . . ?
Re5 Re3 Se4 Re6 2.09(11) . . . . ?
Re2 Re3 Se4 Re6 72.21(8) . . . . ?
Re4 Re3 Se4 Re6 71.03(10) . . . . ?
P1 Re1 Se5 Re4 147.4(2) . . . . ?
Se2 Re1 Se5 Re4 52.91(11) . . . . ?
Se3 Re1 Se5 Re4 -22.2(18) . . . . ?
Se7 Re1 Se5 Re4 -123.46(10) . . . . ?
Re6 Re1 Se5 Re4 -70.04(10) . . . . ?
Re5 Re1 Se5 Re4 -71.47(8) . . . . ?
Re2 Re1 Se5 Re4 -0.46(10) . . . . ?
P1 Re1 Se5 Re5 -141.1(2) . . . . ?
Se2 Re1 Se5 Re5 124.39(12) . . . . ?
Se3 Re1 Se5 Re5 49.2(18) . . . . ?
Se7 Re1 Se5 Re5 -51.99(10) . . . . ?
Re6 Re1 Se5 Re5 1.44(12) . . . . ?
Re2 Re1 Se5 Re5 71.02(10) . . . . ?
Re4 Re1 Se5 Re5 71.47(8) . . . . ?
P4 Re4 Se5 Re1 -145.8(3) . . . . ?
Se8 Re4 Se5 Re1 123.49(10) . . . . ?
Se1 Re4 Se5 Re1 30.1(19) . . . . ?
Se2 Re4 Se5 Re1 -52.38(10) . . . . ?
Re5 Re4 Se5 Re1 71.66(7) . . . . ?
Re2 Re4 Se5 Re1 0.46(10) . . . . ?
Re3 Re4 Se5 Re1 69.77(10) . . . . ?
P4 Re4 Se5 Re5 142.5(3) . . . . ?
Se8 Re4 Se5 Re5 51.83(10) . . . . ?
Se1 Re4 Se5 Re5 -41.6(19) . . . . ?
Se2 Re4 Se5 Re5 -124.04(11) . . . . ?
Re2 Re4 Se5 Re5 -71.20(10) . . . . ?
Re1 Re4 Se5 Re5 -71.66(7) . . . . ?
Re3 Re4 Se5 Re5 -1.89(11) . . . . ?
P6 Re5 Se5 Re1 144.5(2) . . . . ?
Se7 Re5 Se5 Re1 52.01(10) . . . . ?
Se8 Re5 Se5 Re1 -124.55(11) . . . . ?
Se6 Re5 Se5 Re1 -26.3(19) . . . . ?
Re3 Re5 Se5 Re1 -70.68(10) . . . . ?
Re4 Re5 Se5 Re1 -72.59(8) . . . . ?
Re6 Re5 Se5 Re1 -1.42(11) . . . . ?
P6 Re5 Se5 Re4 -142.9(2) . . . . ?
Se7 Re5 Se5 Re4 124.60(10) . . . . ?
Se8 Re5 Se5 Re4 -51.96(11) . . . . ?
Se6 Re5 Se5 Re4 46.3(19) . . . . ?
Re3 Re5 Se5 Re4 1.91(11) . . . . ?
Re1 Re5 Se5 Re4 72.59(8) . . . . ?
Re6 Re5 Se5 Re4 71.17(10) . . . . ?
P3 Re3 Se6 Re6 144.7(2) . . . . ?
Se1 Re3 Se6 Re6 -33.2(19) . . . . ?
Se4 Re3 Se6 Re6 51.83(10) . . . . ?
Se8 Re3 Se6 Re6 -123.93(11) . . . . ?
Re5 Re3 Se6 Re6 -71.98(7) . . . . ?
Re2 Re3 Se6 Re6 -1.37(10) . . . . ?
Re4 Re3 Se6 Re6 -70.53(9) . . . . ?
P3 Re3 Se6 Re5 -143.3(2) . . . . ?
Se1 Re3 Se6 Re5 38.8(19) . . . . ?
Se4 Re3 Se6 Re5 123.81(11) . . . . ?
Se8 Re3 Se6 Re5 -51.95(10) . . . . ?
Re6 Re3 Se6 Re5 71.98(7) . . . . ?
Re2 Re3 Se6 Re5 70.61(9) . . . . ?
Re4 Re3 Se6 Re5 1.45(11) . . . . ?
P5 Re6 Se6 Re3 -145.5(2) . . . . ?
Se7 Re6 Se6 Re3 123.97(9) . . . . ?
Se3 Re6 Se6 Re3 35.4(18) . . . . ?
Se4 Re6 Se6 Re3 -52.00(10) . . . . ?
Re1 Re6 Se6 Re3 70.95(10) . . . . ?
Re5 Re6 Se6 Re3 71.55(7) . . . . ?
Re2 Re6 Se6 Re3 1.37(10) . . . . ?
P5 Re6 Se6 Re5 143.0(2) . . . . ?
Se7 Re6 Se6 Re5 52.42(9) . . . . ?
Se3 Re6 Se6 Re5 -36.2(18) . . . . ?
Se4 Re6 Se6 Re5 -123.56(11) . . . . ?
Re3 Re6 Se6 Re5 -71.55(7) . . . . ?
Re1 Re6 Se6 Re5 -0.61(11) . . . . ?
Re2 Re6 Se6 Re5 -70.19(9) . . . . ?
P6 Re5 Se6 Re3 143.2(2) . . . . ?
Se7 Re5 Se6 Re3 -124.39(10) . . . . ?
Se8 Re5 Se6 Re3 52.19(10) . . . . ?
Se5 Re5 Se6 Re3 -46.1(19) . . . . ?
Re4 Re5 Se6 Re3 -1.47(11) . . . . ?
Re1 Re5 Se6 Re3 -71.34(10) . . . . ?
Re6 Re5 Se6 Re3 -71.94(7) . . . . ?
P6 Re5 Se6 Re6 -144.9(2) . . . . ?
Se7 Re5 Se6 Re6 -52.45(9) . . . . ?
Se8 Re5 Se6 Re6 124.13(11) . . . . ?
Se5 Re5 Se6 Re6 25.9(19) . . . . ?
Re3 Re5 Se6 Re6 71.94(7) . . . . ?
Re4 Re5 Se6 Re6 70.47(10) . . . . ?
Re1 Re5 Se6 Re6 0.60(11) . . . . ?
P6 Re5 Se7 Re1 -144.5(2) . . . . ?
Se8 Re5 Se7 Re1 40(2) . . . . ?
Se6 Re5 Se7 Re1 124.22(10) . . . . ?
Se5 Re5 Se7 Re1 -51.80(10) . . . . ?
Re3 Re5 Se7 Re1 71.26(9) . . . . ?
Re4 Re5 Se7 Re1 1.18(10) . . . . ?
Re6 Re5 Se7 Re1 71.79(7) . . . . ?
P6 Re5 Se7 Re6 143.7(2) . . . . ?
Se8 Re5 Se7 Re6 -32(2) . . . . ?
Se6 Re5 Se7 Re6 52.43(9) . . . . ?
Se5 Re5 Se7 Re6 -123.59(11) . . . . ?
Re3 Re5 Se7 Re6 -0.53(10) . . . . ?
Re4 Re5 Se7 Re6 -70.61(9) . . . . ?
Re1 Re5 Se7 Re6 -71.79(7) . . . . ?
P1 Re1 Se7 Re5 145.6(3) . . . . ?
Se2 Re1 Se7 Re5 -26(2) . . . . ?
Se5 Re1 Se7 Re5 52.33(10) . . . . ?
Se3 Re1 Se7 Re5 -123.76(11) . . . . ?
Re6 Re1 Se7 Re5 -72.06(7) . . . . ?
Re2 Re1 Se7 Re5 -70.23(9) . . . . ?
Re4 Re1 Se7 Re5 -1.17(10) . . . . ?
P1 Re1 Se7 Re6 -142.4(3) . . . . ?
Se2 Re1 Se7 Re6 46(2) . . . . ?
Se5 Re1 Se7 Re6 124.40(11) . . . . ?
Se3 Re1 Se7 Re6 -51.69(10) . . . . ?
Re5 Re1 Se7 Re6 72.06(7) . . . . ?
Re2 Re1 Se7 Re6 1.83(10) . . . . ?
Re4 Re1 Se7 Re6 70.90(9) . . . . ?
P5 Re6 Se7 Re5 -145.7(2) . . . . ?
Se3 Re6 Se7 Re5 123.53(10) . . . . ?
Se4 Re6 Se7 Re5 34.4(18) . . . . ?
Se6 Re6 Se7 Re5 -52.60(9) . . . . ?
Re3 Re6 Se7 Re5 0.53(9) . . . . ?
Re1 Re6 Se7 Re5 71.90(7) . . . . ?
Re2 Re6 Se7 Re5 70.07(9) . . . . ?
P5 Re6 Se7 Re1 142.4(2) . . . . ?
Se3 Re6 Se7 Re1 51.63(10) . . . . ?
Se4 Re6 Se7 Re1 -37.5(18) . . . . ?
Se6 Re6 Se7 Re1 -124.50(10) . . . . ?
Re3 Re6 Se7 Re1 -71.38(9) . . . . ?
Re5 Re6 Se7 Re1 -71.90(7) . . . . ?
Re2 Re6 Se7 Re1 -1.83(10) . . . . ?
P6 Re5 Se8 Re4 144.4(2) . . . . ?
Se7 Re5 Se8 Re4 -40(2) . . . . ?
Se6 Re5 Se8 Re4 -124.28(10) . . . . ?
Se5 Re5 Se8 Re4 51.70(10) . . . . ?
Re3 Re5 Se8 Re4 -72.39(8) . . . . ?
Re1 Re5 Se8 Re4 -1.37(11) . . . . ?
Re6 Re5 Se8 Re4 -70.84(10) . . . . ?
P6 Re5 Se8 Re3 -143.2(2) . . . . ?
Se7 Re5 Se8 Re3 32(2) . . . . ?
Se6 Re5 Se8 Re3 -51.89(10) . . . . ?
Se5 Re5 Se8 Re3 124.08(11) . . . . ?
Re4 Re5 Se8 Re3 72.39(8) . . . . ?
Re1 Re5 Se8 Re3 71.02(10) . . . . ?
Re6 Re5 Se8 Re3 1.55(11) . . . . ?
P4 Re4 Se8 Re5 -144.3(3) . . . . ?
Se5 Re4 Se8 Re5 -52.15(10) . . . . ?
Se1 Re4 Se8 Re5 123.47(11) . . . . ?
Se2 Re4 Se8 Re5 25.3(19) . . . . ?
Re2 Re4 Se8 Re5 70.61(10) . . . . ?
Re1 Re4 Se8 Re5 1.35(11) . . . . ?
Re3 Re4 Se8 Re5 71.42(8) . . . . ?
P4 Re4 Se8 Re3 144.2(3) . . . . ?
Se5 Re4 Se8 Re3 -123.58(10) . . . . ?
Se1 Re4 Se8 Re3 52.05(11) . . . . ?
Se2 Re4 Se8 Re3 -46.2(19) . . . . ?
Re5 Re4 Se8 Re3 -71.42(8) . . . . ?
Re2 Re4 Se8 Re3 -0.81(11) . . . . ?
Re1 Re4 Se8 Re3 -70.07(10) . . . . ?
P3 Re3 Se8 Re5 141.0(3) . . . . ?
Se6 Re3 Se8 Re5 52.22(10) . . . . ?
Se1 Re3 Se8 Re5 -123.79(12) . . . . ?
Se4 Re3 Se8 Re5 -47.7(18) . . . . ?
Re6 Re3 Se8 Re5 -1.55(11) . . . . ?
Re2 Re3 Se8 Re5 -70.93(10) . . . . ?
Re4 Re3 Se8 Re5 -71.74(8) . . . . ?
P3 Re3 Se8 Re4 -147.2(3) . . . . ?
Se6 Re3 Se8 Re4 123.96(11) . . . . ?
Se1 Re3 Se8 Re4 -52.04(11) . . . . ?
Se4 Re3 Se8 Re4 24.1(19) . . . . ?
Re5 Re3 Se8 Re4 71.74(8) . . . . ?
Re6 Re3 Se8 Re4 70.19(11) . . . . ?
Re2 Re3 Se8 Re4 0.81(11) . . . . ?
P11 Re10 Se9 Re7 144.1(2) . . . . ?
Se16 Re10 Se9 Re7 52.31(8) . . . . ?
Se14 Re10 Se9 Re7 -123.41(9) . . . . ?
Se12 Re10 Se9 Re7 -28.6(15) . . . . ?
Re9 Re10 Se9 Re7 -1.01(9) . . . . ?
Re11 Re10 Se9 Re7 -70.47(9) . . . . ?
Re8 Re10 Se9 Re7 -71.78(7) . . . . ?
P11 Re10 Se9 Re8 -144.1(2) . . . . ?
Se16 Re10 Se9 Re8 124.09(9) . . . . ?
Se14 Re10 Se9 Re8 -51.63(9) . . . . ?
Se12 Re10 Se9 Re8 43.2(15) . . . . ?
Re9 Re10 Se9 Re8 70.77(9) . . . . ?
Re11 Re10 Se9 Re8 1.31(10) . . . . ?
Re7 Re10 Se9 Re8 71.78(7) . . . . ?
P8 Re7 Se9 Re10 -144.64(18) . . . . ?
Se16 Re7 Se9 Re10 -52.36(8) . . . . ?
Se15 Re7 Se9 Re10 31.4(13) . . . . ?
Se10 Re7 Se9 Re10 123.29(9) . . . . ?
Re9 Re7 Se9 Re10 1.00(9) . . . . ?
Re8 Re7 Se9 Re10 71.84(7) . . . . ?
Re12 Re7 Se9 Re10 69.83(8) . . . . ?
P8 Re7 Se9 Re8 143.53(18) . . . . ?
Se16 Re7 Se9 Re8 -124.19(9) . . . . ?
Se15 Re7 Se9 Re8 -40.4(13) . . . . ?
Se10 Re7 Se9 Re8 51.45(9) . . . . ?
Re9 Re7 Se9 Re8 -70.83(8) . . . . ?
Re12 Re7 Se9 Re8 -2.00(9) . . . . ?
Re10 Re7 Se9 Re8 -71.84(7) . . . . ?
P9 Re8 Se9 Re10 141.9(2) . . . . ?
Se14 Re8 Se9 Re10 52.07(9) . . . . ?
Se10 Re8 Se9 Re10 -124.04(10) . . . . ?
Se13 Re8 Se9 Re10 -29.9(14) . . . . ?
Re12 Re8 Se9 Re10 -70.45(9) . . . . ?
Re7 Re8 Se9 Re10 -72.47(6) . . . . ?
Re11 Re8 Se9 Re10 -1.29(10) . . . . ?
P9 Re8 Se9 Re7 -145.6(2) . . . . ?
Se14 Re8 Se9 Re7 124.54(9) . . . . ?
Se10 Re8 Se9 Re7 -51.57(9) . . . . ?
Se13 Re8 Se9 Re7 42.5(14) . . . . ?
Re12 Re8 Se9 Re7 2.02(9) . . . . ?
Re10 Re8 Se9 Re7 72.47(6) . . . . ?
Re11 Re8 Se9 Re7 71.18(9) . . . . ?
P10 Re12 Se10 Re8 144.1(2) . . . . ?
Se13 Re12 Se10 Re8 52.06(9) . . . . ?
Se15 Re12 Se10 Re8 -123.73(9) . . . . ?
Se11 Re12 Se10 Re8 -38.4(16) . . . . ?
Re9 Re12 Se10 Re8 -70.49(9) . . . . ?
Re11 Re12 Se10 Re8 -1.23(9) . . . . ?
Re7 Re12 Se10 Re8 -71.80(6) . . . . ?
P10 Re12 Se10 Re7 -144.1(2) . . . . ?
Se13 Re12 Se10 Re7 123.85(9) . . . . ?
Se15 Re12 Se10 Re7 -51.93(9) . . . . ?
Se11 Re12 Se10 Re7 33.4(16) . . . . ?
Re9 Re12 Se10 Re7 1.31(10) . . . . ?
Re8 Re12 Se10 Re7 71.80(6) . . . . ?
Re11 Re12 Se10 Re7 70.57(9) . . . . ?
P9 Re8 Se10 Re12 -145.9(2) . . . . ?
Se14 Re8 Se10 Re12 23.4(17) . . . . ?
Se9 Re8 Se10 Re12 123.72(9) . . . . ?
Se13 Re8 Se10 Re12 -51.45(9) . . . . ?
Re7 Re8 Se10 Re12 72.31(7) . . . . ?
Re10 Re8 Se10 Re12 70.31(9) . . . . ?
Re11 Re8 Se10 Re12 1.23(9) . . . . ?
P9 Re8 Se10 Re7 141.8(2) . . . . ?
Se14 Re8 Se10 Re7 -48.9(17) . . . . ?
Se9 Re8 Se10 Re7 51.41(9) . . . . ?
Se13 Re8 Se10 Re7 -123.76(9) . . . . ?
Re12 Re8 Se10 Re7 -72.31(7) . . . . ?
Re10 Re8 Se10 Re7 -1.99(10) . . . . ?
Re11 Re8 Se10 Re7 -71.08(9) . . . . ?
P8 Re7 Se10 Re12 144.6(2) . . . . ?
Se16 Re7 Se10 Re12 -39.8(15) . . . . ?
Se9 Re7 Se10 Re12 -123.47(10) . . . . ?
Se15 Re7 Se10 Re12 51.78(9) . . . . ?
Re9 Re7 Se10 Re12 -1.31(10) . . . . ?
Re8 Re7 Se10 Re12 -71.89(7) . . . . ?
Re10 Re7 Se10 Re12 -69.92(9) . . . . ?
P8 Re7 Se10 Re8 -143.5(2) . . . . ?
Se16 Re7 Se10 Re8 32.1(15) . . . . ?
Se9 Re7 Se10 Re8 -51.58(10) . . . . ?
Se15 Re7 Se10 Re8 123.66(9) . . . . ?
Re9 Re7 Se10 Re8 70.58(9) . . . . ?
Re12 Re7 Se10 Re8 71.89(7) . . . . ?
Re10 Re7 Se10 Re8 1.97(10) . . . . ?
P7 Re11 Se11 Re9 -143.45(19) . . . . ?
Se13 Re11 Se11 Re9 123.31(10) . . . . ?
Se14 Re11 Se11 Re9 39.9(15) . . . . ?
Se12 Re11 Se11 Re9 -52.65(9) . . . . ?
Re10 Re11 Se11 Re9 0.57(9) . . . . ?
Re12 Re11 Se11 Re9 71.58(7) . . . . ?
Re8 Re11 Se11 Re9 69.79(8) . . . . ?
P7 Re11 Se11 Re12 144.98(19) . . . . ?
Se13 Re11 Se11 Re12 51.74(9) . . . . ?
Se14 Re11 Se11 Re12 -31.7(15) . . . . ?
Se12 Re11 Se11 Re12 -124.22(9) . . . . ?
Re10 Re11 Se11 Re12 -71.00(9) . . . . ?
Re9 Re11 Se11 Re12 -71.58(7) . . . . ?
Re8 Re11 Se11 Re12 -1.79(9) . . . . ?
P12 Re9 Se11 Re11 148.00(19) . . . . ?
Se15 Re9 Se11 Re11 -124.14(9) . . . . ?
Se12 Re9 Se11 Re11 52.61(9) . . . . ?
Se16 Re9 Se11 Re11 -26.1(15) . . . . ?
Re10 Re9 Se11 Re11 -0.57(9) . . . . ?
Re7 Re9 Se11 Re11 -70.66(9) . . . . ?
Re12 Re9 Se11 Re11 -72.02(7) . . . . ?
P12 Re9 Se11 Re12 -139.98(19) . . . . ?
Se15 Re9 Se11 Re12 -52.12(9) . . . . ?
Se12 Re9 Se11 Re12 124.63(9) . . . . ?
Se16 Re9 Se11 Re12 45.9(15) . . . . ?
Re10 Re9 Se11 Re12 71.45(8) . . . . ?
Re7 Re9 Se11 Re12 1.36(10) . . . . ?
Re11 Re9 Se11 Re12 72.02(7) . . . . ?
P10 Re12 Se11 Re11 -143.8(2) . . . . ?
Se13 Re12 Se11 Re11 -51.79(9) . . . . ?
Se10 Re12 Se11 Re11 38.7(16) . . . . ?
Se15 Re12 Se11 Re11 124.02(9) . . . . ?
Re9 Re12 Se11 Re11 72.10(6) . . . . ?
Re8 Re12 Se11 Re11 1.79(9) . . . . ?
Re7 Re12 Se11 Re11 70.76(8) . . . . ?
P10 Re12 Se11 Re9 144.1(2) . . . . ?
Se13 Re12 Se11 Re9 -123.89(9) . . . . ?
Se10 Re12 Se11 Re9 -33.4(16) . . . . ?
Se15 Re12 Se11 Re9 51.92(8) . . . . ?
Re8 Re12 Se11 Re9 -70.31(8) . . . . ?
Re11 Re12 Se11 Re9 -72.10(6) . . . . ?
Re7 Re12 Se11 Re9 -1.34(9) . . . . ?
P7 Re11 Se12 Re9 145.5(2) . . . . ?
Se13 Re11 Se12 Re9 -21.6(17) . . . . ?
Se14 Re11 Se12 Re9 -123.20(10) . . . . ?
Se11 Re11 Se12 Re9 52.84(9) . . . . ?
Re10 Re11 Se12 Re9 -71.53(7) . . . . ?
Re12 Re11 Se12 Re9 -0.26(10) . . . . ?
Re8 Re11 Se12 Re9 -69.33(9) . . . . ?
P7 Re11 Se12 Re10 -143.0(2) . . . . ?
Se13 Re11 Se12 Re10 49.9(17) . . . . ?
Se14 Re11 Se12 Re10 -51.68(10) . . . . ?
Se11 Re11 Se12 Re10 124.37(9) . . . . ?
Re9 Re11 Se12 Re10 71.53(7) . . . . ?
Re12 Re11 Se12 Re10 71.27(9) . . . . ?
Re8 Re11 Se12 Re10 2.20(10) . . . . ?
P12 Re9 Se12 Re11 -149.32(18) . . . . ?
Se15 Re9 Se12 Re11 17.1(19) . . . . ?
Se11 Re9 Se12 Re11 -52.62(9) . . . . ?
Se16 Re9 Se12 Re11 123.53(9) . . . . ?
Re10 Re9 Se12 Re11 71.79(7) . . . . ?
Re7 Re9 Se12 Re11 70.35(9) . . . . ?
Re12 Re9 Se12 Re11 0.26(10) . . . . ?
P12 Re9 Se12 Re10 138.89(18) . . . . ?
Se15 Re9 Se12 Re10 -54.7(19) . . . . ?
Se11 Re9 Se12 Re10 -124.41(9) . . . . ?
Se16 Re9 Se12 Re10 51.74(8) . . . . ?
Re7 Re9 Se12 Re10 -1.44(9) . . . . ?
Re12 Re9 Se12 Re10 -71.53(9) . . . . ?
Re11 Re9 Se12 Re10 -71.79(7) . . . . ?
P11 Re10 Se12 Re11 143.6(2) . . . . ?
Se9 Re10 Se12 Re11 -43.6(15) . . . . ?
Se16 Re10 Se12 Re11 -124.50(9) . . . . ?
Se14 Re10 Se12 Re11 51.15(9) . . . . ?
Re9 Re10 Se12 Re11 -72.45(7) . . . . ?
Re8 Re10 Se12 Re11 -2.19(10) . . . . ?
Re7 Re10 Se12 Re11 -71.04(8) . . . . ?
P11 Re10 Se12 Re9 -143.9(2) . . . . ?
Se9 Re10 Se12 Re9 28.8(15) . . . . ?
Se16 Re10 Se12 Re9 -52.05(8) . . . . ?
Se14 Re10 Se12 Re9 123.59(9) . . . . ?
Re11 Re10 Se12 Re9 72.45(7) . . . . ?
Re8 Re10 Se12 Re9 70.25(9) . . . . ?
Re7 Re10 Se12 Re9 1.41(9) . . . . ?
P10 Re12 Se13 Re11 144.9(2) . . . . ?
Se10 Re12 Se13 Re11 -123.94(9) . . . . ?
Se15 Re12 Se13 Re11 -30.4(16) . . . . ?
Se11 Re12 Se13 Re11 51.80(9) . . . . ?
Re9 Re12 Se13 Re11 -1.51(10) . . . . ?
Re8 Re12 Se13 Re11 -72.10(7) . . . . ?
Re7 Re12 Se13 Re11 -70.40(9) . . . . ?
P10 Re12 Se13 Re8 -143.0(2) . . . . ?
Se10 Re12 Se13 Re8 -51.84(8) . . . . ?
Se15 Re12 Se13 Re8 41.7(16) . . . . ?
Se11 Re12 Se13 Re8 123.90(9) . . . . ?
Re9 Re12 Se13 Re8 70.59(9) . . . . ?
Re11 Re12 Se13 Re8 72.10(7) . . . . ?
Re7 Re12 Se13 Re8 1.71(9) . . . . ?
P7 Re11 Se13 Re12 -144.8(2) . . . . ?
Se14 Re11 Se13 Re12 123.90(10) . . . . ?
Se12 Re11 Se13 Re12 22.3(17) . . . . ?
Se11 Re11 Se13 Re12 -52.17(9) . . . . ?
Re10 Re11 Se13 Re12 70.35(9) . . . . ?
Re9 Re11 Se13 Re12 1.51(10) . . . . ?
Re8 Re11 Se13 Re12 71.79(7) . . . . ?
P7 Re11 Se13 Re8 143.4(2) . . . . ?
Se14 Re11 Se13 Re8 52.11(10) . . . . ?
Se12 Re11 Se13 Re8 -49.5(17) . . . . ?
Se11 Re11 Se13 Re8 -123.96(9) . . . . ?
Re10 Re11 Se13 Re8 -1.45(10) . . . . ?
Re9 Re11 Se13 Re8 -70.29(9) . . . . ?
Re12 Re11 Se13 Re8 -71.79(7) . . . . ?
P9 Re8 Se13 Re12 145.8(2) . . . . ?
Se14 Re8 Se13 Re12 -124.44(9) . . . . ?
Se10 Re8 Se13 Re12 51.75(9) . . . . ?
Se9 Re8 Se13 Re12 -42.4(14) . . . . ?
Re7 Re8 Se13 Re12 -1.71(9) . . . . ?
Re10 Re8 Se13 Re12 -70.97(9) . . . . ?
Re11 Re8 Se13 Re12 -72.40(7) . . . . ?
P9 Re8 Se13 Re11 -141.8(2) . . . . ?
Se14 Re8 Se13 Re11 -52.03(9) . . . . ?
Se10 Re8 Se13 Re11 124.15(10) . . . . ?
Se9 Re8 Se13 Re11 30.0(14) . . . . ?
Re12 Re8 Se13 Re11 72.40(7) . . . . ?
Re7 Re8 Se13 Re11 70.70(9) . . . . ?
Re10 Re8 Se13 Re11 1.43(10) . . . . ?
P7 Re11 Se14 Re8 -145.61(19) . . . . ?
Se13 Re11 Se14 Re8 -52.37(9) . . . . ?
Se12 Re11 Se14 Re8 123.52(9) . . . . ?
Se11 Re11 Se14 Re8 31.1(15) . . . . ?
Re10 Re11 Se14 Re8 71.83(7) . . . . ?
Re9 Re11 Se14 Re8 69.51(9) . . . . ?
Re12 Re11 Se14 Re8 0.54(9) . . . . ?
P7 Re11 Se14 Re10 142.56(19) . . . . ?
Se13 Re11 Se14 Re10 -124.20(10) . . . . ?
Se12 Re11 Se14 Re10 51.69(9) . . . . ?
Se11 Re11 Se14 Re10 -40.8(15) . . . . ?
Re9 Re11 Se14 Re10 -2.33(9) . . . . ?
Re12 Re11 Se14 Re10 -71.29(8) . . . . ?
Re8 Re11 Se14 Re10 -71.83(7) . . . . ?
P9 Re8 Se14 Re11 146.3(2) . . . . ?
Se10 Re8 Se14 Re11 -23.1(17) . . . . ?
Se9 Re8 Se14 Re11 -123.39(9) . . . . ?
Se13 Re8 Se14 Re11 51.82(9) . . . . ?
Re12 Re8 Se14 Re11 -0.54(9) . . . . ?
Re7 Re8 Se14 Re11 -70.25(9) . . . . ?
Re10 Re8 Se14 Re11 -71.66(7) . . . . ?
P9 Re8 Se14 Re10 -142.0(2) . . . . ?
Se10 Re8 Se14 Re10 48.6(17) . . . . ?
Se9 Re8 Se14 Re10 -51.72(9) . . . . ?
Se13 Re8 Se14 Re10 123.48(10) . . . . ?
Re12 Re8 Se14 Re10 71.12(9) . . . . ?
Re7 Re8 Se14 Re10 1.41(11) . . . . ?
Re11 Re8 Se14 Re10 71.66(7) . . . . ?
P11 Re10 Se14 Re11 -142.9(2) . . . . ?
Se9 Re10 Se14 Re11 124.40(9) . . . . ?
Se16 Re10 Se14 Re11 48.2(16) . . . . ?
Se12 Re10 Se14 Re11 -51.15(9) . . . . ?
Re9 Re10 Se14 Re11 2.33(9) . . . . ?
Re8 Re10 Se14 Re11 72.47(7) . . . . ?
Re7 Re10 Se14 Re11 71.08(9) . . . . ?
P11 Re10 Se14 Re8 144.7(2) . . . . ?
Se9 Re10 Se14 Re8 51.93(9) . . . . ?
Se16 Re10 Se14 Re8 -24.2(16) . . . . ?
Se12 Re10 Se14 Re8 -123.63(10) . . . . ?
Re9 Re10 Se14 Re8 -70.14(9) . . . . ?
Re11 Re10 Se14 Re8 -72.47(7) . . . . ?
Re7 Re10 Se14 Re8 -1.39(10) . . . . ?
P12 Re9 Se15 Re12 149.04(18) . . . . ?
Se12 Re9 Se15 Re12 -17.4(19) . . . . ?
Se11 Re9 Se15 Re12 52.26(9) . . . . ?
Se16 Re9 Se15 Re12 -123.85(9) . . . . ?
Re10 Re9 Se15 Re12 -70.49(8) . . . . ?
Re7 Re9 Se15 Re12 -72.32(7) . . . . ?
Re11 Re9 Se15 Re12 -0.91(9) . . . . ?
P12 Re9 Se15 Re7 -138.63(18) . . . . ?
Se12 Re9 Se15 Re7 54.9(19) . . . . ?
Se11 Re9 Se15 Re7 124.58(9) . . . . ?
Se16 Re9 Se15 Re7 -51.53(8) . . . . ?
Re10 Re9 Se15 Re7 1.84(9) . . . . ?
Re12 Re9 Se15 Re7 72.32(7) . . . . ?
Re11 Re9 Se15 Re7 71.41(8) . . . . ?
P10 Re12 Se15 Re9 -145.2(2) . . . . ?
Se13 Re12 Se15 Re9 30.1(16) . . . . ?
Se10 Re12 Se15 Re9 123.65(9) . . . . ?
Se11 Re12 Se15 Re9 -52.10(9) . . . . ?
Re8 Re12 Se15 Re9 70.21(9) . . . . ?
Re11 Re12 Se15 Re9 0.91(9) . . . . ?
Re7 Re12 Se15 Re9 71.69(7) . . . . ?
P10 Re12 Se15 Re7 143.1(2) . . . . ?
Se13 Re12 Se15 Re7 -41.6(16) . . . . ?
Se10 Re12 Se15 Re7 51.96(8) . . . . ?
Se11 Re12 Se15 Re7 -123.79(9) . . . . ?
Re9 Re12 Se15 Re7 -71.69(7) . . . . ?
Re8 Re12 Se15 Re7 -1.48(9) . . . . ?
Re11 Re12 Se15 Re7 -70.78(9) . . . . ?
P8 Re7 Se15 Re9 144.23(18) . . . . ?
Se16 Re7 Se15 Re9 51.89(8) . . . . ?
Se9 Re7 Se15 Re9 -31.8(13) . . . . ?
Se10 Re7 Se15 Re9 -123.73(9) . . . . ?
Re8 Re7 Se15 Re9 -70.51(8) . . . . ?
Re12 Re7 Se15 Re9 -71.98(7) . . . . ?
Re10 Re7 Se15 Re9 -1.80(9) . . . . ?
P8 Re7 Se15 Re12 -143.79(18) . . . . ?
Se16 Re7 Se15 Re12 123.87(9) . . . . ?
Se9 Re7 Se15 Re12 40.2(13) . . . . ?
Se10 Re7 Se15 Re12 -51.75(9) . . . . ?
Re9 Re7 Se15 Re12 71.98(7) . . . . ?
Re8 Re7 Se15 Re12 1.47(9) . . . . ?
Re10 Re7 Se15 Re12 70.18(8) . . . . ?
P8 Re7 Se16 Re10 144.2(2) . . . . ?
Se9 Re7 Se16 Re10 52.32(9) . . . . ?
Se15 Re7 Se16 Re10 -122.95(9) . . . . ?
Se10 Re7 Se16 Re10 -31.4(15) . . . . ?
Re9 Re7 Se16 Re10 -71.47(7) . . . . ?
Re8 Re7 Se16 Re10 -0.63(9) . . . . ?
Re12 Re7 Se16 Re10 -69.60(9) . . . . ?
P8 Re7 Se16 Re9 -144.3(2) . . . . ?
Se9 Re7 Se16 Re9 123.80(10) . . . . ?
Se15 Re7 Se16 Re9 -51.48(8) . . . . ?
Se10 Re7 Se16 Re9 40.0(15) . . . . ?
Re8 Re7 Se16 Re9 70.84(8) . . . . ?
Re12 Re7 Se16 Re9 1.87(9) . . . . ?
Re10 Re7 Se16 Re9 71.47(7) . . . . ?
P11 Re10 Se16 Re7 -145.1(2) . . . . ?
Se9 Re10 Se16 Re7 -52.35(9) . . . . ?
Se14 Re10 Se16 Re7 23.8(16) . . . . ?
Se12 Re10 Se16 Re7 123.24(9) . . . . ?
Re9 Re10 Se16 Re7 71.60(6) . . . . ?
Re11 Re10 Se16 Re7 70.18(8) . . . . ?
Re8 Re10 Se16 Re7 0.63(9) . . . . ?
P11 Re10 Se16 Re9 143.3(2) . . . . ?
Se9 Re10 Se16 Re9 -123.95(9) . . . . ?
Se14 Re10 Se16 Re9 -47.8(15) . . . . ?
Se12 Re10 Se16 Re9 51.64(8) . . . . ?
Re11 Re10 Se16 Re9 -1.41(8) . . . . ?
Re8 Re10 Se16 Re9 -70.96(8) . . . . ?
Re7 Re10 Se16 Re9 -71.60(6) . . . . ?
P12 Re9 Se16 Re7 139.67(19) . . . . ?
Se15 Re9 Se16 Re7 51.82(9) . . . . ?
Se12 Re9 Se16 Re7 -124.85(9) . . . . ?
Se11 Re9 Se16 Re7 -46.2(15) . . . . ?
Re10 Re9 Se16 Re7 -72.72(6) . . . . ?
Re12 Re9 Se16 Re7 -1.88(9) . . . . ?
Re11 Re9 Se16 Re7 -71.32(8) . . . . ?
P12 Re9 Se16 Re10 -147.61(19) . . . . ?
Se15 Re9 Se16 Re10 124.54(9) . . . . ?
Se12 Re9 Se16 Re10 -52.13(9) . . . . ?
Se11 Re9 Se16 Re10 26.6(15) . . . . ?
Re7 Re9 Se16 Re10 72.72(6) . . . . ?
Re12 Re9 Se16 Re10 70.84(8) . . . . ?
Re11 Re9 Se16 Re10 1.40(8) . . . . ?
Se2 Re1 P1 C3 103(2) . . . . ?
Se5 Re1 P1 C3 13(2) . . . . ?
Se3 Re1 P1 C3 -167(2) . . . . ?
Se7 Re1 P1 C3 -77(2) . . . . ?
Re6 Re1 P1 C3 -121(2) . . . . ?
Re5 Re1 P1 C3 -35(2) . . . . ?
Re2 Re1 P1 C3 151(2) . . . . ?
Re4 Re1 P1 C3 57(2) . . . . ?
Se2 Re1 P1 C5 -132.9(17) . . . . ?
Se5 Re1 P1 C5 137.8(17) . . . . ?
Se3 Re1 P1 C5 -42.9(17) . . . . ?
Se7 Re1 P1 C5 47.6(17) . . . . ?
Re6 Re1 P1 C5 3.4(18) . . . . ?
Re5 Re1 P1 C5 89.5(17) . . . . ?
Re2 Re1 P1 C5 -84.7(17) . . . . ?
Re4 Re1 P1 C5 -178.9(17) . . . . ?
Se2 Re1 P1 C1 -11.8(18) . . . . ?
Se5 Re1 P1 C1 -101.1(18) . . . . ?
Se3 Re1 P1 C1 78.2(18) . . . . ?
Se7 Re1 P1 C1 168.7(18) . . . . ?
Re6 Re1 P1 C1 124.5(18) . . . . ?
Re5 Re1 P1 C1 -149.4(18) . . . . ?
Re2 Re1 P1 C1 36.4(19) . . . . ?
Re4 Re1 P1 C1 -57.8(18) . . . . ?
Se1 Re2 P2 C7' 11(8) . . . . ?
Se3 Re2 P2 C7' -170(8) . . . . ?
Se4 Re2 P2 C7' 101(8) . . . . ?
Se2 Re2 P2 C7' -80(8) . . . . ?
Re4 Re2 P2 C7' -35(8) . . . . ?
Re1 Re2 P2 C7' -124(8) . . . . ?
Re6 Re2 P2 C7' 146(8) . . . . ?
Re3 Re2 P2 C7' 55(8) . . . . ?
Se1 Re2 P2 C11' 118(7) . . . . ?
Se3 Re2 P2 C11' -62(7) . . . . ?
Se4 Re2 P2 C11' -152(7) . . . . ?
Se2 Re2 P2 C11' 27(7) . . . . ?
Re4 Re2 P2 C11' 72(7) . . . . ?
Re1 Re2 P2 C11' -17(7) . . . . ?
Re6 Re2 P2 C11' -106(7) . . . . ?
Re3 Re2 P2 C11' 162(7) . . . . ?
Se1 Re2 P2 C9' -116(4) . . . . ?
Se3 Re2 P2 C9' 63(4) . . . . ?
Se4 Re2 P2 C9' -26(4) . . . . ?
Se2 Re2 P2 C9' 153(4) . . . . ?
Re4 Re2 P2 C9' -162(4) . . . . ?
Re1 Re2 P2 C9' 109(4) . . . . ?
Re6 Re2 P2 C9' 19(4) . . . . ?
Re3 Re2 P2 C9' -72(4) . . . . ?
Se1 Re2 P2 C7 71(3) . . . . ?
Se3 Re2 P2 C7 -109(3) . . . . ?
Se4 Re2 P2 C7 161(3) . . . . ?
Se2 Re2 P2 C7 -20(3) . . . . ?
Re4 Re2 P2 C7 25(3) . . . . ?
Re1 Re2 P2 C7 -63(3) . . . . ?
Re6 Re2 P2 C7 -153(3) . . . . ?
Re3 Re2 P2 C7 116(3) . . . . ?
Se1 Re2 P2 C11 169(4) . . . . ?
Se3 Re2 P2 C11 -11(4) . . . . ?
Se4 Re2 P2 C11 -101(4) . . . . ?
Se2 Re2 P2 C11 78(4) . . . . ?
Re4 Re2 P2 C11 123(4) . . . . ?
Re1 Re2 P2 C11 34(4) . . . . ?
Re6 Re2 P2 C11 -55(4) . . . . ?
Re3 Re2 P2 C11 -146(4) . . . . ?
Se1 Re2 P2 C9 -76(3) . . . . ?
Se3 Re2 P2 C9 104(3) . . . . ?
Se4 Re2 P2 C9 14(3) . . . . ?
Se2 Re2 P2 C9 -167(3) . . . . ?
Re4 Re2 P2 C9 -122(3) . . . . ?
Re1 Re2 P2 C9 149(3) . . . . ?
Re6 Re2 P2 C9 60(3) . . . . ?
Re3 Re2 P2 C9 -32(3) . . . . ?
Se6 Re3 P3 C13 -82.9(16) . . . . ?
Se1 Re3 P3 C13 97.0(16) . . . . ?
Se4 Re3 P3 C13 7.4(17) . . . . ?
Se8 Re3 P3 C13 -173.2(16) . . . . ?
Re5 Re3 P3 C13 -126.7(16) . . . . ?
Re6 Re3 P3 C13 -40.3(17) . . . . ?
Re2 Re3 P3 C13 50.6(17) . . . . ?
Re4 Re3 P3 C13 144.7(16) . . . . ?
Se6 Re3 P3 C15 22(2) . . . . ?
Se1 Re3 P3 C15 -158(2) . . . . ?
Se4 Re3 P3 C15 112(2) . . . . ?
Se8 Re3 P3 C15 -69(2) . . . . ?
Re5 Re3 P3 C15 -22(2) . . . . ?
Re6 Re3 P3 C15 64(2) . . . . ?
Re2 Re3 P3 C15 155(2) . . . . ?
Re4 Re3 P3 C15 -111(2) . . . . ?
Se6 Re3 P3 C17 157(3) . . . . ?
Se1 Re3 P3 C17 -24(3) . . . . ?
Se4 Re3 P3 C17 -113(3) . . . . ?
Se8 Re3 P3 C17 66(3) . . . . ?
Re5 Re3 P3 C17 113(3) . . . . ?
Re6 Re3 P3 C17 -161(3) . . . . ?
Re2 Re3 P3 C17 -70(3) . . . . ?
Re4 Re3 P3 C17 24(3) . . . . ?
Se5 Re4 P4 C19 -140.0(19) . . . . ?
Se8 Re4 P4 C19 -49.4(19) . . . . ?
Se1 Re4 P4 C19 40.3(19) . . . . ?
Se2 Re4 P4 C19 131.3(19) . . . . ?
Re5 Re4 P4 C19 -93.4(19) . . . . ?
Re2 Re4 P4 C19 84.5(19) . . . . ?
Re1 Re4 P4 C19 176.4(18) . . . . ?
Re3 Re4 P4 C19 -6(2) . . . . ?
Se5 Re4 P4 C23 -17(2) . . . . ?
Se8 Re4 P4 C23 74(2) . . . . ?
Se1 Re4 P4 C23 164(2) . . . . ?
Se2 Re4 P4 C23 -105(2) . . . . ?
Re5 Re4 P4 C23 30(2) . . . . ?
Re2 Re4 P4 C23 -152(2) . . . . ?
Re1 Re4 P4 C23 -60(2) . . . . ?
Re3 Re4 P4 C23 118(2) . . . . ?
Se5 Re4 P4 C21 99(2) . . . . ?
Se8 Re4 P4 C21 -171(2) . . . . ?
Se1 Re4 P4 C21 -81(2) . . . . ?
Se2 Re4 P4 C21 10(2) . . . . ?
Re5 Re4 P4 C21 145(2) . . . . ?
Re2 Re4 P4 C21 -37(2) . . . . ?
Re1 Re4 P4 C21 55(2) . . . . ?
Re3 Re4 P4 C21 -127(2) . . . . ?
Se7 Re6 P5 C25 -163.3(11) . . . . ?
Se3 Re6 P5 C25 -72.9(12) . . . . ?
Se4 Re6 P5 C25 16.7(12) . . . . ?
Se6 Re6 P5 C25 107.2(11) . . . . ?
Re3 Re6 P5 C25 62.4(12) . . . . ?
Re1 Re6 P5 C25 -118.1(11) . . . . ?
Re5 Re6 P5 C25 153.9(11) . . . . ?
Re2 Re6 P5 C25 -30.0(12) . . . . ?
Se7 Re6 P5 C29 80.4(11) . . . . ?
Se3 Re6 P5 C29 170.9(11) . . . . ?
Se4 Re6 P5 C29 -99.6(11) . . . . ?
Se6 Re6 P5 C29 -9.0(11) . . . . ?
Re3 Re6 P5 C29 -53.9(11) . . . . ?
Re1 Re6 P5 C29 125.6(11) . . . . ?
Re5 Re6 P5 C29 37.7(12) . . . . ?
Re2 Re6 P5 C29 -146.2(10) . . . . ?
Se7 Re6 P5 C27 -42.4(15) . . . . ?
Se3 Re6 P5 C27 48.0(15) . . . . ?
Se4 Re6 P5 C27 137.5(15) . . . . ?
Se6 Re6 P5 C27 -131.9(15) . . . . ?
Re3 Re6 P5 C27 -176.7(15) . . . . ?
Re1 Re6 P5 C27 2.7(15) . . . . ?
Re5 Re6 P5 C27 -85.2(15) . . . . ?
Re2 Re6 P5 C27 90.9(15) . . . . ?
Se7 Re5 P6 C33 109.8(19) . . . . ?
Se8 Re5 P6 C33 -70.5(19) . . . . ?
Se6 Re5 P6 C33 -160.8(19) . . . . ?
Se5 Re5 P6 C33 19.8(19) . . . . ?
Re3 Re5 P6 C33 -115.7(19) . . . . ?
Re4 Re5 P6 C33 -26.2(19) . . . . ?
Re1 Re5 P6 C33 64.7(19) . . . . ?
Re6 Re5 P6 C33 155.3(18) . . . . ?
Se7 Re5 P6 C32 -132.0(14) . . . . ?
Se8 Re5 P6 C32 47.7(14) . . . . ?
Se6 Re5 P6 C32 -42.6(14) . . . . ?
Se5 Re5 P6 C32 138.0(14) . . . . ?
Re3 Re5 P6 C32 2.5(15) . . . . ?
Re4 Re5 P6 C32 92.0(14) . . . . ?
Re1 Re5 P6 C32 -177.1(13) . . . . ?
Re6 Re5 P6 C32 -86.5(14) . . . . ?
Se7 Re5 P6 C31 -10.2(16) . . . . ?
Se8 Re5 P6 C31 169.5(16) . . . . ?
Se6 Re5 P6 C31 79.2(16) . . . . ?
Se5 Re5 P6 C31 -100.2(16) . . . . ?
Re3 Re5 P6 C31 124.3(16) . . . . ?
Re4 Re5 P6 C31 -146.2(16) . . . . ?
Re1 Re5 P6 C31 -55.3(17) . . . . ?
Re6 Re5 P6 C31 35.3(17) . . . . ?
Se13 Re11 P7 C37 -111.7(15) . . . . ?
Se14 Re11 P7 C37 -22.0(15) . . . . ?
Se12 Re11 P7 C37 69.3(15) . . . . ?
Se11 Re11 P7 C37 158.3(15) . . . . ?
Re10 Re11 P7 C37 23.9(15) . . . . ?
Re9 Re11 P7 C37 112.3(15) . . . . ?
Re12 Re11 P7 C37 -156.7(14) . . . . ?
Re8 Re11 P7 C37 -65.2(15) . . . . ?
Se13 Re11 P7 C41 6.6(17) . . . . ?
Se14 Re11 P7 C41 96.3(17) . . . . ?
Se12 Re11 P7 C41 -172.4(17) . . . . ?
Se11 Re11 P7 C41 -83.4(17) . . . . ?
Re10 Re11 P7 C41 142.2(17) . . . . ?
Re9 Re11 P7 C41 -129.4(17) . . . . ?
Re12 Re11 P7 C41 -38.4(18) . . . . ?
Re8 Re11 P7 C41 53.1(17) . . . . ?
Se13 Re11 P7 C39 125.1(16) . . . . ?
Se14 Re11 P7 C39 -145.2(16) . . . . ?
Se12 Re11 P7 C39 -53.9(16) . . . . ?
Se11 Re11 P7 C39 35.1(16) . . . . ?
Re10 Re11 P7 C39 -99.3(17) . . . . ?
Re9 Re11 P7 C39 -10.9(17) . . . . ?
Re12 Re11 P7 C39 80.1(16) . . . . ?
Re8 Re11 P7 C39 171.6(16) . . . . ?
Se16 Re7 P8 C45 -141.2(13) . . . . ?
Se9 Re7 P8 C45 -52.2(13) . . . . ?
Se15 Re7 P8 C45 128.2(13) . . . . ?
Se10 Re7 P8 C45 38.5(13) . . . . ?
Re9 Re7 P8 C45 173.4(13) . . . . ?
Re8 Re7 P8 C45 -6.8(14) . . . . ?
Re12 Re7 P8 C45 82.8(13) . . . . ?
Re10 Re7 P8 C45 -96.4(13) . . . . ?
Se16 Re7 P8 C47 100.4(11) . . . . ?
Se9 Re7 P8 C47 -170.5(11) . . . . ?
Se15 Re7 P8 C47 9.8(11) . . . . ?
Se10 Re7 P8 C47 -79.9(11) . . . . ?
Re9 Re7 P8 C47 55.0(11) . . . . ?
Re8 Re7 P8 C47 -125.1(11) . . . . ?
Re12 Re7 P8 C47 -35.6(11) . . . . ?
Re10 Re7 P8 C47 145.3(10) . . . . ?
Se16 Re7 P8 C43 -16.9(11) . . . . ?
Se9 Re7 P8 C43 72.2(11) . . . . ?
Se15 Re7 P8 C43 -107.5(11) . . . . ?
Se10 Re7 P8 C43 162.8(11) . . . . ?
Re9 Re7 P8 C43 -62.3(12) . . . . ?
Re8 Re7 P8 C43 117.6(11) . . . . ?
Re12 Re7 P8 C43 -152.9(11) . . . . ?
Re10 Re7 P8 C43 28.0(12) . . . . ?
Se14 Re8 P9 C49 43.9(16) . . . . ?
Se10 Re8 P9 C49 -136.8(16) . . . . ?
Se9 Re8 P9 C49 -46.3(16) . . . . ?
Se13 Re8 P9 C49 133.1(16) . . . . ?
Re12 Re8 P9 C49 178.1(16) . . . . ?
Re7 Re8 P9 C49 -88.8(16) . . . . ?
Re10 Re8 P9 C49 -1.2(17) . . . . ?
Re11 Re8 P9 C49 85.5(16) . . . . ?
Se14 Re8 P9 C53 165.6(11) . . . . ?
Se10 Re8 P9 C53 -15.1(11) . . . . ?
Se9 Re8 P9 C53 75.5(11) . . . . ?
Se13 Re8 P9 C53 -105.2(11) . . . . ?
Re12 Re8 P9 C53 -60.2(12) . . . . ?
Re7 Re8 P9 C53 32.9(12) . . . . ?
Re10 Re8 P9 C53 120.5(12) . . . . ?
Re11 Re8 P9 C53 -152.7(11) . . . . ?
Se14 Re8 P9 C51 -73.5(11) . . . . ?
Se10 Re8 P9 C51 105.7(11) . . . . ?
Se9 Re8 P9 C51 -163.7(11) . . . . ?
Se13 Re8 P9 C51 15.6(11) . . . . ?
Re12 Re8 P9 C51 60.7(12) . . . . ?
Re7 Re8 P9 C51 153.7(11) . . . . ?
Re10 Re8 P9 C51 -118.7(11) . . . . ?
Re11 Re8 P9 C51 -31.9(12) . . . . ?
Se13 Re12 P10 C55 138.7(13) . . . . ?
Se10 Re12 P10 C55 48.3(13) . . . . ?
Se15 Re12 P10 C55 -41.7(13) . . . . ?
Se11 Re12 P10 C55 -131.6(13) . . . . ?
Re9 Re12 P10 C55 -85.8(13) . . . . ?
Re8 Re12 P10 C55 92.6(13) . . . . ?
Re11 Re12 P10 C55 -177.2(12) . . . . ?
Re7 Re12 P10 C55 4.0(14) . . . . ?
Se13 Re12 P10 C59 -101.3(11) . . . . ?
Se10 Re12 P10 C59 168.3(11) . . . . ?
Se15 Re12 P10 C59 78.3(11) . . . . ?
Se11 Re12 P10 C59 -11.6(11) . . . . ?
Re9 Re12 P10 C59 34.2(12) . . . . ?
Re8 Re12 P10 C59 -147.4(11) . . . . ?
Re11 Re12 P10 C59 -57.2(12) . . . . ?
Re7 Re12 P10 C59 124.0(11) . . . . ?
Se13 Re12 P10 C57 15.9(11) . . . . ?
Se10 Re12 P10 C57 -74.5(11) . . . . ?
Se15 Re12 P10 C57 -164.4(11) . . . . ?
Se11 Re12 P10 C57 105.7(11) . . . . ?
Re9 Re12 P10 C57 151.5(10) . . . . ?
Re8 Re12 P10 C57 -30.1(11) . . . . ?
Re11 Re12 P10 C57 60.0(11) . . . . ?
Re7 Re12 P10 C57 -118.8(10) . . . . ?
Se9 Re10 P11 C63 -45.0(15) . . . . ?
Se16 Re10 P11 C63 44.1(15) . . . . ?
Se14 Re10 P11 C63 -135.1(15) . . . . ?
Se12 Re10 P11 C63 134.5(15) . . . . ?
Re9 Re10 P11 C63 89.8(15) . . . . ?
Re11 Re10 P11 C63 179.2(14) . . . . ?
Re8 Re10 P11 C63 -90.5(15) . . . . ?
Re7 Re10 P11 C63 0.2(16) . . . . ?
Se9 Re10 P11 C61 -162.8(14) . . . . ?
Se16 Re10 P11 C61 -73.7(15) . . . . ?
Se14 Re10 P11 C61 107.1(14) . . . . ?
Se12 Re10 P11 C61 16.7(15) . . . . ?
Re9 Re10 P11 C61 -28.0(15) . . . . ?
Re11 Re10 P11 C61 61.4(15) . . . . ?
Re8 Re10 P11 C61 151.7(14) . . . . ?
Re7 Re10 P11 C61 -117.6(14) . . . . ?
Se9 Re10 P11 C65 72(2) . . . . ?
Se16 Re10 P11 C65 161(2) . . . . ?
Se14 Re10 P11 C65 -18(2) . . . . ?
Se12 Re10 P11 C65 -109(2) . . . . ?
Re9 Re10 P11 C65 -153(2) . . . . ?
Re11 Re10 P11 C65 -64(2) . . . . ?
Re8 Re10 P11 C65 26(2) . . . . ?
Re7 Re10 P11 C65 117(2) . . . . ?
Se15 Re9 P12 C72 47.0(12) . . . . ?
Se12 Re9 P12 C72 -133.8(12) . . . . ?
Se11 Re9 P12 C72 136.8(12) . . . . ?
Se16 Re9 P12 C72 -43.6(12) . . . . ?
Re10 Re9 P12 C72 -82.7(12) . . . . ?
Re7 Re9 P12 C72 1.0(12) . . . . ?
Re12 Re9 P12 C72 85.5(12) . . . . ?
Re11 Re9 P12 C72 -177.4(11) . . . . ?
Se15 Re9 P12 C67 167.6(14) . . . . ?
Se12 Re9 P12 C67 -13.3(14) . . . . ?
Se11 Re9 P12 C67 -102.7(14) . . . . ?
Se16 Re9 P12 C67 76.9(14) . . . . ?
Re10 Re9 P12 C67 37.8(14) . . . . ?
Re7 Re9 P12 C67 121.5(14) . . . . ?
Re12 Re9 P12 C67 -153.9(13) . . . . ?
Re11 Re9 P12 C67 -56.9(14) . . . . ?
Se15 Re9 P12 C69 -68.6(12) . . . . ?
Se12 Re9 P12 C69 110.6(12) . . . . ?
Se11 Re9 P12 C69 21.2(12) . . . . ?
Se16 Re9 P12 C69 -159.2(12) . . . . ?
Re10 Re9 P12 C69 161.7(11) . . . . ?
Re7 Re9 P12 C69 -114.6(12) . . . . ?
Re12 Re9 P12 C69 -30.1(12) . . . . ?
Re11 Re9 P12 C69 67.0(12) . . . . ?
C3 P1 C1 C2 167(5) . . . . ?
C5 P1 C1 C2 63(5) . . . . ?
Re1 P1 C1 C2 -62(5) . . . . ?
C5 P1 C3 C4 -73(4) . . . . ?
C1 P1 C3 C4 180(4) . . . . ?
Re1 P1 C3 C4 56(5) . . . . ?
C3 P1 C5 C6 -42(4) . . . . ?
C1 P1 C5 C6 56(4) . . . . ?
Re1 P1 C5 C6 -177(3) . . . . ?
C7' P2 C7 C8 36(10) . . . . ?
C11' P2 C7 C8 -160(13) . . . . ?
C9' P2 C7 C8 124(8) . . . . ?
C11 P2 C7 C8 -178(8) . . . . ?
C9 P2 C7 C8 81(9) . . . . ?
Re2 P2 C7 C8 -65(8) . . . . ?
C7' P2 C9 C10 -43(7) . . . . ?
C11' P2 C9 C10 -131(10) . . . . ?
C9' P2 C9 C10 171(12) . . . . ?
C7 P2 C9 C10 -79(6) . . . . ?
C11 P2 C9 C10 -172(6) . . . . ?
Re2 P2 C9 C10 66(6) . . . . ?
C7' P2 C11 C12 -49(14) . . . . ?
C11' P2 C11 C12 -104(9) . . . . ?
C9' P2 C11 C12 44(8) . . . . ?
C7 P2 C11 C12 -87(8) . . . . ?
C9 P2 C11 C12 34(8) . . . . ?
Re2 P2 C11 C12 157(6) . . . . ?
C11' P2 C7' C8' 11(18) . . . . ?
C9' P2 C7' C8' -100(17) . . . . ?
C7 P2 C7' C8' 22(13) . . . . ?
C11 P2 C7' C8' -26(22) . . . . ?
C9 P2 C7' C8' -120(17) . . . . ?
Re2 P2 C7' C8' 128(15) . . . . ?
C7' P2 C9' C10' 155(11) . . . . ?
C11' P2 C9' C10' 51(12) . . . . ?
C7 P2 C9' C10' 95(11) . . . . ?
C11 P2 C9' C10' 28(9) . . . . ?
C9 P2 C9' C10' -170(17) . . . . ?
Re2 P2 C9' C10' -76(11) . . . . ?
C7' P2 C11' C12' -73(16) . . . . ?
C9' P2 C11' C12' 38(15) . . . . ?
C7 P2 C11' C12' -86(14) . . . . ?
C11 P2 C11' C12' 68(13) . . . . ?
C9 P2 C11' C12' 7(19) . . . . ?
Re2 P2 C11' C12' 170(12) . . . . ?
C15 P3 C13 C14 -52(4) . . . . ?
C17 P3 C13 C14 -163(4) . . . . ?
Re3 P3 C13 C14 73(4) . . . . ?
C13 P3 C15 C16 -178(5) . . . . ?
C17 P3 C15 C16 -72(6) . . . . ?
Re3 P3 C15 C16 63(6) . . . . ?
C13 P3 C17 C18 59(7) . . . . ?
C15 P3 C17 C18 -35(7) . . . . ?
Re3 P3 C17 C18 -175(5) . . . . ?
C23 P4 C19 C20 53(4) . . . . ?
C21 P4 C19 C20 -53(4) . . . . ?
Re4 P4 C19 C20 -180(3) . . . . ?
C19 P4 C21 C22 -63(4) . . . . ?
C23 P4 C21 C22 -174(4) . . . . ?
Re4 P4 C21 C22 64(5) . . . . ?
C19 P4 C23 C24 62(4) . . . . ?
C21 P4 C23 C24 171(4) . . . . ?
Re4 P4 C23 C24 -66(4) . . . . ?
C29 P5 C25 C26 -169(3) . . . . ?
C27 P5 C25 C26 -57(3) . . . . ?
Re6 P5 C25 C26 68(3) . . . . ?
C25 P5 C27 C28 -60(3) . . . . ?
C29 P5 C27 C28 47(3) . . . . ?
Re6 P5 C27 C28 173(2) . . . . ?
C25 P5 C29 C30 161(3) . . . . ?
C27 P5 C29 C30 51(3) . . . . ?
Re6 P5 C29 C30 -75(3) . . . . ?
C34 N1 C31 P6 56(4) . . . . ?
C36 N1 C31 P6 -64(4) . . . . ?
C33 P6 C31 N1 53(3) . . . . ?
C32 P6 C31 N1 -49(3) . . . . ?
Re5 P6 C31 N1 -177(2) . . . . ?
C35 N2 C32 P6 59(4) . . . . ?
C34 N2 C32 P6 -60(3) . . . . ?
C33 P6 C32 N2 -50(3) . . . . ?
C31 P6 C32 N2 52(3) . . . . ?
Re5 P6 C32 N2 -178.4(18) . . . . ?
C36 N3 C33 P6 56(5) . . . . ?
C35 N3 C33 P6 -68(4) . . . . ?
C32 P6 C33 N3 58(4) . . . . ?
C31 P6 C33 N3 -47(4) . . . . ?
Re5 P6 C33 N3 -176(3) . . . . ?
C36 N1 C34 N2 56(4) . . . . ?
C31 N1 C34 N2 -65(4) . . . . ?
C35 N2 C34 N1 -57(4) . . . . ?
C32 N2 C34 N1 66(4) . . . . ?
C34 N2 C35 N3 54(4) . . . . ?
C32 N2 C35 N3 -66(4) . . . . ?
C36 N3 C35 N2 -58(4) . . . . ?
C33 N3 C35 N2 70(4) . . . . ?
C33 N3 C36 N1 -65(5) . . . . ?
C35 N3 C36 N1 57(5) . . . . ?
C34 N1 C36 N3 -56(5) . . . . ?
C31 N1 C36 N3 68(5) . . . . ?
C41 P7 C37 C38 171(4) . . . . ?
C39 P7 C37 C38 62(4) . . . . ?
Re11 P7 C37 C38 -64(4) . . . . ?
C37 P7 C39 C40 56(4) . . . . ?
C41 P7 C39 C40 -52(4) . . . . ?
Re11 P7 C39 C40 -176(3) . . . . ?
C37 P7 C41 C42 48(4) . . . . ?
C39 P7 C41 C42 159(3) . . . . ?
Re11 P7 C41 C42 -78(3) . . . . ?
C45 P8 C43 C44 64(3) . . . . ?
C47 P8 C43 C44 171(2) . . . . ?
Re7 P8 C43 C44 -64(3) . . . . ?
C47 P8 C45 C46 -55(3) . . . . ?
C43 P8 C45 C46 50(3) . . . . ?
Re7 P8 C45 C46 -179(2) . . . . ?
C45 P8 C47 C48 -55(3) . . . . ?
C43 P8 C47 C48 -165(2) . . . . ?
Re7 P8 C47 C48 68(2) . . . . ?
C53 P9 C49 C50 49(4) . . . . ?
C51 P9 C49 C50 -61(4) . . . . ?
Re8 P9 C49 C50 176(3) . . . . ?
C49 P9 C51 C52 157(3) . . . . ?
C53 P9 C51 C52 47(3) . . . . ?
Re8 P9 C51 C52 -80(3) . . . . ?
C49 P9 C53 C54 57(3) . . . . ?
C51 P9 C53 C54 166(3) . . . . ?
Re8 P9 C53 C54 -68(3) . . . . ?
C59 P10 C55 C56 54(3) . . . . ?
C57 P10 C55 C56 -51(3) . . . . ?
Re12 P10 C55 C56 -179(2) . . . . ?
C55 P10 C57 C58 -57(3) . . . . ?
C59 P10 C57 C58 -165(3) . . . . ?
Re12 P10 C57 C58 69(3) . . . . ?
C55 P10 C59 C60 56(3) . . . . ?
C57 P10 C59 C60 165(2) . . . . ?
Re12 P10 C59 C60 -69(3) . . . . ?
C63 P11 C61 C62 -56(3) . . . . ?
C65 P11 C61 C62 -162(3) . . . . ?
Re10 P11 C61 C62 69(3) . . . . ?
C61 P11 C63 C64 -58(3) . . . . ?
C65 P11 C63 C64 54(4) . . . . ?
Re10 P11 C63 C64 178(2) . . . . ?
C63 P11 C65 C66 -147(5) . . . . ?
C61 P11 C65 C66 -40(6) . . . . ?
Re10 P11 C65 C66 89(5) . . . . ?
C68 N6 C67 P12 -61(3) . . . . ?
C71 N6 C67 P12 66(3) . . . . ?
C72 P12 C67 N6 -53(2) . . . . ?
C69 P12 C67 N6 47(3) . . . . ?
Re9 P12 C67 N6 178.4(16) . . . . ?
C71 N6 C68 N4 -54(3) . . . . ?
C67 N6 C68 N4 72(3) . . . . ?
C70 N4 C68 N6 51(3) . . . . ?
C69 N4 C68 N6 -69(3) . . . . ?
C70 N4 C69 P12 -58(3) . . . . ?
C68 N4 C69 P12 62(3) . . . . ?
C72 P12 C69 N4 49(2) . . . . ?
C67 P12 C69 N4 -53(2) . . . . ?
Re9 P12 C69 N4 174.2(16) . . . . ?
C71 N5 C70 N4 53(4) . . . . ?
C72 N5 C70 N4 -74(3) . . . . ?
C69 N4 C70 N5 71(3) . . . . ?
C68 N4 C70 N5 -48(3) . . . . ?
C70 N5 C71 N6 -56(4) . . . . ?
C72 N5 C71 N6 69(3) . . . . ?
C68 N6 C71 N5 56(4) . . . . ?
C67 N6 C71 N5 -74(3) . . . . ?
C71 N5 C72 P12 -60(3) . . . . ?
C70 N5 C72 P12 69(3) . . . . ?
C67 P12 C72 N5 49(2) . . . . ?
C69 P12 C72 N5 -53(2) . . . . ?
Re9 P12 C72 N5 -179.3(16) . . . . ?
